data_7716723
loop_
_publ_author_name
'Bustamante-Fern&#xe1;ndez, Janire'
'Ruiz-Bilbao, Estibaliz'
'Rodr&#xed;guez-Esteban, Corina'
'Gonidec, Mathieu'
'Garc&#xed;a, Jos&#xe9; A'
'Lezama, Luis'
'Guti&#xe9;rrez-Zorrilla, Juan M'
'Oyarzabal, Itziar'
'Artetxe, Be&#xf1;at'

_publ_section_title
;
 Effect of the heteroatom on the magnetic and luminescence properties of
 hybrid lanthanide-substituted Keggin-type polyoxometalates.
;
_journal_issue 32
_journal_name_full 'Dalton transactions (Cambridge, England : 2003)'
_journal_page_first 13330
_journal_page_last 13334
_journal_paper_doi 10.1039/d4dt01379d
_journal_volume 53
_journal_year 2024
_chemical_formula_moiety 'C20 H22 Br2 Ge K4.1 N2 O51.533 Tb W11, 4.467(O)'
_chemical_formula_sum 'C20 H50 Br2 Ge K5 N2 O57 Tb W11'
_chemical_formula_weight 3839.8
_space_group_IT_number 2
_space_group_name_Hall '-P 1'
_space_group_name_H-M_alt 'P -1'
_symmetry_cell_setting triclinic
_symmetry_Int_Tables_number 2
_symmetry_space_group_name_Hall '-P 1'
_symmetry_space_group_name_H-M 'P -1'
_atom_sites_solution_hydrogens geom
_atom_sites_solution_primary iterative
_audit_creation_date 2024-04-23T11:24:51-00:00
_audit_creation_method 'WinGX routine CIF_UPDATE'
_audit_update_record
;
2024-04-26 deposited with the CCDC.	2024-07-25 downloaded from the CCDC.
;
_cell_angle_alpha 113.1772(13)
_cell_angle_beta 95.5715(11)
_cell_angle_gamma 103.7060(12)
_cell_formula_units_Z 6
_cell_length_a 21.8750(3)
_cell_length_b 24.7768(4)
_cell_length_c 28.4883(4)
_cell_measurement_reflns_used 41438
_cell_measurement_temperature 170.01(10)
_cell_measurement_theta_max 29.909
_cell_measurement_theta_min 1.96
_cell_volume 13473.3(4)
_computing_cell_refinement 'CrysAlisPro 1.171.40.67a (Rigaku OD, 2019)'
_computing_data_collection 'CrysAlisPro 1.171.40.67a (Rigaku OD, 2019)'
_computing_data_reduction 'CrysAlisPro 1.171.40.67a (Rigaku OD, 2019)'
_computing_molecular_graphics 'Olex2 1.5 (Dolomanov et al., 2009)'
_computing_publication_material 'Olex2 1.5 (Dolomanov et al., 2009)'
_computing_structure_refinement 'SHELXL 2018/3 (Sheldrick, 2015)'
_computing_structure_solution 'olex2.solve 1.5 (Bourhis et al., 2015)'
_diffrn_ambient_environment N~2~
_diffrn_ambient_temperature 170.01(10)
_diffrn_detector 'Hybrid Pixel Array Detector'
_diffrn_detector_area_resol_mean 10
_diffrn_detector_type HyPix
_diffrn_measured_fraction_theta_full 0.999
_diffrn_measured_fraction_theta_max 0.921
_diffrn_measurement_device 'four-circle diffractometer'
_diffrn_measurement_device_type 'SuperNova, Dual, Cu at home/near, HyPix'
_diffrn_measurement_method '\w scans'
_diffrn_orient_matrix_type 'CrysAlisPro convention (1999,Acta A55,543-557)'
_diffrn_orient_matrix_UB_11 -0.0160193
_diffrn_orient_matrix_UB_12 0.0220268
_diffrn_orient_matrix_UB_13 0.0008493
_diffrn_orient_matrix_UB_21 -0.0167409
_diffrn_orient_matrix_UB_22 -0.0061827
_diffrn_orient_matrix_UB_23 0.0183111
_diffrn_orient_matrix_UB_31 0.0251009
_diffrn_orient_matrix_UB_32 0.0232974
_diffrn_orient_matrix_UB_33 0.0207947
_diffrn_radiation_monochromator mirror
_diffrn_radiation_probe x-ray
_diffrn_radiation_type 'Mo K\a'
_diffrn_radiation_wavelength 0.71073
_diffrn_reflns_av_R_equivalents 0.0624
_diffrn_reflns_av_unetI/netI 0.1103
_diffrn_reflns_Laue_measured_fraction_full 0.999
_diffrn_reflns_Laue_measured_fraction_max 0.921
_diffrn_reflns_limit_h_max 28
_diffrn_reflns_limit_h_min -29
_diffrn_reflns_limit_k_max 30
_diffrn_reflns_limit_k_min -30
_diffrn_reflns_limit_l_max 37
_diffrn_reflns_limit_l_min -32
_diffrn_reflns_number 156825
_diffrn_reflns_point_group_measured_fraction_full 0.999
_diffrn_reflns_point_group_measured_fraction_max 0.921
_diffrn_reflns_theta_full 25.242
_diffrn_reflns_theta_max 28.5
_diffrn_reflns_theta_min 1.865
_diffrn_source 'micro-focus sealed X-ray tube'
_diffrn_source_type 'SuperNova (Mo) X-ray Source'
_exptl_absorpt_coefficient_mu 16.334
_exptl_absorpt_correction_T_max 0.661
_exptl_absorpt_correction_T_min 0.161
_exptl_absorpt_correction_type gaussian
_exptl_absorpt_process_details
;
        CrysAlisPro 1.171.40.67a (Rigaku Oxford Diffraction, 2019)
        Numerical absorption correction based on gaussian integration over
                        a multifaceted crystal model
        Empirical absorption correction using spherical harmonics,
 implemented in SCALE3 ABSPACK scaling algorithm.
;
_exptl_crystal_colour yellow
_exptl_crystal_density_diffrn 2.839
_exptl_crystal_description prism
_exptl_crystal_F_000 10296
_exptl_crystal_size_max 0.372
_exptl_crystal_size_mid 0.206
_exptl_crystal_size_min 0.183
_refine_diff_density_max 3.566
_refine_diff_density_min -4.044
_refine_diff_density_rms 0.358
_refine_ls_extinction_method none
_refine_ls_goodness_of_fit_ref 1.059
_refine_ls_hydrogen_treatment constr
_refine_ls_matrix_type full
_refine_ls_number_parameters 2614
_refine_ls_number_reflns 62930
_refine_ls_number_restraints 6
_refine_ls_restrained_S_all 1.06
_refine_ls_R_factor_all 0.1281
_refine_ls_R_factor_gt 0.068
_refine_ls_shift/su_max 0.002
_refine_ls_shift/su_mean 0
_refine_ls_structure_factor_coef Fsqd
_refine_ls_weighting_details 'w=1/[\s^2^(Fo^2^)+(0.0792P)^2^+187.1232P] where P=(Fo^2^+2Fc^2^)/3'
_refine_ls_weighting_scheme calc
_refine_ls_wR_factor_gt 0.1655
_refine_ls_wR_factor_ref 0.1936
_reflns_Friedel_coverage 0
_reflns_number_gt 37410
_reflns_number_total 62930
_reflns_threshold_expression 'I > 2\s(I)'
_cod_data_source_file d4dt01379d2.cif
_cod_data_source_block b20220083_jb415tbdumo2_auto
_cod_depositor_comments 'Adding full bibliography for 7716716--7716725.cif.'
_cod_database_code 7716723

loop_
_symmetry_equiv_pos_as_xyz
'x, y, z'
'-x, -y, -z'

loop_
_atom_site_label
_atom_site_type_symbol
_atom_site_fract_x
_atom_site_fract_y
_atom_site_fract_z
_atom_site_U_iso_or_equiv
_atom_site_adp_type
_atom_site_occupancy
_atom_site_site_symmetry_order
_atom_site_calc_flag
_atom_site_refinement_flags_posn
_atom_site_refinement_flags_adp
_atom_site_refinement_flags_occupancy
_atom_site_disorder_assembly
_atom_site_disorder_group
K1 K 0.0662(2) 0.70123(19) 0.16531(16) 0.0463(10) Uani 1 1 d . . . . .
K2 K -0.0989(3) 0.5546(3) 0.1066(2) 0.0805(17) Uani 1 1 d . . . . .
K3 K 0.1711(2) 0.62754(18) 0.06078(15) 0.0480(10) Uani 1 1 d . . . . .
K4 K -0.0122(4) 0.8757(4) 0.2629(4) 0.138(3) Uani 1 1 d . . . . .
K5 K 0.2000(5) 0.8846(5) 0.5652(6) 0.191(6) Uani 0.9 1 d . . P . .
K6 K 0.1040(6) 0.7677(5) -0.0417(4) 0.138(4) Uani 0.8 1 d . . P . .
K7 K -0.3213(6) 0.6768(6) 0.0551(3) 0.122(4) Uani 0.7 1 d . . P . .
K8 K 0.0217(6) 0.4926(6) -0.3193(4) 0.143(4) Uani 0.8 1 d . . P . .
K9 K 0.0738(6) 0.8039(6) 0.3382(5) 0.085(3) Uani 0.5 1 d . . P . .
K10 K 0.2580(6) 0.7706(5) 0.2618(4) 0.183(5) Uani 1 1 d . . . . .
K11 K -0.1527(8) 0.5354(8) 0.2355(7) 0.144(6) Uani 0.5 1 d . U P . .
K12 K 0.4598(7) 0.9727(7) 0.4819(6) 0.109(5) Uani 0.5 1 d . . P . .
K13 K -0.0273(15) 0.7756(18) 0.4702(11) 0.156(13) Uani 0.3 1 d . . P . .
K14 K 0.5584(8) 1.0087(8) 0.2552(6) 0.120(5) Uani 0.5 1 d . . P . .
K15 K -0.1765(7) 0.7779(6) 0.0156(4) 0.090(4) Uani 0.5 1 d . . P . .
K16 K -0.2881(7) 0.4981(8) -0.0131(4) 0.121(6) Uani 0.5 1 d . . P . .
K17 K -0.0209(14) 0.8576(9) 0.1066(9) 0.208(17) Uani 0.4 1 d . . P . .
Br1A Br -0.08502(16) 0.64784(17) 0.55942(11) 0.0992(10) Uani 1 1 d . . . . .
Br2A Br -0.59005(11) 0.66271(11) 0.55034(8) 0.0642(6) Uani 1 1 d . . . . .
C1A C -0.2734(9) 0.5940(9) 0.4038(8) 0.049(5) Uani 1 1 d . . . . .
H1A H -0.265607 0.555195 0.392372 0.059 Uiso 1 1 calc R U . . .
C2A C -0.2363(9) 0.6397(8) 0.4543(7) 0.041(4) Uani 1 1 d . . . . .
C3A C -0.2479(8) 0.6968(8) 0.4780(7) 0.035(4) Uani 1 1 d . . . . .
C4A C -0.2057(9) 0.7416(9) 0.5277(7) 0.041(4) Uani 1 1 d . . . . .
C5A C -0.1584(9) 0.7255(11) 0.5494(8) 0.053(5) Uani 1 1 d . . . . .
H5A H -0.130748 0.754905 0.581851 0.064 Uiso 1 1 calc R U . . .
C6A C -0.1491(11) 0.6678(12) 0.5258(8) 0.063(6) Uani 1 1 d . . . . .
C7A C -0.1862(11) 0.6250(10) 0.4798(9) 0.060(6) Uani 1 1 d . . . . .
H7A H -0.179813 0.585721 0.464071 0.072 Uiso 1 1 calc R U . . .
C8A C -0.2174(9) 0.7997(9) 0.5545(7) 0.045(5) Uani 1 1 d . . . . .
H8AA H -0.181097 0.827267 0.584541 0.054 Uiso 1 1 calc R U . . .
H8AB H -0.25707 0.793176 0.568215 0.054 Uiso 1 1 calc R U . . .
C9A C -0.2552(9) 0.8812(9) 0.5395(8) 0.047(5) Uani 1 1 d . . . . .
H9AA H -0.229944 0.910842 0.574983 0.057 Uiso 1 1 calc R U . . .
H9AB H -0.252042 0.903357 0.517085 0.057 Uiso 1 1 calc R U . . .
C10A C -0.3238(8) 0.8609(8) 0.5425(6) 0.036(4) Uani 1 1 d . . . . .
H10A H -0.332229 0.821116 0.544808 0.043 Uiso 1 1 calc R U . . .
H10B H -0.330335 0.891252 0.575233 0.043 Uiso 1 1 calc R U . . .
C11A C -0.4404(9) 0.8293(8) 0.5030(7) 0.046(5) Uani 1 1 d . . . . .
H11A H -0.445977 0.855942 0.537764 0.055 Uiso 1 1 calc R U . . .
H11B H -0.46973 0.832971 0.476429 0.055 Uiso 1 1 calc R U . . .
C12A C -0.4606(8) 0.7642(8) 0.4959(6) 0.036(4) Uani 1 1 d . . . . .
C13A C -0.4458(8) 0.7180(8) 0.4534(6) 0.035(4) Uani 1 1 d . . . . .
C14A C -0.4758(8) 0.6556(8) 0.4411(6) 0.031(4) Uani 1 1 d . . . . .
C15A C -0.5190(9) 0.6396(8) 0.4708(6) 0.039(4) Uani 1 1 d . . . . .
H15A H -0.539479 0.597408 0.461715 0.047 Uiso 1 1 calc R U . . .
C16A C -0.5315(8) 0.6836(8) 0.5121(6) 0.039(4) Uani 1 1 d . . . . .
C17A C -0.5009(8) 0.7459(8) 0.5252(6) 0.036(4) Uani 1 1 d . . . . .
H17A H -0.508099 0.776583 0.555176 0.043 Uiso 1 1 calc R U . . .
C18A C -0.4683(8) 0.6079(8) 0.3962(7) 0.039(4) Uani 1 1 d . . . . .
H18A H -0.493902 0.567452 0.388351 0.046 Uiso 1 1 calc R U . . .
C19A C -0.1613(10) 0.8540(11) 0.5075(8) 0.064(6) Uani 1 1 d . . . . .
H19A H -0.143136 0.820139 0.491683 0.095 Uiso 1 1 calc R U . . .
H19B H -0.131984 0.885076 0.540308 0.095 Uiso 1 1 calc R U . . .
H19C H -0.16705 0.872663 0.483456 0.095 Uiso 1 1 calc R U . . .
C20A C -0.3665(11) 0.9130(9) 0.4944(9) 0.060(6) Uani 1 1 d . . . . .
H20A H -0.368726 0.944365 0.527911 0.09 Uiso 1 1 calc R U . . .
H20B H -0.401944 0.906622 0.467114 0.09 Uiso 1 1 calc R U . . .
H20C H -0.325307 0.926666 0.485442 0.09 Uiso 1 1 calc R U . . .
Ge1A Ge -0.24776(10) 0.73815(9) 0.26457(8) 0.0448(5) Uani 1 1 d . . . . .
N1A N -0.2248(7) 0.8298(7) 0.5184(5) 0.041(4) Uani 1 1 d . . . . .
H1AA H -0.253529 0.797687 0.484495 0.049 Uiso 1 1 calc R U . . .
N2A N -0.3718(7) 0.8535(6) 0.4987(5) 0.039(3) Uani 1 1 d . . . . .
H2A H -0.364631 0.82356 0.465609 0.047 Uiso 1 1 calc R U . . .
O2A O -0.2478(8) 0.9223(6) 0.4316(6) 0.072(5) Uani 1 1 d . . . . .
O3A O -0.4690(7) 0.7740(6) 0.2775(5) 0.054(3) Uani 1 1 d . . . . .
O4A O -0.3340(6) 0.5082(6) 0.2312(5) 0.052(3) Uani 1 1 d . . . . .
O5A O -0.1417(6) 0.6409(6) 0.3698(5) 0.049(3) Uani 1 1 d . . . . .
O6A O -0.0454(8) 0.8845(7) 0.4090(7) 0.081(5) Uani 1 1 d . . . . .
O7A O -0.1479(10) 0.9711(7) 0.3086(9) 0.107(7) Uani 1 1 d . . . . .
O8A O -0.3702(10) 0.8206(10) 0.1530(8) 0.109(7) Uani 1 1 d . . . . .
O9A O -0.4545(7) 0.6066(8) 0.1193(5) 0.072(5) Uani 1 1 d . . . . .
O10A O -0.2180(8) 0.5720(8) 0.0907(5) 0.076(5) Uani 1 1 d . . . . .
O11A O -0.0255(6) 0.7032(7) 0.2274(6) 0.061(4) Uani 1 1 d . . . . .
O12A O -0.1327(9) 0.7842(9) 0.1242(7) 0.096(6) Uani 1 1 d . . . . .
O13A O -0.2918(6) 0.8015(5) 0.4135(4) 0.043(3) Uani 1 1 d . . . . .
O14A O -0.3502(7) 0.8385(6) 0.3473(5) 0.053(4) Uani 1 1 d . . . . .
O15A O -0.4109(6) 0.7165(5) 0.3250(4) 0.041(3) Uani 1 1 d . . . . .
O16A O -0.3433(5) 0.6250(5) 0.2885(4) 0.035(3) Uani 1 1 d . . . . .
O17A O -0.2315(5) 0.7011(5) 0.3659(4) 0.040(3) Uani 1 1 d . . . . .
O18A O -0.1803(7) 0.8377(6) 0.3830(5) 0.057(4) Uani 1 1 d . . . . .
O19A O -0.2364(8) 0.8835(6) 0.3289(6) 0.070(5) Uani 1 1 d . . . . .
O20A O -0.3548(7) 0.8023(7) 0.2433(6) 0.064(4) Uani 1 1 d . . . . .
O21A O -0.4032(6) 0.6869(6) 0.2241(5) 0.047(3) Uani 1 1 d . . . . .
O22A O -0.2260(6) 0.6155(5) 0.2761(4) 0.040(3) Uani 1 1 d . . . . .
O23A O -0.1081(6) 0.7636(6) 0.3804(5) 0.055(4) Uani 1 1 d . . . . .
O24A O -0.1236(8) 0.8676(6) 0.3157(7) 0.073(5) Uani 1 1 d . . . . .
O25A O -0.2579(8) 0.8831(7) 0.2348(7) 0.082(5) Uani 1 1 d . . . . .
O26A O -0.3486(8) 0.7137(9) 0.1566(6) 0.082(5) Uani 1 1 d . . . . .
O27A O -0.3844(6) 0.5730(6) 0.1840(5) 0.048(3) Uani 1 1 d . . . . .
O28A O -0.2698(6) 0.5582(6) 0.1716(4) 0.050(3) Uani 1 1 d . . . . .
O29A O -0.1004(6) 0.6736(6) 0.2917(5) 0.046(3) Uani 1 1 d . . . . .
O30A O -0.0527(7) 0.7928(6) 0.3109(6) 0.060(4) Uani 1 1 d . . . . .
O31A O -0.1451(9) 0.8655(7) 0.2231(7) 0.090(6) Uani 1 1 d . . . . .
O32A O -0.2486(9) 0.7915(9) 0.1481(7) 0.094(6) Uani 1 1 d . . . . .
O33A O -0.3272(7) 0.6040(8) 0.1157(5) 0.064(4) Uani 1 1 d . . . . .
O34A O -0.1600(6) 0.6485(6) 0.1950(5) 0.050(3) Uani 1 1 d . . . . .
O35A O -0.1164(7) 0.7624(7) 0.2136(6) 0.069(4) Uani 1 1 d . . . . .
O36A O -0.2175(8) 0.6960(8) 0.1437(6) 0.079(5) Uani 1 1 d . . . . .
O37A O -0.2949(6) 0.7594(6) 0.3088(4) 0.042(3) Uani 1 1 d . . . . .
O38A O -0.2841(6) 0.6643(6) 0.2167(5) 0.045(3) Uani 1 1 d . . . . .
O39A O -0.1743(6) 0.7394(5) 0.2935(4) 0.040(3) Uani 1 1 d . . . . .
O40A O -0.2335(7) 0.7884(6) 0.2338(6) 0.059(4) Uani 1 1 d . . . . .
Tb1A Tb -0.33921(4) 0.69136(4) 0.37479(3) 0.03531(19) Uani 1 1 d . . . . .
W2A W -0.26530(5) 0.84840(4) 0.38115(4) 0.0541(2) Uani 1 1 d . . . . .
W3A W -0.39531(4) 0.76041(4) 0.28939(3) 0.0497(2) Uani 1 1 d . . . . .
W4A W -0.31206(4) 0.58228(3) 0.23624(3) 0.03868(17) Uani 1 1 d . . . . .
W5A W -0.16826(4) 0.68093(3) 0.33829(3) 0.03977(17) Uani 1 1 d . . . . .
W6A W -0.10457(4) 0.82732(4) 0.35888(4) 0.0617(3) Uani 1 1 d . . . . .
W7A W -0.18522(6) 0.89178(5) 0.28347(5) 0.0854(4) Uani 1 1 d . . . . .
W8A W -0.31693(6) 0.80217(6) 0.19032(5) 0.0812(4) Uani 1 1 d . . . . .
W9A W -0.38247(4) 0.63876(5) 0.16352(3) 0.0561(2) Uani 1 1 d . . . . .
W10A W -0.24039(4) 0.61511(5) 0.14553(3) 0.0550(2) Uani 1 1 d . . . . .
W11A W -0.09324(4) 0.71400(4) 0.24883(3) 0.0518(2) Uani 1 1 d . . . . .
W12A W -0.17366(6) 0.78007(6) 0.17207(5) 0.0800(3) Uani 1 1 d . . . . .
Br1B Br 0.58814(14) 1.34531(15) 0.20463(13) 0.0952(9) Uani 1 1 d . . . . .
Br2B Br 0.28900(17) 1.49497(11) 0.48273(8) 0.0955(11) Uani 1 1 d . . . . .
C1B C 0.4894(10) 1.2474(9) 0.3248(7) 0.054(5) Uani 1 1 d . . . . .
H1B H 0.533504 1.254356 0.33789 0.065 Uiso 1 1 calc R U . . .
C2B C 0.4755(9) 1.2699(8) 0.2854(7) 0.045(5) Uani 1 1 d . . . . .
C3B C 0.4127(9) 1.2694(7) 0.2667(7) 0.042(4) Uani 1 1 d . . . . .
C4B C 0.4046(9) 1.2896(8) 0.2290(7) 0.041(4) Uani 1 1 d . . . . .
C5B C 0.4572(10) 1.3118(9) 0.2102(9) 0.059(6) Uani 1 1 d . . . . .
H5B H 0.450965 1.325478 0.183784 0.07 Uiso 1 1 calc R U . . .
C6B C 0.5173(11) 1.3136(9) 0.2301(9) 0.057(5) Uani 1 1 d . . . . .
C7B C 0.5264(9) 1.2932(9) 0.2670(9) 0.059(6) Uani 1 1 d . . . . .
H7B H 0.568652 1.295021 0.280456 0.071 Uiso 1 1 calc R U . . .
C8B C 0.3406(9) 1.2896(8) 0.2089(7) 0.045(4) Uani 1 1 d . . . . .
H8BA H 0.341118 1.296834 0.177102 0.053 Uiso 1 1 calc R U . . .
H8BB H 0.328914 1.323519 0.235339 0.053 Uiso 1 1 calc R U . . .
C9B C 0.2218(9) 1.2316(8) 0.1905(7) 0.045(5) Uani 1 1 d . . . . .
H9BA H 0.214219 1.246803 0.163747 0.054 Uiso 1 1 calc R U . . .
H9BB H 0.191461 1.189672 0.177543 0.054 Uiso 1 1 calc R U . . .
C10B C 0.2062(9) 1.2724(8) 0.2396(6) 0.037(4) Uani 1 1 d . . . . .
H10C H 0.246617 1.303495 0.263064 0.045 Uiso 1 1 calc R U . . .
H10D H 0.178213 1.294592 0.23074 0.045 Uiso 1 1 calc R U . . .
C11B C 0.1654(9) 1.2854(9) 0.3194(6) 0.042(4) Uani 1 1 d . . . . .
H11C H 0.145796 1.314463 0.312584 0.05 Uiso 1 1 calc R U . . .
H11D H 0.134437 1.262068 0.33287 0.05 Uiso 1 1 calc R U . . .
C12B C 0.2239(9) 1.3212(8) 0.3603(7) 0.042(4) Uani 1 1 d . . . . .
C13B C 0.2707(9) 1.2907(8) 0.3696(7) 0.042(4) Uani 1 1 d . . . . .
C14B C 0.3197(8) 1.3251(7) 0.4157(6) 0.034(4) Uani 1 1 d . . . . .
C15B C 0.3257(9) 1.3880(8) 0.4506(6) 0.042(4) Uani 1 1 d . . . . .
H15B H 0.357869 1.410108 0.481961 0.051 Uiso 1 1 calc R U . . .
C16B C 0.2839(10) 1.4141(8) 0.4369(7) 0.047(5) Uani 1 1 d . . . . .
C17B C 0.2344(9) 1.3809(9) 0.3919(6) 0.044(5) Uani 1 1 d . . . . .
H17B H 0.206914 1.401706 0.383418 0.053 Uiso 1 1 calc R U . . .
C18B C 0.3610(9) 1.2947(9) 0.4306(6) 0.044(5) Uani 1 1 d . . . . .
H18B H 0.388741 1.317359 0.464196 0.053 Uiso 1 1 calc R U . . .
C19B C 0.2981(11) 1.1795(9) 0.1463(8) 0.060(6) Uani 1 1 d . . . . .
H19D H 0.273305 1.138443 0.141505 0.09 Uiso 1 1 calc R U . . .
H19E H 0.343807 1.182182 0.148969 0.09 Uiso 1 1 calc R U . . .
H19F H 0.282836 1.186527 0.11633 0.09 Uiso 1 1 calc R U . . .
C20B C 0.1094(8) 1.1944(11) 0.2376(8) 0.060(6) Uani 1 1 d . . . . .
H20D H 0.082134 1.21478 0.225842 0.09 Uiso 1 1 calc R U . . .
H20E H 0.088954 1.177716 0.260112 0.09 Uiso 1 1 calc R U . . .
H20F H 0.115149 1.160869 0.207193 0.09 Uiso 1 1 calc R U . . .
Ge1B Ge 0.29479(9) 0.98128(8) 0.22596(6) 0.0327(4) Uani 1 1 d . . . . .
N1B N 0.2893(7) 1.2273(6) 0.1954(5) 0.041(4) Uani 1 1 d . . . . .
H1BA H 0.297828 1.215064 0.224371 0.049 Uiso 1 1 calc R U . . .
N2B N 0.1742(7) 1.2404(7) 0.2678(5) 0.040(3) Uani 1 1 d . . . . .
H2B H 0.202553 1.217544 0.275897 0.048 Uiso 1 1 calc R U . . .
O2B O 0.1440(7) 1.0770(6) 0.1581(5) 0.054(4) Uani 1 1 d . . . . .
O3B O 0.1359(6) 1.0489(6) 0.3434(5) 0.049(3) Uani 1 1 d . . . . .
O4B O 0.4942(6) 1.1072(5) 0.3806(5) 0.054(4) Uani 1 1 d . . . . .
O5B O 0.4984(7) 1.1358(6) 0.2229(6) 0.073(5) Uani 1 1 d . . . . .
O6B O 0.2920(8) 1.0078(7) 0.0544(5) 0.076(5) Uani 1 1 d . . . . .
O7B O 0.1045(7) 0.8656(6) 0.0635(5) 0.060(4) Uani 1 1 d . . . . .
O8B O 0.0962(6) 0.8312(5) 0.2428(5) 0.050(3) Uani 1 1 d . . . . .
O9B O 0.2755(7) 0.9463(6) 0.3931(5) 0.053(3) Uani 1 1 d . . . . .
O10B O 0.4410(7) 0.8581(6) 0.2682(6) 0.066(4) Uani 1 1 d . . . . .
O11B O 0.4491(8) 0.8855(7) 0.1072(6) 0.078(5) Uani 1 1 d . . . . .
O12B O 0.2625(7) 0.7447(6) 0.1178(5) 0.057(4) Uani 1 1 d . . . . .
O13B O 0.2492(6) 1.1411(5) 0.2393(4) 0.041(3) Uani 1 1 d . . . . .
O14B O 0.1507(5) 1.0565(5) 0.2497(4) 0.036(3) Uani 1 1 d . . . . .
O15B O 0.2478(5) 1.1213(5) 0.3399(4) 0.038(3) Uani 1 1 d . . . . .
O16B O 0.3770(5) 1.1093(5) 0.3392(4) 0.038(3) Uani 1 1 d . . . . .
O17B O 0.3802(6) 1.1244(5) 0.2460(5) 0.049(3) Uani 1 1 d . . . . .
O18B O 0.2606(6) 1.0469(5) 0.1537(4) 0.048(3) Uani 1 1 d . . . . .
O19B O 0.1606(6) 0.9702(5) 0.1572(4) 0.043(3) Uani 1 1 d . . . . .
O20B O 0.1557(5) 0.9510(5) 0.2579(4) 0.035(3) Uani 1 1 d . . . . .
O21B O 0.2505(5) 1.0110(5) 0.3367(4) 0.035(3) Uani 1 1 d . . . . .
O22B O 0.4512(6) 1.0627(6) 0.2729(5) 0.048(3) Uani 1 1 d . . . . .
O23B O 0.3852(7) 1.0649(6) 0.1455(5) 0.059(4) Uani 1 1 d . . . . .
O24B O 0.2368(7) 0.9285(6) 0.0971(5) 0.056(4) Uani 1 1 d . . . . .
O25B O 0.1147(6) 0.8592(6) 0.1593(5) 0.052(4) Uani 1 1 d . . . . .
O26B O 0.2289(6) 0.8946(5) 0.2846(4) 0.045(3) Uani 1 1 d . . . . .
O27B O 0.3753(6) 1.0234(5) 0.3746(4) 0.043(3) Uani 1 1 d . . . . .
O28B O 0.4529(7) 0.9814(6) 0.3127(5) 0.059(4) Uani 1 1 d . . . . .
O29B O 0.4588(7) 1.0075(6) 0.1737(6) 0.066(4) Uani 1 1 d . . . . .
O30B O 0.3583(7) 0.9449(6) 0.0906(5) 0.060(4) Uani 1 1 d . . . . .
O31B O 0.1953(6) 0.8216(5) 0.1020(5) 0.049(3) Uani 1 1 d . . . . .
O32B O 0.1912(6) 0.8052(5) 0.1881(5) 0.049(3) Uani 1 1 d . . . . .
O33B O 0.3490(6) 0.9030(6) 0.3181(5) 0.050(3) Uani 1 1 d . . . . .
O34B O 0.4218(6) 0.9232(6) 0.2077(5) 0.051(3) Uani 1 1 d . . . . .
O35B O 0.3223(7) 0.8633(5) 0.1297(5) 0.053(4) Uani 1 1 d . . . . .
O36B O 0.3189(6) 0.8460(5) 0.2136(5) 0.048(3) Uani 1 1 d . . . . .
O37B O 0.2581(6) 1.0377(5) 0.2480(4) 0.038(3) Uani 1 1 d . . . . .
O38B O 0.3408(5) 0.9762(5) 0.2770(4) 0.041(3) Uani 1 1 d . . . . .
O39B O 0.3441(6) 0.9937(5) 0.1851(4) 0.043(3) Uani 1 1 d . . . . .
O40B O 0.2373(6) 0.9099(4) 0.1898(4) 0.036(3) Uani 1 1 d . . . . .
Tb1B Tb 0.33304(4) 1.17473(4) 0.31454(3) 0.03518(19) Uani 1 1 d . . . . .
W2B W 0.20006(4) 1.06409(3) 0.19765(3) 0.04177(18) Uani 1 1 d . . . . .
W3B W 0.19497(3) 1.04481(3) 0.30539(3) 0.03429(16) Uani 1 1 d . . . . .
W4B W 0.42490(4) 1.06025(3) 0.33433(3) 0.04332(19) Uani 1 1 d . . . . .
W5B W 0.42939(4) 1.08185(4) 0.21508(3) 0.0516(2) Uani 1 1 d . . . . .
W6B W 0.30723(5) 0.99957(4) 0.11064(3) 0.0566(2) Uani 1 1 d . . . . .
W7B W 0.16366(4) 0.89258(3) 0.11831(3) 0.0476(2) Uani 1 1 d . . . . .
W8B W 0.15933(4) 0.87263(3) 0.22787(3) 0.04087(18) Uani 1 1 d . . . . .
W9B W 0.29702(4) 0.95853(3) 0.34076(3) 0.04063(18) Uani 1 1 d . . . . .
W10B W 0.39704(4) 0.90523(4) 0.26570(3) 0.0504(2) Uani 1 1 d . . . . .
W11B W 0.40303(5) 0.92763(4) 0.14426(3) 0.0598(2) Uani 1 1 d . . . . .
W12B W 0.25812(4) 0.81834(3) 0.15121(3) 0.0486(2) Uani 1 1 d . . . . .
Br1C Br -0.36434(13) 0.20244(10) -0.49957(8) 0.0676(6) Uani 1 1 d . . . . .
Br2C Br -0.61266(12) 0.54627(16) -0.38517(13) 0.1026(12) Uani 1 1 d . . . . .
C1C C -0.2709(9) 0.4431(10) -0.3911(7) 0.049(5) Uani 1 1 d . . . . .
H1C H -0.250548 0.43905 -0.419773 0.059 Uiso 1 1 calc R U . . .
C2C C -0.3159(9) 0.3858(8) -0.3956(6) 0.041(4) Uani 1 1 d . . . . .
C3C C -0.3553(8) 0.3886(8) -0.3600(6) 0.035(4) Uani 1 1 d . . . . .
C4C C -0.3957(9) 0.3318(8) -0.3659(6) 0.037(4) Uani 1 1 d . . . . .
C5C C -0.3981(9) 0.2762(9) -0.4084(6) 0.045(5) Uani 1 1 d . . . . .
H5C H -0.426342 0.238185 -0.412686 0.054 Uiso 1 1 calc R U . . .
C6C C -0.3601(10) 0.2775(9) -0.4427(7) 0.049(5) Uani 1 1 d . . . . .
C7C C -0.3197(9) 0.3320(9) -0.4378(7) 0.048(5) Uani 1 1 d . . . . .
H7C H -0.294756 0.332596 -0.4632 0.057 Uiso 1 1 calc R U . . .
C8C C -0.4397(8) 0.3303(8) -0.3300(7) 0.041(4) Uani 1 1 d . . . . .
H8CA H -0.458868 0.287315 -0.335561 0.049 Uiso 1 1 calc R U . . .
H8CB H -0.47514 0.346143 -0.33774 0.049 Uiso 1 1 calc R U . . .
C9C C -0.4484(9) 0.3830(8) -0.2370(6) 0.036(4) Uani 1 1 d . . . . .
H9CA H -0.421996 0.403505 -0.201012 0.043 Uiso 1 1 calc R U . . .
H9CB H -0.478524 0.343876 -0.241211 0.043 Uiso 1 1 calc R U . . .
C10C C -0.4869(8) 0.4233(8) -0.2433(6) 0.039(4) Uani 1 1 d . . . . .
H10E H -0.492308 0.417946 -0.279927 0.047 Uiso 1 1 calc R U . . .
H10F H -0.53033 0.408798 -0.237222 0.047 Uiso 1 1 calc R U . . .
C11C C -0.4998(9) 0.5275(9) -0.2212(7) 0.049(5) Uani 1 1 d . . . . .
H11E H -0.545592 0.507912 -0.223193 0.059 Uiso 1 1 calc R U . . .
H11F H -0.486625 0.569404 -0.192169 0.059 Uiso 1 1 calc R U . . .
C12C C -0.4937(8) 0.5328(8) -0.2711(6) 0.037(4) Uani 1 1 d . . . . .
C13C C -0.4303(8) 0.5477(7) -0.2823(5) 0.030(4) Uani 1 1 d . . . . .
C14C C -0.4252(9) 0.5636(8) -0.3251(7) 0.043(4) Uani 1 1 d . . . . .
C15C C -0.4806(9) 0.5636(8) -0.3566(7) 0.048(5) Uani 1 1 d . . . . .
H15C H -0.476444 0.576237 -0.383884 0.058 Uiso 1 1 calc R U . . .
C16C C -0.5396(10) 0.5450(9) -0.3459(8) 0.057(6) Uani 1 1 d . . . . .
C17C C -0.5457(9) 0.5302(8) -0.3036(7) 0.043(4) Uani 1 1 d . . . . .
H17C H -0.587407 0.518062 -0.297181 0.052 Uiso 1 1 calc R U . . .
C18C C -0.3622(9) 0.5864(8) -0.3354(6) 0.041(4) Uani 1 1 d . . . . .
H18C H -0.361606 0.601244 -0.361506 0.049 Uiso 1 1 calc R U . . .
C19C C -0.3592(10) 0.3404(10) -0.2600(7) 0.055(5) Uani 1 1 d . . . . .
H19G H -0.382646 0.304702 -0.255133 0.082 Uiso 1 1 calc R U . . .
H19H H -0.329004 0.370546 -0.227288 0.082 Uiso 1 1 calc R U . . .
H19I H -0.335333 0.327201 -0.287676 0.082 Uiso 1 1 calc R U . . .
C20C C -0.4561(9) 0.5039(9) -0.1514(6) 0.045(5) Uani 1 1 d . . . . .
H20G H -0.499769 0.491993 -0.145715 0.068 Uiso 1 1 calc R U . . .
H20H H -0.43555 0.547992 -0.129761 0.068 Uiso 1 1 calc R U . . .
H20I H -0.430865 0.480506 -0.141773 0.068 Uiso 1 1 calc R U . . .
Ge1C Ge -0.11325(8) 0.56298(7) -0.15940(6) 0.0248(3) Uani 1 1 d . . . . .
N1C N -0.4048(6) 0.3685(6) -0.2746(5) 0.034(3) Uani 1 1 d . . . . .
H1CA H -0.378756 0.408678 -0.272612 0.041 Uiso 1 1 calc R U . . .
N2C N -0.4592(7) 0.4901(7) -0.2082(5) 0.039(3) Uani 1 1 d . . . . .
H2C H -0.414615 0.504621 -0.21313 0.047 Uiso 1 1 calc R U . . .
O2C O -0.3271(5) 0.4752(5) -0.1182(4) 0.041(3) Uani 1 1 d . . . . .
O3C O -0.2415(6) 0.7169(6) -0.0945(4) 0.044(3) Uani 1 1 d . . . . .
O4C O -0.0939(6) 0.5969(6) -0.3280(5) 0.051(3) Uani 1 1 d . . . . .
O5C O -0.1733(6) 0.3847(6) -0.3484(4) 0.046(3) Uani 1 1 d . . . . .
O6C O -0.1937(6) 0.3427(5) -0.1718(4) 0.045(3) Uani 1 1 d . . . . .
O7C O -0.1402(5) 0.5119(5) -0.0006(4) 0.033(3) Uani 1 1 d . . . . .
O8C O -0.0533(6) 0.7504(6) 0.0228(5) 0.051(3) Uani 1 1 d . . . . .
O9C O -0.0338(6) 0.7898(6) -0.1309(5) 0.052(3) Uani 1 1 d . . . . .
O10C O 0.1222(6) 0.6395(6) -0.1856(5) 0.048(3) Uani 1 1 d . . . . .
O11C O 0.0449(6) 0.4276(6) -0.2069(4) 0.048(3) Uani 1 1 d . . . . .
O12C O 0.1022(6) 0.5971(6) -0.0358(4) 0.043(3) Uani 1 1 d . . . . .
O13C O -0.3139(5) 0.4936(5) -0.2050(4) 0.032(2) Uani 1 1 d . . . . .
O14C O -0.2724(5) 0.5937(5) -0.1105(4) 0.034(3) Uani 1 1 d . . . . .
O15C O -0.2625(6) 0.6264(5) -0.1924(4) 0.035(3) Uani 1 1 d . . . . .
O16C O -0.1753(5) 0.5858(5) -0.2619(4) 0.034(3) Uani 1 1 d . . . . .
O17C O -0.2196(5) 0.4651(5) -0.2732(4) 0.034(3) Uani 1 1 d . . . . .
O18C O -0.2280(5) 0.4461(5) -0.1700(4) 0.032(2) Uani 1 1 d . . . . .
O19C O -0.1979(5) 0.5378(5) -0.0777(4) 0.031(2) Uani 1 1 d . . . . .
O20C O -0.1479(6) 0.6701(5) -0.0650(4) 0.036(3) Uani 1 1 d . . . . .
O21C O -0.1393(5) 0.6925(5) -0.1455(4) 0.034(3) Uani 1 1 d . . . . .
O22C O -0.1018(5) 0.5120(5) -0.2841(4) 0.036(3) Uani 1 1 d . . . . .
O23C O -0.1823(6) 0.3801(5) -0.2515(4) 0.038(3) Uani 1 1 d . . . . .
O24C O -0.1268(5) 0.4646(5) -0.1048(4) 0.032(3) Uani 1 1 d . . . . .
O25C O -0.0977(5) 0.6271(5) -0.0016(4) 0.031(2) Uani 1 1 d . . . . .
O26C O -0.0352(5) 0.7125(5) -0.0812(4) 0.034(3) Uani 1 1 d . . . . .
O27C O -0.0706(6) 0.6846(5) -0.2228(4) 0.037(3) Uani 1 1 d . . . . .
O28C O 0.0032(6) 0.6091(6) -0.2491(4) 0.044(3) Uani 1 1 d . . . . .
O29C O -0.0642(6) 0.4226(6) -0.2679(4) 0.043(3) Uani 1 1 d . . . . .
O30C O -0.0764(6) 0.4029(5) -0.1826(4) 0.040(3) Uani 1 1 d . . . . .
O31C O -0.0265(5) 0.5510(5) -0.0327(4) 0.036(3) Uani 1 1 d . . . . .
O32C O 0.0162(6) 0.6659(5) -0.0210(4) 0.038(3) Uani 1 1 d . . . . .
O33C O 0.0329(6) 0.7021(6) -0.1539(4) 0.043(3) Uani 1 1 d . . . . .
O34C O 0.0197(5) 0.5350(5) -0.2052(4) 0.035(3) Uani 1 1 d . . . . .
O35C O 0.0074(6) 0.5125(5) -0.1244(4) 0.039(3) Uani 1 1 d . . . . .
O36C O 0.0470(5) 0.6246(5) -0.1145(4) 0.036(3) Uani 1 1 d . . . . .
O37C O -0.1916(5) 0.5663(5) -0.1632(4) 0.026(2) Uani 1 1 d . . . . .
O38C O -0.0671(5) 0.6090(5) -0.1828(4) 0.033(3) Uani 1 1 d . . . . .
O39C O -0.1112(5) 0.4880(5) -0.1948(4) 0.031(2) Uani 1 1 d . . . . .
O40C O -0.0763(5) 0.5866(5) -0.0947(4) 0.029(2) Uani 1 1 d . . . . .
Tb1C Tb -0.28177(4) 0.53156(4) -0.26748(3) 0.03185(18) Uani 1 1 d . . . . .
W2C W -0.26903(3) 0.50996(3) -0.14372(2) 0.02953(14) Uani 1 1 d . . . . .
W3C W -0.21704(3) 0.65301(3) -0.12900(2) 0.03090(15) Uani 1 1 d . . . . .
W4C W -0.09531(3) 0.59475(3) -0.26788(3) 0.03525(16) Uani 1 1 d . . . . .
W5C W -0.15350(4) 0.43679(3) -0.28278(2) 0.03482(16) Uani 1 1 d . . . . .
W6C W -0.16132(3) 0.40912(3) -0.17729(2) 0.03154(15) Uani 1 1 d . . . . .
W7C W -0.12066(3) 0.53932(3) -0.04555(2) 0.02860(14) Uani 1 1 d . . . . .
W8C W -0.06660(3) 0.68378(3) -0.03206(2) 0.03254(15) Uani 1 1 d . . . . .
W9C W -0.05150(4) 0.71331(3) -0.14826(3) 0.03643(16) Uani 1 1 d . . . . .
W10C W 0.04232(3) 0.62175(4) -0.18350(3) 0.03779(17) Uani 1 1 d . . . . .
W11C W -0.01668(3) 0.46032(3) -0.19955(2) 0.03490(16) Uani 1 1 d . . . . .
W12C W 0.02653(3) 0.59009(3) -0.06674(2) 0.03206(15) Uani 1 1 d . . . . .
O1LA O -0.3133(7) 0.5983(5) 0.3737(5) 0.051(3) Uani 1 1 d . . . . .
O2LA O -0.2926(6) 0.7129(5) 0.4588(5) 0.043(3) Uani 1 1 d . . . . .
O3LA O -0.4058(6) 0.7357(5) 0.4273(4) 0.035(3) Uani 1 1 d . . . . .
O4LA O -0.4328(6) 0.6121(5) 0.3661(4) 0.040(3) Uani 1 1 d . . . . .
O1LB O 0.4502(7) 1.2206(6) 0.3426(5) 0.053(3) Uani 1 1 d . . . . .
O2LB O 0.3630(6) 1.2493(5) 0.2846(5) 0.043(3) Uani 1 1 d . . . . .
O3LB O 0.2625(5) 1.2342(5) 0.3368(4) 0.037(3) Uani 1 1 d . . . . .
O4LB O 0.3648(6) 1.2424(6) 0.4049(5) 0.045(3) Uani 1 1 d . . . . .
O1LC O -0.2560(6) 0.4946(6) -0.3561(4) 0.038(3) Uani 1 1 d . . . . .
O2LC O -0.3577(5) 0.4382(5) -0.3219(4) 0.034(3) Uani 1 1 d . . . . .
O3LC O -0.3820(6) 0.5466(5) -0.2530(4) 0.037(3) Uani 1 1 d . . . . .
O4LC O -0.3105(6) 0.5883(6) -0.3137(4) 0.042(3) Uani 1 1 d . . . . .
O1W O 0.0994(6) 0.7111(6) 0.0765(5) 0.047(3) Uiso 1 1 d . . . . .
O2W O 0.0234(6) 0.5825(5) 0.0742(4) 0.043(3) Uiso 1 1 d . . . . .
O3W O 0.1714(10) 0.8389(9) 0.3459(7) 0.101(6) Uiso 1 1 d . . . . .
O4W O 0.0218(17) 0.9458(15) 0.2050(12) 0.103(10) Uiso 0.6 1 d . . P . .
O5W O 0.1260(8) 0.7285(7) 0.2717(6) 0.077(5) Uiso 1 1 d . . . . .
O6W O -0.0651(9) 0.6746(9) 0.1090(7) 0.023(4) Uiso 0.5 1 d . . P . .
O7W O 0.191(3) 0.892(2) -0.0283(19) 0.143(17) Uiso 0.5 1 d . . P . .
O8W O -0.086(3) 0.413(2) -0.404(2) 0.113(17) Uiso 0.4 1 d . . P . .
O9W O 0.3760(12) 0.8403(11) 0.3784(9) 0.132(8) Uiso 1 1 d . . . . .
O10W O 0.2583(16) 0.7441(15) 0.3567(12) 0.074(9) Uiso 0.5 1 d . . P . .
O11W O 0.551(2) 0.882(2) 0.2353(16) 0.115(14) Uiso 0.5 1 d . . P . .
O12W O -0.006(2) 0.791(2) 0.1423(19) 0.105(16) Uiso 0.4 1 d . . P . .
O13W O -0.3594(11) 0.6407(10) -0.0510(9) 0.125(8) Uiso 1 1 d . . . . .
O14W O -0.2274(12) 0.6473(11) 0.0133(9) 0.136(8) Uiso 1 1 d . . . . .
O15W O -0.004(3) 1.000(2) 0.3192(19) 0.144(18) Uiso 0.5 1 d . . P . .
O16W O -0.391(3) 0.551(3) -0.008(2) 0.126(19) Uiso 0.4 1 d . . P . .
O17W O 0.1146(16) 0.6040(14) -0.3089(12) 0.074(9) Uiso 0.5 1 d . . P . .
O18W O -0.0168(14) 0.6562(13) 0.4369(11) 0.169(11) Uiso 1 1 d . . . . .
O19W O 0.2618(13) 0.8260(12) 0.0153(10) 0.142(9) Uiso 1 1 d . . . . .
O20W O 0.2914(10) 0.6168(9) 0.0925(7) 0.102(6) Uiso 1 1 d . . . . .
O21W O -0.0114(18) 0.8546(16) 0.5745(13) 0.088(10) Uiso 0.5 1 d . . P . .
O22W O 0.273(2) 0.839(2) 0.5974(18) 0.128(15) Uiso 0.5 1 d . . P . .
O23W O 0.103(2) 0.858(2) 0.4911(18) 0.136(16) Uiso 0.5 1 d . . P . .
O24W O -0.1858(19) 0.4737(18) 0.1411(14) 0.070(11) Uiso 0.4 1 d . . P . .
O25W O -0.2487(14) 0.4678(13) 0.2774(10) 0.061(7) Uiso 0.5 1 d . . P . .
O26W O -0.1117(16) 0.8355(14) -0.0399(12) 0.097(10) Uiso 0.6 1 d . . P . .
O27W O -0.3890(19) 0.4773(18) 0.0628(14) 0.098(12) Uiso 0.5 1 d . . P . .
O28W O 0.015(2) 0.856(2) -0.0161(16) 0.115(14) Uiso 0.5 1 d . . P . .
O29W O 0.338(2) 0.965(2) 0.5442(18) 0.131(16) Uiso 0.5 1 d . . P . .
O30W O 0.125(3) 0.819(3) -0.113(2) 0.16(2) Uiso 0.5 1 d . . P . .
O31W O 0.624(4) 1.123(4) 0.261(3) 0.13(3) Uiso 0.3 1 d . . P . .
O32W O 0.080(3) 0.456(3) -0.410(2) 0.122(18) Uiso 0.4 1 d . . P . .
O33W O -0.453(3) 0.685(3) 0.042(2) 0.14(2) Uiso 0.4 1 d . . P . .
O34W O 0.285(4) 0.903(4) 0.480(3) 0.14(3) Uiso 0.3 1 d . . P . .
O35W O 0.493(3) 1.021(3) 0.442(2) 0.10(2) Uiso 0.3 1 d . . P . .
O36W O 0.033(3) 0.978(3) 0.092(2) 0.118(18) Uiso 0.4 1 d . . P . .
O37W O 0.703(4) 1.002(4) 0.263(3) 0.13(3) Uiso 0.3 1 d . . P . .
O38W O -0.376(4) 0.384(3) -0.017(3) 0.12(2) Uiso 0.3 1 d . . P . .
O39W O 0.287(2) 0.969(2) 0.5866(18) 0.128(15) Uiso 0.5 1 d . . P . .
O40W O -0.132(2) 0.894(2) 0.0754(18) 0.129(15) Uiso 0.5 1 d . . P . .
O41W O 0.067(2) 0.726(2) 0.4322(18) 0.128(15) Uiso 0.5 1 d . . P . .
O42W O 0.0991(19) 0.9332(17) 0.3620(14) 0.098(12) Uiso 0.5 1 d . . P . .
K18 K 0.2487(11) 0.5956(8) -0.4043(10) 0.138(8) Uani 0.4 1 d . . P . .
O43W O 0.303(4) 0.723(4) -0.351(3) 0.13(3) Uiso 0.3 1 d . . P . .
O44W O -0.244(2) 0.359(2) 0.2168(17) 0.121(14) Uiso 0.5 1 d . . P . .
O45W O 0.251(2) 0.598(2) -0.0197(18) 0.133(16) Uiso 0.5 1 d . . P . .
O46W O -0.426(6) 0.431(5) -0.054(4) 0.20(4) Uiso 0.3 1 d . . P . .
O47W O 0.049(2) 0.758(2) -0.2392(18) 0.133(16) Uiso 0.5 1 d . . P . .
O48W O -0.076(3) 1.008(3) 0.541(2) 0.125(19) Uiso 0.4 1 d . . P . .
O49W O -0.226(4) 0.917(3) -0.006(3) 0.12(2) Uiso 0.3 1 d . . P . .
O50W O -0.480(3) 0.253(2) -0.175(2) 0.116(17) Uiso 0.4 1 d . . P . .
O51W O -0.4012(17) 0.4188(16) 0.1188(13) 0.111(11) Uiso 0.6 1 d . . P . .
O52W O 0.567(2) 1.0310(19) 0.1316(16) 0.112(13) Uiso 0.5 1 d . . P . .
O53W O 0.450(2) 1.143(2) 0.1040(18) 0.127(15) Uiso 0.5 1 d . . P . .
O54W O 0.431(2) 1.215(2) 0.0710(18) 0.133(16) Uiso 0.5 1 d . . P . .
O55W O -0.109(2) 0.500(2) -0.4287(19) 0.138(17) Uiso 0.5 1 d . . P . .
O56W O 0.020(2) 0.624(2) -0.3628(16) 0.116(14) Uiso 0.5 1 d . . P . .
O57W O -0.139(2) 0.929(2) -0.0578(18) 0.127(15) Uiso 0.5 1 d . . P . .
O58W O 0.307(3) 0.740(3) -0.238(2) 0.095(19) Uiso 0.3 1 d . . P . .
O59W O -0.014(2) 1.030(2) 0.4172(17) 0.120(14) Uiso 0.5 1 d . . P . .
O60W O 0.4424(9) 1.0450(9) 0.6310(7) 0.097(6) Uiso 1 1 d . . . . .
O61W O 0.391(3) 0.826(3) 0.642(2) 0.128(19) Uiso 0.4 1 d . . P . .
O62W O -0.0143(11) 0.3391(10) -0.3386(8) 0.084(6) Uiso 0.8 1 d . . P . .
O63W O 0.422(4) 0.934(3) 0.009(3) 0.12(2) Uiso 0.3 1 d . . P . .
O64W O -0.5002(10) 0.8422(9) 0.3791(8) 0.107(6) Uiso 1 1 d . . . . .
O65W O 0 1 0.5 0.12(3) Uiso 0.4 2 d S . P . .
O66W O -0.3624(17) 0.2734(16) -0.1787(13) 0.109(11) Uiso 0.6 1 d . . P . .
O67W O 0.202(3) 0.740(3) 0.402(3) 0.11(2) Uiso 0.3 1 d . . P . .
O68W O -0.030(3) 0.930(3) 0.739(2) 0.120(18) Uiso 0.4 1 d . . P . .
O69W O -0.633(3) 0.742(3) 0.054(2) 0.094(18) Uiso 0.3 1 d . . P . .
O70W O 0.3397(18) 1.0564(17) 0.6766(14) 0.092(11) Uiso 0.5 1 d . . P . .
O71W O 0.1985(18) 0.6466(16) -0.0861(13) 0.087(10) Uiso 0.5 1 d . . P . .
O72W O 0.4591(18) 1.3394(16) 0.0969(13) 0.113(11) Uiso 0.6 1 d . . P . .

loop_
_atom_site_aniso_label
_atom_site_aniso_U_11
_atom_site_aniso_U_22
_atom_site_aniso_U_33
_atom_site_aniso_U_23
_atom_site_aniso_U_13
_atom_site_aniso_U_12
K1 0.048(2) 0.045(2) 0.050(2) 0.0196(18) 0.0174(19) 0.019(2)
K2 0.063(3) 0.142(5) 0.061(3) 0.056(3) 0.022(3) 0.048(4)
K3 0.057(3) 0.042(2) 0.036(2) 0.0149(17) -0.0008(18) 0.006(2)
K4 0.115(6) 0.103(5) 0.246(10) 0.102(6) 0.113(7) 0.044(5)
K5 0.114(8) 0.128(8) 0.353(18) 0.131(11) 0.014(10) 0.040(7)
K6 0.129(9) 0.136(9) 0.124(8) 0.044(7) 0.028(7) 0.017(7)
K7 0.140(9) 0.226(13) 0.073(6) 0.095(7) 0.073(6) 0.110(9)
K8 0.198(12) 0.162(10) 0.112(7) 0.066(7) 0.084(8) 0.100(9)
K9 0.067(8) 0.091(8) 0.091(8) 0.030(7) 0.013(6) 0.029(7)
K10 0.189(11) 0.161(9) 0.142(8) 0.057(7) -0.017(7) -0.011(8)
K11 0.108(8) 0.113(9) 0.184(10) 0.024(6) 0.100(8) 0.028(6)
K12 0.131(11) 0.127(12) 0.155(13) 0.103(11) 0.084(11) 0.093(10)
K13 0.12(2) 0.23(4) 0.095(18) 0.04(2) 0.002(16) 0.06(2)
K14 0.122(13) 0.132(13) 0.122(12) 0.051(10) 0.056(10) 0.060(11)
K15 0.111(10) 0.081(8) 0.072(7) 0.011(6) 0.020(7) 0.058(8)
K16 0.107(11) 0.181(15) 0.051(7) 0.055(8) -0.004(7) -0.001(10)
K17 0.22(3) 0.082(13) 0.17(2) -0.060(13) 0.13(2) -0.061(15)
Br1A 0.107(2) 0.154(3) 0.0883(19) 0.072(2) 0.0253(16) 0.093(2)
Br2A 0.0582(13) 0.0708(14) 0.0434(11) 0.0171(10) 0.0219(10) -0.0072(11)
C1A 0.037(11) 0.049(12) 0.068(13) 0.031(10) 0.006(10) 0.017(9)
C2A 0.051(12) 0.048(11) 0.046(10) 0.029(9) 0.019(9) 0.035(9)
C3A 0.035(10) 0.048(10) 0.048(10) 0.037(9) 0.024(8) 0.023(8)
C4A 0.036(10) 0.059(12) 0.044(10) 0.030(9) 0.016(8) 0.027(9)
C5A 0.039(11) 0.087(16) 0.055(12) 0.043(11) 0.026(9) 0.028(11)
C6A 0.064(15) 0.108(19) 0.056(13) 0.053(14) 0.028(12) 0.055(15)
C7A 0.073(16) 0.056(13) 0.075(15) 0.051(12) 0.015(12) 0.022(12)
C8A 0.031(10) 0.052(11) 0.045(10) 0.016(9) 0.006(8) 0.008(9)
C9A 0.041(11) 0.054(12) 0.056(11) 0.030(10) 0.018(9) 0.015(10)
C10A 0.040(10) 0.031(9) 0.034(9) 0.010(7) 0.009(7) 0.011(8)
C11A 0.046(12) 0.041(10) 0.055(11) 0.025(9) 0.017(9) 0.008(9)
C12A 0.031(9) 0.040(10) 0.032(9) 0.011(7) 0.011(7) 0.009(8)
C13A 0.024(8) 0.051(11) 0.031(9) 0.017(8) 0.011(7) 0.012(8)
C14A 0.032(9) 0.045(10) 0.023(8) 0.017(7) 0.012(7) 0.016(8)
C15A 0.042(11) 0.046(10) 0.030(9) 0.021(8) -0.001(7) 0.011(9)
C16A 0.032(10) 0.048(11) 0.027(8) 0.014(8) 0.007(7) 0.002(8)
C17A 0.026(9) 0.039(10) 0.043(10) 0.014(8) 0.010(7) 0.014(8)
C18A 0.036(10) 0.037(10) 0.051(10) 0.026(8) 0.019(8) 0.009(8)
C19A 0.049(13) 0.103(18) 0.072(14) 0.056(14) 0.034(11) 0.041(13)
C20A 0.075(16) 0.049(12) 0.080(15) 0.041(11) 0.029(12) 0.032(12)
Ge1A 0.0461(12) 0.0523(12) 0.0604(12) 0.0368(10) 0.0348(10) 0.0264(10)
N1A 0.032(8) 0.050(9) 0.036(8) 0.017(7) 0.005(6) 0.008(7)
N2A 0.054(10) 0.026(7) 0.037(8) 0.011(6) 0.011(7) 0.015(7)
O2A 0.080(11) 0.045(8) 0.085(11) 0.020(8) 0.043(9) 0.012(8)
O3A 0.057(9) 0.071(9) 0.067(9) 0.050(8) 0.034(7) 0.037(8)
O4A 0.046(8) 0.040(7) 0.062(8) 0.013(6) 0.018(7) 0.013(6)
O5A 0.038(7) 0.057(8) 0.056(8) 0.023(6) 0.015(6) 0.021(6)
O6A 0.054(10) 0.056(9) 0.101(12) 0.018(9) 0.018(9) -0.009(8)
O7A 0.117(16) 0.058(10) 0.20(2) 0.086(13) 0.103(15) 0.048(11)
O8A 0.131(17) 0.165(19) 0.141(16) 0.126(16) 0.087(14) 0.108(16)
O9A 0.048(9) 0.136(15) 0.056(9) 0.052(9) 0.024(7) 0.045(10)
O10A 0.066(10) 0.118(14) 0.054(9) 0.036(9) 0.037(8) 0.038(10)
O11A 0.031(7) 0.076(10) 0.088(10) 0.038(8) 0.036(7) 0.021(7)
O12A 0.104(15) 0.124(15) 0.119(14) 0.090(13) 0.072(12) 0.052(12)
O13A 0.046(8) 0.036(7) 0.045(7) 0.017(5) 0.020(6) 0.007(6)
O14A 0.073(10) 0.049(8) 0.064(8) 0.035(7) 0.044(7) 0.031(7)
O15A 0.040(7) 0.050(7) 0.042(7) 0.026(6) 0.019(5) 0.016(6)
O16A 0.027(6) 0.036(6) 0.047(7) 0.018(5) 0.017(5) 0.015(5)
O17A 0.029(6) 0.038(7) 0.052(7) 0.021(6) 0.015(5) 0.002(5)
O18A 0.051(8) 0.040(7) 0.070(9) 0.010(6) 0.031(7) 0.010(7)
O19A 0.084(11) 0.049(8) 0.118(12) 0.058(9) 0.072(10) 0.033(8)
O20A 0.074(10) 0.097(11) 0.080(10) 0.069(9) 0.057(8) 0.059(9)
O21A 0.049(8) 0.074(9) 0.049(7) 0.039(7) 0.036(6) 0.042(7)
O22A 0.039(7) 0.044(7) 0.048(7) 0.020(6) 0.023(6) 0.024(6)
O23A 0.039(8) 0.045(8) 0.051(8) 0.002(6) 0.012(6) -0.006(6)
O24A 0.079(11) 0.052(9) 0.123(13) 0.063(9) 0.053(10) 0.025(8)
O25A 0.072(11) 0.052(9) 0.142(15) 0.055(10) 0.042(11) 0.023(9)
O26A 0.077(11) 0.161(17) 0.065(10) 0.078(11) 0.055(9) 0.067(12)
O27A 0.043(8) 0.069(9) 0.045(7) 0.029(6) 0.020(6) 0.027(7)
O28A 0.045(8) 0.078(9) 0.039(7) 0.024(6) 0.020(6) 0.039(7)
O29A 0.037(7) 0.051(8) 0.052(7) 0.022(6) 0.012(6) 0.014(6)
O30A 0.048(8) 0.052(8) 0.097(11) 0.038(8) 0.046(8) 0.022(7)
O31A 0.114(15) 0.071(11) 0.122(14) 0.059(10) 0.086(12) 0.037(11)
O32A 0.105(14) 0.155(17) 0.123(14) 0.111(14) 0.096(12) 0.097(13)
O33A 0.063(9) 0.116(13) 0.046(8) 0.051(8) 0.043(7) 0.047(9)
O34A 0.033(7) 0.069(9) 0.065(8) 0.035(7) 0.026(6) 0.027(7)
O35A 0.057(9) 0.095(12) 0.086(10) 0.060(9) 0.045(8) 0.030(9)
O36A 0.085(12) 0.119(14) 0.066(10) 0.057(10) 0.047(9) 0.046(11)
O37A 0.042(7) 0.053(8) 0.052(7) 0.033(6) 0.028(6) 0.021(6)
O38A 0.041(7) 0.057(8) 0.051(7) 0.034(6) 0.024(6) 0.017(6)
O39A 0.035(7) 0.046(7) 0.045(7) 0.025(6) 0.017(5) 0.012(6)
O40A 0.057(9) 0.062(9) 0.087(10) 0.051(8) 0.045(8) 0.026(7)
Tb1A 0.0348(5) 0.0348(4) 0.0407(4) 0.0173(4) 0.0144(4) 0.0136(4)
W2A 0.0621(6) 0.0378(4) 0.0768(6) 0.0304(4) 0.0407(5) 0.0200(4)
W3A 0.0541(5) 0.0655(5) 0.0657(5) 0.0472(4) 0.0382(4) 0.0383(4)
W4A 0.0325(4) 0.0470(4) 0.0387(4) 0.0167(3) 0.0148(3) 0.0159(3)
W5A 0.0305(4) 0.0420(4) 0.0476(4) 0.0184(3) 0.0145(3) 0.0114(3)
W6A 0.0485(5) 0.0430(5) 0.0884(7) 0.0227(4) 0.0343(5) 0.0069(4)
W7A 0.1009(9) 0.0707(7) 0.1420(10) 0.0768(7) 0.0887(8) 0.0473(6)
W8A 0.0959(8) 0.1221(9) 0.1113(8) 0.0984(8) 0.0766(7) 0.0769(8)
W9A 0.0495(5) 0.0968(7) 0.0474(5) 0.0423(5) 0.0264(4) 0.0405(5)
W10A 0.0475(5) 0.0837(6) 0.0505(5) 0.0333(4) 0.0297(4) 0.0335(5)
W11A 0.0422(5) 0.0554(5) 0.0710(5) 0.0329(4) 0.0332(4) 0.0196(4)
W12A 0.0868(8) 0.1087(9) 0.1145(8) 0.0876(8) 0.0765(7) 0.0610(7)
Br1B 0.0701(17) 0.108(2) 0.145(3) 0.080(2) 0.0626(18) 0.0310(17)
Br2B 0.176(3) 0.0634(15) 0.0401(12) 0.0045(10) -0.0137(15) 0.0701(18)
C1B 0.047(13) 0.050(12) 0.044(11) 0.000(9) -0.012(9) 0.020(10)
C2B 0.039(11) 0.041(10) 0.041(10) 0.009(8) 0.007(8) 0.000(9)
C3B 0.032(10) 0.015(8) 0.066(12) 0.009(8) 0.005(9) 0.000(7)
C4B 0.036(10) 0.029(9) 0.053(11) 0.015(8) 0.006(8) 0.006(8)
C5B 0.052(13) 0.047(12) 0.101(17) 0.044(12) 0.031(12) 0.028(11)
C6B 0.052(13) 0.049(12) 0.076(15) 0.032(11) 0.030(11) 0.012(11)
C7B 0.027(10) 0.052(12) 0.085(16) 0.015(11) 0.010(10) 0.014(9)
C8B 0.050(12) 0.037(10) 0.058(11) 0.022(9) 0.027(9) 0.025(9)
C9B 0.056(13) 0.037(10) 0.046(10) 0.024(8) -0.003(9) 0.018(9)
C10B 0.050(11) 0.040(10) 0.041(9) 0.024(8) 0.016(8) 0.031(9)
C11B 0.045(11) 0.068(12) 0.029(9) 0.026(8) 0.005(8) 0.037(10)
C12B 0.050(12) 0.043(10) 0.048(11) 0.028(9) 0.016(9) 0.027(9)
C13B 0.048(11) 0.036(10) 0.038(10) 0.013(8) 0.011(8) 0.010(9)
C14B 0.042(10) 0.026(8) 0.030(8) 0.014(7) -0.006(7) 0.005(7)
C15B 0.060(13) 0.054(11) 0.023(8) 0.023(8) 0.007(8) 0.024(10)
C16B 0.070(14) 0.039(10) 0.043(10) 0.020(8) 0.016(10) 0.028(10)
C17B 0.054(12) 0.060(12) 0.027(9) 0.020(8) 0.010(8) 0.031(10)
C18B 0.048(12) 0.055(12) 0.024(9) 0.017(8) -0.007(8) 0.012(10)
C19B 0.071(15) 0.041(11) 0.070(14) 0.021(10) 0.029(12) 0.021(11)
C20B 0.020(9) 0.096(17) 0.077(14) 0.059(13) 0.001(9) 0.005(10)
Ge1B 0.0316(10) 0.0269(9) 0.0334(9) 0.0103(7) 0.0007(7) 0.0052(7)
N1B 0.049(10) 0.038(8) 0.037(8) 0.012(6) 0.014(7) 0.019(7)
N2B 0.034(8) 0.044(9) 0.045(8) 0.026(7) -0.004(6) 0.010(7)
O2B 0.069(10) 0.044(7) 0.048(7) 0.024(6) -0.014(7) 0.017(7)
O3B 0.033(7) 0.062(9) 0.057(8) 0.031(7) 0.009(6) 0.015(6)
O4B 0.040(8) 0.038(7) 0.075(9) 0.011(6) 0.005(7) 0.025(6)
O5B 0.060(10) 0.047(8) 0.086(11) 0.005(7) 0.034(8) 0.006(7)
O6B 0.098(13) 0.063(10) 0.043(8) 0.018(7) 0.015(8) -0.006(9)
O7B 0.056(9) 0.044(8) 0.058(8) 0.015(6) -0.020(7) 0.000(7)
O8B 0.041(8) 0.033(7) 0.082(9) 0.034(6) 0.013(7) 0.008(6)
O9B 0.078(10) 0.045(7) 0.053(8) 0.033(6) 0.018(7) 0.027(7)
O10B 0.067(10) 0.047(8) 0.074(10) 0.010(7) 0.001(8) 0.032(8)
O11B 0.068(11) 0.071(10) 0.080(11) 0.009(8) 0.041(9) 0.027(9)
O12B 0.057(9) 0.046(8) 0.057(8) 0.016(6) 0.009(7) 0.004(7)
O13B 0.037(7) 0.041(7) 0.041(7) 0.019(5) -0.005(5) 0.008(6)
O14B 0.019(6) 0.035(6) 0.052(7) 0.022(5) -0.007(5) 0.005(5)
O15B 0.031(6) 0.031(6) 0.043(7) 0.014(5) -0.002(5) 0.002(5)
O16B 0.031(6) 0.046(7) 0.039(6) 0.020(5) -0.001(5) 0.015(6)
O17B 0.034(7) 0.037(7) 0.055(8) 0.010(6) -0.001(6) -0.005(6)
O18B 0.059(9) 0.038(7) 0.042(7) 0.021(6) 0.005(6) 0.000(6)
O19B 0.041(7) 0.036(7) 0.048(7) 0.024(6) -0.013(6) 0.001(6)
O20B 0.031(6) 0.037(6) 0.034(6) 0.017(5) 0.001(5) 0.006(5)
O21B 0.037(7) 0.028(6) 0.035(6) 0.009(5) 0.009(5) 0.008(5)
O22B 0.032(7) 0.045(7) 0.047(7) 0.005(6) 0.000(6) 0.006(6)
O23B 0.069(10) 0.058(9) 0.050(8) 0.025(7) 0.021(7) 0.012(8)
O24B 0.072(10) 0.037(7) 0.037(7) 0.010(5) 0.003(6) -0.010(7)
O25B 0.047(8) 0.043(7) 0.044(7) 0.018(6) -0.021(6) -0.014(6)
O26B 0.061(9) 0.035(7) 0.043(7) 0.019(5) 0.011(6) 0.019(6)
O27B 0.038(7) 0.039(7) 0.046(7) 0.013(5) -0.009(6) 0.017(6)
O28B 0.056(9) 0.054(8) 0.060(8) 0.010(7) 0.006(7) 0.035(7)
O29B 0.063(10) 0.030(7) 0.088(10) 0.010(7) 0.026(8) 0.008(7)
O30B 0.076(11) 0.037(7) 0.056(8) 0.016(6) 0.020(7) 0.006(7)
O31B 0.050(8) 0.036(7) 0.051(7) 0.026(6) -0.008(6) -0.009(6)
O32B 0.046(8) 0.039(7) 0.056(8) 0.021(6) 0.000(6) 0.002(6)
O33B 0.050(8) 0.046(7) 0.053(8) 0.020(6) -0.008(6) 0.022(6)
O34B 0.041(8) 0.038(7) 0.065(8) 0.012(6) 0.014(6) 0.009(6)
O35B 0.072(10) 0.029(6) 0.040(7) -0.001(5) 0.011(6) 0.009(6)
O36B 0.047(8) 0.028(6) 0.057(8) 0.007(6) -0.005(6) 0.012(6)
O37B 0.044(7) 0.032(6) 0.041(6) 0.024(5) 0.000(5) 0.005(5)
O38B 0.031(7) 0.038(7) 0.041(7) 0.010(5) -0.007(5) 0.004(5)
O39B 0.052(8) 0.028(6) 0.041(7) 0.009(5) 0.012(6) 0.008(6)
O40B 0.046(7) 0.019(5) 0.030(6) -0.001(4) 0.000(5) 0.011(5)
Tb1B 0.0305(4) 0.0341(4) 0.0393(4) 0.0174(3) 0.0010(3) 0.0067(4)
W2B 0.0423(4) 0.0351(4) 0.0432(4) 0.0216(3) -0.0086(3) 0.0024(3)
W3B 0.0276(4) 0.0329(4) 0.0438(4) 0.0199(3) 0.0017(3) 0.0082(3)
W4B 0.0339(4) 0.0369(4) 0.0477(4) 0.0064(3) -0.0037(3) 0.0161(3)
W5B 0.0449(5) 0.0399(4) 0.0555(5) 0.0093(4) 0.0176(4) 0.0043(4)
W6B 0.0729(6) 0.0441(5) 0.0405(4) 0.0165(4) 0.0112(4) -0.0007(4)
W7B 0.0509(5) 0.0357(4) 0.0413(4) 0.0156(3) -0.0091(3) -0.0039(4)
W8B 0.0400(4) 0.0314(4) 0.0492(4) 0.0208(3) 0.0024(3) 0.0041(3)
W9B 0.0477(5) 0.0358(4) 0.0411(4) 0.0178(3) 0.0004(3) 0.0189(3)
W10B 0.0432(5) 0.0385(4) 0.0594(5) 0.0080(4) 0.0002(4) 0.0218(4)
W11B 0.0581(6) 0.0449(5) 0.0578(5) 0.0046(4) 0.0218(4) 0.0100(4)
W12B 0.0526(5) 0.0314(4) 0.0475(4) 0.0083(3) 0.0025(4) 0.0059(4)
Br1C 0.0811(17) 0.0602(13) 0.0501(12) 0.0053(10) 0.0170(11) 0.0323(12)
Br2C 0.0403(13) 0.143(3) 0.160(3) 0.127(2) -0.0227(15) -0.0017(15)
C1C 0.046(12) 0.089(16) 0.029(10) 0.033(10) 0.016(8) 0.033(11)
C2C 0.041(11) 0.047(11) 0.035(9) 0.017(8) -0.005(8) 0.018(9)
C3C 0.029(9) 0.039(10) 0.030(9) 0.012(7) -0.006(7) 0.009(8)
C4C 0.043(10) 0.055(11) 0.022(8) 0.019(8) 0.003(7) 0.026(9)
C5C 0.051(12) 0.057(12) 0.036(10) 0.020(9) 0.009(9) 0.035(10)
C6C 0.055(13) 0.062(13) 0.034(10) 0.013(9) -0.001(9) 0.041(11)
C7C 0.048(12) 0.061(13) 0.034(10) 0.017(9) 0.015(8) 0.022(10)
C8C 0.032(10) 0.036(10) 0.052(11) 0.018(8) -0.003(8) 0.012(8)
C9C 0.045(11) 0.033(9) 0.040(9) 0.022(7) 0.014(8) 0.015(8)
C10C 0.038(10) 0.049(11) 0.039(9) 0.027(8) 0.016(8) 0.011(9)
C11C 0.034(10) 0.058(12) 0.057(12) 0.022(10) 0.014(9) 0.019(9)
C12C 0.035(10) 0.052(11) 0.036(9) 0.021(8) 0.006(7) 0.029(9)
C13C 0.034(9) 0.036(9) 0.023(8) 0.011(7) 0.008(7) 0.016(7)
C14C 0.040(11) 0.028(9) 0.054(11) 0.017(8) -0.003(9) 0.008(8)
C15C 0.038(11) 0.042(11) 0.058(12) 0.028(9) -0.012(9) -0.002(9)
C16C 0.043(12) 0.047(12) 0.074(14) 0.030(10) -0.018(10) 0.009(10)
C17C 0.029(10) 0.041(10) 0.059(12) 0.025(9) -0.002(8) 0.008(8)
C18C 0.043(11) 0.036(10) 0.032(9) 0.015(7) -0.005(8) -0.003(8)
C19C 0.047(12) 0.074(14) 0.040(11) 0.026(10) -0.002(9) 0.015(11)
C20C 0.048(11) 0.064(12) 0.017(8) 0.015(8) 0.000(7) 0.013(10)
Ge1C 0.0264(9) 0.0303(8) 0.0206(7) 0.0116(6) 0.0041(6) 0.0130(7)
N1C 0.025(7) 0.044(8) 0.034(7) 0.019(6) -0.006(6) 0.013(6)
N2C 0.037(8) 0.052(9) 0.036(8) 0.023(7) 0.011(6) 0.018(7)
O2C 0.029(6) 0.049(7) 0.050(7) 0.029(6) 0.004(5) 0.011(6)
O3C 0.044(8) 0.048(7) 0.045(7) 0.020(6) 0.007(6) 0.024(6)
O4C 0.056(9) 0.072(9) 0.051(8) 0.044(7) 0.018(6) 0.032(7)
O5C 0.053(8) 0.053(8) 0.023(6) 0.006(5) 0.002(5) 0.021(6)
O6C 0.051(8) 0.030(6) 0.036(6) 0.007(5) -0.007(6) -0.001(6)
O7C 0.034(6) 0.040(6) 0.027(6) 0.017(5) 0.001(5) 0.012(5)
O8C 0.054(9) 0.044(7) 0.046(7) 0.012(6) 0.005(6) 0.016(7)
O9C 0.051(8) 0.055(8) 0.054(8) 0.032(7) 0.003(6) 0.011(7)
O10C 0.037(7) 0.065(9) 0.057(8) 0.038(7) 0.009(6) 0.019(7)
O11C 0.052(8) 0.068(9) 0.032(6) 0.017(6) 0.013(6) 0.042(7)
O12C 0.038(7) 0.050(7) 0.036(6) 0.018(6) 0.002(5) 0.010(6)
O13C 0.035(6) 0.035(6) 0.030(6) 0.018(5) -0.001(5) 0.013(5)
O14C 0.032(6) 0.037(6) 0.036(6) 0.018(5) 0.007(5) 0.012(5)
O15C 0.044(7) 0.032(6) 0.034(6) 0.015(5) 0.009(5) 0.018(5)
O16C 0.030(6) 0.047(7) 0.037(6) 0.025(5) 0.013(5) 0.020(5)
O17C 0.036(7) 0.038(6) 0.032(6) 0.019(5) 0.000(5) 0.013(5)
O18C 0.031(6) 0.032(6) 0.039(6) 0.016(5) 0.006(5) 0.019(5)
O19C 0.032(6) 0.037(6) 0.026(5) 0.013(5) 0.012(5) 0.015(5)
O20C 0.043(7) 0.035(6) 0.034(6) 0.015(5) 0.010(5) 0.018(5)
O21C 0.030(6) 0.048(7) 0.036(6) 0.023(5) 0.010(5) 0.022(5)
O22C 0.032(6) 0.050(7) 0.031(6) 0.012(5) 0.015(5) 0.026(6)
O23C 0.045(7) 0.034(6) 0.026(6) 0.004(5) -0.004(5) 0.017(6)
O24C 0.039(7) 0.040(6) 0.024(5) 0.019(5) 0.000(5) 0.017(5)
O25C 0.036(6) 0.047(7) 0.020(5) 0.018(5) 0.003(4) 0.022(5)
O26C 0.030(6) 0.034(6) 0.035(6) 0.019(5) -0.009(5) 0.001(5)
O27C 0.040(7) 0.049(7) 0.038(6) 0.029(5) 0.014(5) 0.020(6)
O28C 0.038(7) 0.072(9) 0.039(7) 0.036(6) 0.011(5) 0.025(7)
O29C 0.054(8) 0.061(8) 0.018(5) 0.015(5) 0.009(5) 0.031(7)
O30C 0.038(7) 0.038(7) 0.038(6) 0.012(5) 0.000(5) 0.014(6)
O31C 0.038(7) 0.038(6) 0.029(6) 0.014(5) 0.001(5) 0.011(5)
O32C 0.040(7) 0.040(7) 0.033(6) 0.015(5) 0.005(5) 0.012(6)
O33C 0.036(7) 0.049(7) 0.050(7) 0.034(6) 0.004(6) 0.004(6)
O34C 0.035(7) 0.046(7) 0.033(6) 0.018(5) 0.016(5) 0.024(6)
O35C 0.038(7) 0.044(7) 0.030(6) 0.011(5) 0.002(5) 0.015(6)
O36C 0.033(6) 0.045(7) 0.037(6) 0.025(5) 0.007(5) 0.011(5)
O37C 0.022(5) 0.033(6) 0.026(5) 0.015(4) -0.003(4) 0.013(5)
O38C 0.028(6) 0.040(6) 0.026(5) 0.010(5) 0.008(5) 0.008(5)
O39C 0.037(6) 0.035(6) 0.030(6) 0.014(5) 0.012(5) 0.024(5)
O40C 0.030(6) 0.042(6) 0.022(5) 0.017(5) 0.011(4) 0.017(5)
Tb1C 0.0310(4) 0.0394(4) 0.0286(4) 0.0163(3) 0.0052(3) 0.0143(4)
W2C 0.0288(3) 0.0375(4) 0.0271(3) 0.0169(3) 0.0054(3) 0.0134(3)
W3C 0.0339(4) 0.0356(4) 0.0291(3) 0.0155(3) 0.0070(3) 0.0180(3)
W4C 0.0332(4) 0.0512(4) 0.0331(4) 0.0251(3) 0.0106(3) 0.0194(3)
W5C 0.0398(4) 0.0431(4) 0.0240(3) 0.0116(3) 0.0047(3) 0.0227(3)
W6C 0.0358(4) 0.0312(3) 0.0276(3) 0.0114(3) 0.0016(3) 0.0144(3)
W7C 0.0300(4) 0.0342(3) 0.0241(3) 0.0140(3) 0.0029(3) 0.0124(3)
W8C 0.0348(4) 0.0327(4) 0.0282(3) 0.0114(3) 0.0017(3) 0.0118(3)
W9C 0.0363(4) 0.0378(4) 0.0407(4) 0.0226(3) 0.0070(3) 0.0113(3)
W10C 0.0293(4) 0.0530(4) 0.0409(4) 0.0276(3) 0.0097(3) 0.0158(3)
W11C 0.0364(4) 0.0454(4) 0.0296(3) 0.0160(3) 0.0077(3) 0.0242(3)
W12C 0.0283(4) 0.0388(4) 0.0300(3) 0.0157(3) 0.0011(3) 0.0120(3)
O1LA 0.057(9) 0.027(6) 0.067(9) 0.019(6) 0.023(7) 0.008(6)
O2LA 0.044(8) 0.033(6) 0.051(7) 0.019(6) 0.013(6) 0.010(6)
O3LA 0.043(7) 0.031(6) 0.035(6) 0.018(5) 0.010(5) 0.012(5)
O4LA 0.060(8) 0.031(6) 0.024(6) 0.004(5) 0.012(5) 0.013(6)
O1LB 0.045(8) 0.051(8) 0.064(9) 0.029(7) 0.007(7) 0.011(7)
O2LB 0.031(7) 0.039(7) 0.058(8) 0.023(6) 0.008(6) 0.007(6)
O3LB 0.025(6) 0.043(7) 0.039(6) 0.022(5) -0.007(5) 0.001(5)
O4LB 0.052(8) 0.040(7) 0.045(7) 0.017(6) 0.006(6) 0.019(6)
O1LC 0.048(8) 0.052(7) 0.025(6) 0.018(6) 0.011(5) 0.030(6)
O2LC 0.042(7) 0.043(7) 0.016(5) 0.008(5) 0.006(5) 0.019(6)
O3LC 0.043(7) 0.046(7) 0.036(6) 0.024(5) 0.011(5) 0.024(6)
O4LC 0.035(7) 0.058(8) 0.045(7) 0.030(6) 0.015(6) 0.023(6)
K18 0.158(19) 0.082(11) 0.23(2) 0.073(13) 0.093(17) 0.102(13)

loop_
_atom_type_symbol
_atom_type_description
_atom_type_scat_dispersion_real
_atom_type_scat_dispersion_imag
_atom_type_scat_source
C C 0.0033 0.0016 'International Tables Vol C Tables 4.2.6.8 and 6.1.1.4'
H H 0 0 'International Tables Vol C Tables 4.2.6.8 and 6.1.1.4'
Br Br -0.2901 2.4595 'International Tables Vol C Tables 4.2.6.8 and 6.1.1.4'
Ge Ge 0.1547 1.8001 'International Tables Vol C Tables 4.2.6.8 and 6.1.1.4'
K K 0.2009 0.2494 'International Tables Vol C Tables 4.2.6.8 and 6.1.1.4'
N N 0.0061 0.0033 'International Tables Vol C Tables 4.2.6.8 and 6.1.1.4'
O O 0.0106 0.006 'International Tables Vol C Tables 4.2.6.8 and 6.1.1.4'
Tb Tb -0.1723 4.1537 'International Tables Vol C Tables 4.2.6.8 and 6.1.1.4'
W W -0.849 6.8722 'International Tables Vol C Tables 4.2.6.8 and 6.1.1.4'

loop_
_exptl_crystal_face_index_h
_exptl_crystal_face_index_k
_exptl_crystal_face_index_l
_exptl_crystal_face_perp_dist
1 -6 38 0.1051
15 20 -33 0.1454
-2 6 -38 0.0977
-19 -21 20 0.149
0 -22 -16 0.1213
-15 -11 -18 0.1352
29 3 -10 0.1406
-5 11 30 0.0929
25 -5 -26 0.1174
17 9 18 0.1664
-25 25 1 0.0779
27 -24 1 0.0958
-3 -32 27 0.1219

loop_
_geom_angle_atom_site_label_1
_geom_angle_atom_site_label_2
_geom_angle_atom_site_label_3
_geom_angle
_geom_angle_site_symmetry_1
_geom_angle_site_symmetry_3
_geom_angle_publ_flag
O11A K1 O8B 73.9(4) . . ?
O11A K1 O32B 126.8(4) . . ?
O11A K1 W8B 99.3(3) . . ?
O11A K1 O6C 127.9(4) . 2_565 ?
O11A K1 O30C 83.4(4) . 2_565 ?
O11A K1 W6C 108.3(3) . 2_565 ?
O11A K1 O2W 107.8(4) . . ?
O11A K1 O5W 69.1(5) . . ?
O11A K1 O6W 66.5(5) . . ?
O11A K1 O12W 78.6(10) . . ?
O8B K1 O32B 54.3(4) . . ?
O8B K1 W8B 25.4(2) . . ?
O8B K1 O6C 109.0(3) . 2_565 ?
O8B K1 W6C 123.4(3) . 2_565 ?
O8B K1 O12W 59.8(9) . . ?
O32B K1 W8B 30.4(3) . . ?
O32B K1 O6C 67.6(3) . 2_565 ?
O32B K1 W6C 92.4(3) . 2_565 ?
O32B K1 O12W 84.8(9) . . ?
W8B K1 W6C 116.35(11) . 2_565 ?
O6C K1 W8B 94.4(2) 2_565 . ?
O6C K1 W6C 25.6(2) 2_565 2_565 ?
O30C K1 O8B 128.7(4) 2_565 . ?
O30C K1 O32B 118.1(4) 2_565 . ?
O30C K1 W8B 135.1(3) 2_565 . ?
O30C K1 O6C 53.3(3) 2_565 2_565 ?
O30C K1 W6C 27.9(2) 2_565 2_565 ?
O30C K1 O2W 63.5(3) 2_565 . ?
O30C K1 O5W 64.4(4) 2_565 . ?
O30C K1 O6W 109.3(5) 2_565 . ?
O30C K1 O12W 156.6(10) 2_565 . ?
O1W K1 O11A 147.3(4) . . ?
O1W K1 O8B 103.4(4) . . ?
O1W K1 O32B 66.0(4) . . ?
O1W K1 W8B 81.4(3) . . ?
O1W K1 O6C 84.3(4) . 2_565 ?
O1W K1 O30C 119.1(4) . 2_565 ?
O1W K1 W6C 100.3(3) . 2_565 ?
O1W K1 O2W 68.3(3) . . ?
O1W K1 O5W 140.2(5) . . ?
O1W K1 O6W 83.0(5) . . ?
O1W K1 O12W 72.5(9) . . ?
O2W K1 O8B 167.6(4) . . ?
O2W K1 O32B 125.4(4) . . ?
O2W K1 W8B 149.5(3) . . ?
O2W K1 O6C 80.0(3) . 2_565 ?
O2W K1 W6C 68.3(3) . 2_565 ?
O2W K1 O5W 127.8(4) . . ?
O2W K1 O6W 67.7(4) . . ?
O2W K1 O12W 108.1(9) . . ?
O5W K1 O8B 64.6(4) . . ?
O5W K1 O32B 77.7(4) . . ?
O5W K1 W8B 74.8(3) . . ?
O5W K1 O6C 66.6(4) . 2_565 ?
O5W K1 W6C 64.3(3) . 2_565 ?
O5W K1 O6W 135.6(5) . . ?
O5W K1 O12W 121.3(9) . . ?
O6W K1 O8B 102.8(5) . . ?
O6W K1 O32B 131.5(5) . . ?
O6W K1 W8B 112.8(4) . . ?
O6W K1 O6C 147.7(4) . 2_565 ?
O6W K1 W6C 130.7(4) . 2_565 ?
O6W K1 O12W 49.5(10) . . ?
O12W K1 W8B 63.4(9) . . ?
O12W K1 O6C 149.6(9) . 2_565 ?
O12W K1 W6C 172.8(9) . 2_565 ?
O10A K2 K1 120.6(4) . . ?
O10A K2 O34A 53.4(4) . . ?
O10A K2 W10A 23.7(3) . . ?
O10A K2 O7C 73.1(4) . . ?
O10A K2 O11C 118.2(4) . 2_565 ?
O10A K2 O35C 155.2(5) . 2_565 ?
O10A K2 W11C 143.7(3) . 2_565 ?
O10A K2 W12C 136.9(4) . 2_565 ?
O10A K2 O2W 137.1(4) . . ?
O10A K2 O6W 77.9(6) . . ?
O10A K2 O24W 74.1(9) . . ?
O34A K2 K1 85.0(3) . . ?
O34A K2 W10A 30.1(2) . . ?
O34A K2 W11C 96.6(3) . 2_565 ?
O34A K2 W12C 146.5(3) . 2_565 ?
W10A K2 K1 108.39(17) . . ?
W10A K2 W12C 146.88(18) . 2_565 ?
O7C K2 K1 111.9(3) . . ?
O7C K2 O34A 123.6(4) . . ?
O7C K2 W10A 96.4(3) . . ?
O7C K2 O11C 165.5(4) . 2_565 ?
O7C K2 O35C 108.1(4) . 2_565 ?
O7C K2 W11C 139.8(3) . 2_565 ?
O7C K2 W12C 84.7(3) . 2_565 ?
O7C K2 O2W 78.3(3) . . ?
O7C K2 O6W 85.5(4) . . ?
O7C K2 O24W 108.1(8) . . ?
O11C K2 K1 71.4(3) 2_565 . ?
O11C K2 O34A 70.2(3) 2_565 . ?
O11C K2 W10A 95.7(3) 2_565 . ?
O11C K2 O35C 57.7(3) 2_565 2_565 ?
O11C K2 W11C 26.8(2) 2_565 2_565 ?
O11C K2 W12C 80.9(3) 2_565 2_565 ?
O11C K2 O2W 96.3(4) 2_565 . ?
O11C K2 O6W 105.2(5) 2_565 . ?
O11C K2 O24W 69.2(8) 2_565 . ?
O35C K2 K1 82.6(3) 2_565 . ?
O35C K2 O34A 127.7(3) 2_565 . ?
O35C K2 W10A 147.3(3) 2_565 . ?
O35C K2 W11C 32.1(2) 2_565 2_565 ?
O35C K2 W12C 26.0(2) 2_565 2_565 ?
W11C K2 K1 68.70(11) 2_565 . ?
W11C K2 W10A 122.28(13) 2_565 . ?
W11C K2 W12C 57.28(9) 2_565 2_565 ?
W12C K2 K1 101.71(13) 2_565 . ?
O2W K2 K1 45.2(2) . . ?
O2W K2 O34A 129.2(4) . . ?
O2W K2 W10A 143.7(3) . . ?
O2W K2 O35C 64.8(3) . 2_565 ?
O2W K2 W11C 76.2(3) . 2_565 ?
O2W K2 W12C 69.0(3) . 2_565 ?
O2W K2 O24W 146.6(9) . . ?
O6W K2 K1 45.7(4) . . ?
O6W K2 O34A 68.7(5) . . ?
O6W K2 W10A 75.4(4) . . ?
O6W K2 O35C 126.7(5) . 2_565 ?
O6W K2 W11C 112.8(4) . 2_565 ?
O6W K2 W12C 137.5(4) . 2_565 ?
O6W K2 O2W 68.5(5) . . ?
O6W K2 O24W 143.3(9) . . ?
O24W K2 K1 139.9(7) . . ?
O24W K2 O34A 75.6(8) . . ?
O24W K2 W10A 69.4(8) . . ?
O24W K2 O35C 82.4(8) . 2_565 ?
O24W K2 W11C 79.0(8) . 2_565 ?
O24W K2 W12C 78.8(8) . 2_565 ?
O12B K3 K1 82.6(3) . . ?
O12B K3 O6C 70.0(4) . 2_565 ?
O12B K3 O7C 149.8(4) . 2_565 ?
O12B K3 O24C 124.5(4) . 2_565 ?
O12B K3 W6C 94.9(3) . 2_565 ?
O12B K3 W7C 144.0(3) . 2_565 ?
O12B K3 O2W 127.5(4) . . ?
O12B K3 O45W 89.8(10) . . ?
O6C K3 K1 52.3(3) 2_565 . ?
O6C K3 O7C 107.7(3) 2_565 2_565 ?
O6C K3 O24C 55.8(3) 2_565 2_565 ?
O6C K3 W6C 25.5(2) 2_565 2_565 ?
O6C K3 W7C 83.1(2) 2_565 2_565 ?
O6C K3 O2W 79.5(3) 2_565 . ?
O6C K3 O45W 133.7(10) 2_565 . ?
O7C K3 K1 120.8(2) 2_565 . ?
O7C K3 W6C 83.3(2) 2_565 2_565 ?
O7C K3 W7C 25.58(19) 2_565 2_565 ?
O7C K3 O2W 79.5(3) 2_565 . ?
O12C K3 K1 106.7(3) . . ?
O12C K3 O12B 120.3(4) . . ?
O12C K3 O6C 157.2(4) . 2_565 ?
O12C K3 O7C 73.9(3) . 2_565 ?
O12C K3 O24C 114.6(3) . 2_565 ?
O12C K3 W6C 141.4(3) . 2_565 ?
O12C K3 W7C 93.6(3) . 2_565 ?
O12C K3 O1W 74.5(4) . . ?
O12C K3 O2W 78.5(3) . . ?
O12C K3 O20W 131.4(5) . . ?
O12C K3 O45W 68.8(10) . . ?
O24C K3 K1 74.4(2) 2_565 . ?
O24C K3 O7C 54.9(3) 2_565 2_565 ?
O24C K3 W6C 30.27(19) 2_565 2_565 ?
O24C K3 W7C 29.4(2) 2_565 2_565 ?
O24C K3 O2W 56.4(3) 2_565 . ?
W6C K3 K1 59.51(9) 2_565 . ?
W6C K3 W7C 58.11(6) 2_565 2_565 ?
W7C K3 K1 99.94(11) 2_565 . ?
O1W K3 K1 43.2(3) . . ?
O1W K3 O12B 75.2(4) . . ?
O1W K3 O6C 90.3(4) . 2_565 ?
O1W K3 O7C 134.7(4) . 2_565 ?
O1W K3 O24C 113.6(4) . 2_565 ?
O1W K3 W6C 102.6(3) . 2_565 ?
O1W K3 W7C 130.0(3) . 2_565 ?
O1W K3 O2W 62.9(3) . . ?
O1W K3 O45W 125.3(10) . . ?
O2W K3 K1 45.2(2) . . ?
O2W K3 W6C 66.9(2) . 2_565 ?
O2W K3 W7C 67.2(2) . 2_565 ?
O20W K3 K1 121.9(4) . . ?
O20W K3 O12B 69.1(5) . . ?
O20W K3 O6C 70.3(5) . 2_565 ?
O20W K3 O7C 81.6(5) . 2_565 ?
O20W K3 O24C 81.5(5) . 2_565 ?
O20W K3 W6C 73.2(4) . 2_565 ?
O20W K3 W7C 79.6(4) . 2_565 ?
O20W K3 O1W 143.4(5) . . ?
O20W K3 O2W 137.3(5) . . ?
O20W K3 O45W 63.5(10) . . ?
O45W K3 K1 167.6(9) . . ?
O45W K3 O7C 69.9(9) . 2_565 ?
O45W K3 O24C 118.0(10) . 2_565 ?
O45W K3 W6C 131.3(10) . 2_565 ?
O45W K3 W7C 92.0(9) . 2_565 ?
O45W K3 O2W 139.9(9) . . ?
K9 K4 W6A 63.9(2) . . ?
K9 K4 W7A 119.4(3) . . ?
O24A K4 K9 92.3(4) . . ?
O24A K4 W6A 28.5(3) . . ?
O24A K4 W7A 27.2(3) . . ?
O24A K4 O12W 128.8(10) . . ?
O24A K4 O42W 98.2(8) . . ?
O30A K4 K9 44.3(4) . . ?
O30A K4 O24A 53.5(4) . . ?
O30A K4 O31A 92.8(5) . . ?
O30A K4 W6A 27.9(3) . . ?
O30A K4 W7A 78.0(3) . . ?
O30A K4 O12W 107.4(10) . . ?
O30A K4 O42W 79.2(8) . . ?
O31A K4 K9 137.0(4) . . ?
O31A K4 O24A 52.3(5) . . ?
O31A K4 W6A 77.9(3) . . ?
O31A K4 W7A 28.1(3) . . ?
O31A K4 O12W 88.0(10) . . ?
O31A K4 O42W 145.2(9) . . ?
O35A K4 K9 89.5(4) . . ?
O35A K4 O24A 63.6(4) . . ?
O35A K4 O30A 55.6(4) . . ?
O35A K4 O31A 55.2(5) . . ?
O35A K4 W6A 64.8(3) . . ?
O35A K4 W7A 64.8(3) . . ?
O35A K4 O12W 67.3(10) . . ?
O35A K4 O42W 134.0(8) . . ?
W6A K4 W7A 55.51(10) . . ?
O8B K4 K9 52.1(3) . . ?
O8B K4 O24A 142.8(5) . . ?
O8B K4 O30A 89.5(4) . . ?
O8B K4 O31A 147.1(6) . . ?
O8B K4 O35A 101.0(5) . . ?
O8B K4 W6A 114.8(4) . . ?
O8B K4 W7A 164.8(3) . . ?
O8B K4 O4W 89.3(8) . . ?
O8B K4 O12W 60.2(10) . . ?
O8B K4 O42W 67.3(8) . . ?
O4W K4 K9 137.3(8) . . ?
O4W K4 O24A 127.9(8) . . ?
O4W K4 O30A 173.8(8) . . ?
O4W K4 O31A 84.9(8) . . ?
O4W K4 O35A 118.7(8) . . ?
O4W K4 W6A 155.2(8) . . ?
O4W K4 W7A 102.1(8) . . ?
O4W K4 O12W 66.8(11) . . ?
O4W K4 O42W 105.9(10) . . ?
O12W K4 K9 101.0(10) . . ?
O12W K4 W6A 129.4(9) . . ?
O12W K4 W7A 115.1(10) . . ?
O15W K4 K9 116.2(11) . . ?
O15W K4 O24A 77.4(11) . . ?
O15W K4 O30A 117.6(11) . . ?
O15W K4 O31A 82.7(11) . . ?
O15W K4 O35A 134.3(12) . . ?
O15W K4 W6A 92.1(11) . . ?
O15W K4 W7A 69.6(11) . . ?
O15W K4 O8B 124.6(12) . . ?
O15W K4 O4W 67.9(13) . . ?
O15W K4 O12W 134.3(14) . . ?
O15W K4 O42W 71.7(13) . . ?
O42W K4 K9 47.3(7) . . ?
O42W K4 W6A 79.8(7) . . ?
O42W K4 W7A 117.9(8) . . ?
O42W K4 O12W 126.8(12) . . ?
O22W K5 K13 125.4(12) . . ?
O22W K5 O23W 142.9(16) . . ?
O22W K5 O34W 93.3(19) . . ?
O23W K5 K13 28.3(12) . . ?
O23W K5 O34W 82.9(19) . . ?
O34W K5 K13 107.6(15) . . ?
O39W K5 K13 145.8(13) . . ?
O39W K5 O22W 87.9(17) . . ?
O39W K5 O23W 119.3(17) . . ?
O39W K5 O34W 57.2(19) . . ?
O7B K6 O32C 91.8(4) . . ?
O7B K6 O36C 142.3(5) . . ?
O7B K6 O7W 71.3(10) . . ?
O7B K6 O19W 77.7(6) . . ?
O7B K6 O28W 52.3(8) . . ?
O26C K6 O7B 99.1(5) . . ?
O26C K6 O32C 53.5(3) . . ?
O26C K6 O33C 52.7(4) . . ?
O26C K6 O36C 60.4(4) . . ?
O26C K6 O7W 129.7(11) . . ?
O26C K6 O19W 173.1(6) . . ?
O26C K6 O28W 61.7(8) . . ?
O32C K6 O36C 50.5(3) . . ?
O32C K6 O19W 120.2(6) . . ?
O32C K6 O28W 96.1(9) . . ?
O33C K6 O7B 142.7(6) . . ?
O33C K6 O32C 88.5(4) . . ?
O33C K6 O36C 50.5(3) . . ?
O33C K6 O7W 106.1(10) . . ?
O33C K6 O19W 132.8(6) . . ?
O33C K6 O28W 90.5(8) . . ?
O36C K6 O19W 118.7(6) . . ?
O7W K6 O32C 163.0(10) . . ?
O7W K6 O36C 146.3(10) . . ?
O7W K6 O19W 55.3(11) . . ?
O7W K6 O28W 75.6(13) . . ?
O28W K6 O36C 121.9(9) . . ?
O28W K6 O19W 119.3(9) . . ?
O30W K6 O7B 110.5(12) . . ?
O30W K6 O26C 96.2(12) . . ?
O30W K6 O32C 145.7(12) . . ?
O30W K6 O33C 57.8(12) . . ?
O30W K6 O36C 103.3(12) . . ?
O30W K6 O7W 48.3(14) . . ?
O30W K6 O19W 90.7(13) . . ?
O30W K6 O28W 79.1(15) . . ?
O26A K7 K16 116.2(5) . . ?
O26A K7 O32A 54.4(5) . . ?
O26A K7 O33A 55.2(5) . . ?
O26A K7 O36A 62.2(5) . . ?
O26A K7 O33W 75.0(13) . . ?
O32A K7 K16 131.3(5) . . ?
O32A K7 O36A 50.9(5) . . ?
O33A K7 K16 61.0(4) . . ?
O33A K7 O32A 91.8(5) . . ?
O33A K7 O36A 53.4(5) . . ?
O36A K7 K16 81.5(4) . . ?
O13W K7 K16 77.5(6) . . ?
O13W K7 O26A 150.5(7) . . ?
O13W K7 O32A 137.0(7) . . ?
O13W K7 O33A 130.8(7) . . ?
O13W K7 O36A 147.1(7) . . ?
O13W K7 O16W 62.6(13) . . ?
O13W K7 O33W 75.6(13) . . ?
O14W K7 K16 50.4(6) . . ?
O14W K7 O26A 135.9(7) . . ?
O14W K7 O32A 100.0(7) . . ?
O14W K7 O33A 96.5(7) . . ?
O14W K7 O36A 73.8(6) . . ?
O14W K7 O13W 73.3(8) . . ?
O14W K7 O16W 84.4(14) . . ?
O14W K7 O33W 148.9(14) . . ?
O16W K7 K16 40.4(13) . . ?
O16W K7 O26A 109.7(13) . . ?
O16W K7 O32A 160.4(12) . . ?
O16W K7 O33A 68.7(12) . . ?
O16W K7 O36A 113.6(13) . . ?
O16W K7 O33W 79.5(18) . . ?
O33W K7 K16 119.8(13) . . ?
O33W K7 O32A 104.2(13) . . ?
O33W K7 O33A 102.0(13) . . ?
O33W K7 O36A 137.2(13) . . ?
K11 K8 W4C 127.5(3) 2_565 . ?
K11 K8 W5C 108.2(3) 2_565 . ?
K11 K8 W11C 60.2(3) 2_565 . ?
O22C K8 K11 121.8(4) . 2_565 ?
O22C K8 O29C 52.4(4) . . ?
O22C K8 W4C 26.9(2) . . ?
O22C K8 W5C 26.5(2) . . ?
O22C K8 W10C 63.7(3) . . ?
O22C K8 W11C 62.4(3) . . ?
O28C K8 K11 105.3(4) . 2_565 ?
O28C K8 O22C 52.8(4) . . ?
O28C K8 O29C 90.5(4) . . ?
O28C K8 O34C 53.2(3) . . ?
O28C K8 W4C 30.3(3) . . ?
O28C K8 W5C 76.6(3) . . ?
O28C K8 W10C 28.0(2) . . ?
O28C K8 W11C 78.0(3) . . ?
O29C K8 K11 79.4(4) . 2_565 ?
O29C K8 W4C 76.9(3) . . ?
O29C K8 W5C 29.6(2) . . ?
O29C K8 W10C 78.8(3) . . ?
O29C K8 W11C 27.7(2) . . ?
O34C K8 K11 63.8(4) . 2_565 ?
O34C K8 O22C 61.4(3) . . ?
O34C K8 O29C 52.6(3) . . ?
O34C K8 W4C 64.5(3) . . ?
O34C K8 W5C 63.3(3) . . ?
O34C K8 W10C 29.4(2) . . ?
O34C K8 W11C 28.3(2) . . ?
W4C K8 W5C 53.37(15) . . ?
W10C K8 K11 78.1(3) . 2_565 ?
W10C K8 W4C 51.71(13) . . ?
W10C K8 W5C 78.64(18) . . ?
W10C K8 W11C 57.46(13) . . ?
W11C K8 W4C 78.33(18) . . ?
W11C K8 W5C 50.01(13) . . ?
O8W K8 K11 133.8(12) . 2_565 ?
O8W K8 O22C 71.3(12) . . ?
O8W K8 O28C 114.7(12) . . ?
O8W K8 O29C 78.2(11) . . ?
O8W K8 O34C 125.7(12) . . ?
O8W K8 W4C 85.2(12) . . ?
O8W K8 W5C 62.5(11) . . ?
O8W K8 W10C 134.7(12) . . ?
O8W K8 W11C 105.9(11) . . ?
O8W K8 O17W 127.4(13) . . ?
O8W K8 O32W 76.2(16) . . ?
O17W K8 K11 90.0(8) . 2_565 ?
O17W K8 O22C 114.0(8) . . ?
O17W K8 O28C 64.2(7) . . ?
O17W K8 O29C 149.0(7) . . ?
O17W K8 O34C 96.6(7) . . ?
O17W K8 W4C 87.2(7) . . ?
O17W K8 W5C 140.0(8) . . ?
O17W K8 W10C 70.5(7) . . ?
O17W K8 W11C 123.2(7) . . ?
O17W K8 O32W 74.2(13) . . ?
O32W K8 K11 92.4(12) . 2_565 ?
O32W K8 O22C 143.7(12) . . ?
O32W K8 O28C 134.3(12) . . ?
O32W K8 O29C 134.7(12) . . ?
O32W K8 O34C 154.9(13) . . ?
O32W K8 W4C 136.2(12) . . ?
O32W K8 W5C 137.3(12) . . ?
O32W K8 W10C 143.4(12) . . ?
O32W K8 W11C 144.7(12) . . ?
K1 K9 K10 54.84(19) . . ?
K1 K9 K13 139.4(5) . . ?
K4 K9 K1 71.2(2) . . ?
K4 K9 K10 105.9(3) . . ?
K4 K9 K13 114.2(5) . . ?
K13 K9 K10 139.9(5) . . ?
O11A K9 K1 37.8(3) . . ?
O11A K9 K4 65.5(4) . . ?
O11A K9 K10 90.9(4) . . ?
O11A K9 K13 105.1(5) . . ?
O11A K9 W11A 26.2(2) . . ?
O30A K9 K1 86.9(4) . . ?
O30A K9 K4 48.4(4) . . ?
O30A K9 K10 141.2(5) . . ?
O30A K9 K13 72.8(5) . . ?
O30A K9 O11A 54.0(4) . . ?
O30A K9 W11A 29.2(3) . . ?
O30A K9 O8B 88.2(5) . . ?
O30A K9 O42W 86.6(9) . . ?
W11A K9 K1 63.03(18) . . ?
W11A K9 K4 59.3(2) . . ?
W11A K9 K10 117.0(3) . . ?
W11A K9 K13 84.7(4) . . ?
O8B K9 K1 40.6(3) . . ?
O8B K9 K4 46.6(3) . . ?
O8B K9 K10 59.5(3) . . ?
O8B K9 K13 160.3(6) . . ?
O8B K9 O11A 65.6(4) . . ?
O8B K9 W11A 80.7(3) . . ?
O3W K9 K1 86.2(6) . . ?
O3W K9 K4 107.3(7) . . ?
O3W K9 K10 35.0(6) . . ?
O3W K9 K13 125.4(8) . . ?
O3W K9 O11A 124.0(8) . . ?
O3W K9 O30A 155.6(9) . . ?
O3W K9 W11A 148.7(7) . . ?
O3W K9 O8B 71.6(7) . . ?
O3W K9 O5W 65.1(7) . . ?
O3W K9 O42W 73.3(10) . . ?
O5W K9 K1 37.7(4) . . ?
O5W K9 K4 107.4(5) . . ?
O5W K9 K10 30.8(4) . . ?
O5W K9 K13 127.9(7) . . ?
O5W K9 O11A 65.3(5) . . ?
O5W K9 O30A 119.3(6) . . ?
O5W K9 W11A 90.7(5) . . ?
O5W K9 O8B 65.8(5) . . ?
O5W K9 O42W 124.3(10) . . ?
O42W K9 K1 107.5(8) . . ?
O42W K9 K4 52.4(8) . . ?
O42W K9 K10 98.2(9) . . ?
O42W K9 K13 105.9(9) . . ?
O42W K9 O11A 117.5(9) . . ?
O42W K9 W11A 109.1(8) . . ?
O42W K9 O8B 67.1(8) . . ?
O26B K10 W8B 27.6(2) . . ?
O26B K10 W10B 63.1(3) . . ?
O26B K10 W12B 64.4(3) . . ?
O26B K10 W6C 135.8(4) . 2_565 ?
O26B K10 O3W 51.6(5) . . ?
O32B K10 O26B 51.8(4) . . ?
O32B K10 O33B 89.5(4) . . ?
O32B K10 W8B 27.4(3) . . ?
O32B K10 W10B 79.6(3) . . ?
O32B K10 W12B 30.1(3) . . ?
O32B K10 W6C 92.0(3) . 2_565 ?
O32B K10 O3W 85.9(5) . . ?
O32B K10 O10W 147.8(9) . . ?
O33B K10 O26B 50.5(4) . . ?
O33B K10 W8B 75.4(3) . . ?
O33B K10 W10B 28.9(3) . . ?
O33B K10 W12B 79.0(3) . . ?
O33B K10 W6C 171.1(5) . 2_565 ?
O33B K10 O3W 79.1(5) . . ?
O36B K10 O26B 61.2(4) . . ?
O36B K10 O32B 54.0(4) . . ?
O36B K10 O33B 53.2(4) . . ?
O36B K10 W8B 63.0(3) . . ?
O36B K10 W10B 29.2(3) . . ?
O36B K10 W12B 29.1(3) . . ?
O36B K10 W6C 121.6(4) . 2_565 ?
O36B K10 O3W 112.6(6) . . ?
O36B K10 O5W 133.3(6) . . ?
O36B K10 O10W 148.2(7) . . ?
W8B K10 W6C 109.4(2) . 2_565 ?
W10B K10 W8B 78.5(2) . . ?
W10B K10 W6C 143.2(4) . 2_565 ?
W12B K10 W8B 50.84(15) . . ?
W12B K10 W10B 58.18(16) . . ?
W12B K10 W6C 98.1(2) . 2_565 ?
O6C K10 O26B 124.4(5) 2_565 . ?
O6C K10 O32B 74.5(4) 2_565 . ?
O6C K10 O33B 153.9(6) 2_565 . ?
O6C K10 O36B 100.9(5) 2_565 . ?
O6C K10 W8B 96.8(4) 2_565 . ?
O6C K10 W10B 125.7(5) 2_565 . ?
O6C K10 W12B 76.9(3) 2_565 . ?
O6C K10 W6C 21.2(3) 2_565 2_565 ?
O6C K10 O3W 119.2(6) 2_565 . ?
O6C K10 O5W 72.0(5) 2_565 . ?
O6C K10 O10W 107.7(7) 2_565 . ?
O3W K10 W8B 60.6(4) . . ?
O3W K10 W10B 105.3(4) . . ?
O3W K10 W12B 111.2(5) . . ?
O3W K10 W6C 109.8(4) . 2_565 ?
O5W K10 O26B 84.4(5) . . ?
O5W K10 O32B 80.2(5) . . ?
O5W K10 O33B 126.3(6) . . ?
O5W K10 W8B 71.9(4) . . ?
O5W K10 W10B 147.4(6) . . ?
O5W K10 W12B 109.2(5) . . ?
O5W K10 W6C 62.6(4) . 2_565 ?
O5W K10 O3W 47.9(5) . . ?
O5W K10 O10W 70.6(7) . . ?
O10W K10 O26B 110.6(7) . . ?
O10W K10 O33B 96.8(7) . . ?
O10W K10 W8B 125.2(8) . . ?
O10W K10 W10B 119.0(7) . . ?
O10W K10 W12B 174.8(7) . . ?
O10W K10 W6C 86.5(6) . 2_565 ?
O10W K10 O3W 64.7(7) . . ?
K8 K11 K2 113.9(4) 2_565 . ?
K8 K11 W4A 143.8(5) 2_565 . ?
K8 K11 W11C 60.0(3) 2_565 2_565 ?
O22A K11 K2 108.1(7) . . ?
O22A K11 K8 125.1(6) . 2_565 ?
O22A K11 O28A 51.8(5) . . ?
O22A K11 O29A 54.7(4) . . ?
O22A K11 W4A 26.9(3) . . ?
O22A K11 W5A 29.8(3) . . ?
O22A K11 W11C 139.8(6) . 2_565 ?
O22A K11 O25W 76.2(7) . . ?
O28A K11 K2 70.5(5) . . ?
O28A K11 K8 175.5(5) . 2_565 ?
O28A K11 W4A 32.0(3) . . ?
O28A K11 W5A 78.7(4) . . ?
O28A K11 W11C 124.4(6) . 2_565 ?
O29A K11 K2 85.9(5) . . ?
O29A K11 K8 94.5(6) . 2_565 ?
O29A K11 O28A 85.8(6) . . ?
O29A K11 W4A 78.7(4) . . ?
O29A K11 W5A 33.5(3) . . ?
O29A K11 W11C 86.2(4) . 2_565 ?
W4A K11 K2 101.1(5) . . ?
W5A K11 K2 113.5(5) . . ?
W5A K11 K8 99.1(5) . 2_565 ?
W5A K11 W4A 56.6(2) . . ?
W5A K11 W11C 117.4(4) . 2_565 ?
O11C K11 K2 42.2(4) 2_565 . ?
O11C K11 K8 75.8(5) 2_565 2_565 ?
O11C K11 O22A 121.0(7) 2_565 . ?
O11C K11 O28A 108.4(8) 2_565 . ?
O11C K11 O29A 70.9(5) 2_565 . ?
O11C K11 W4A 132.2(8) 2_565 . ?
O11C K11 W5A 104.1(5) 2_565 . ?
O11C K11 W11C 20.5(3) 2_565 2_565 ?
O11C K11 O25W 160.0(11) 2_565 . ?
W11C K11 K2 54.1(2) 2_565 . ?
W11C K11 W4A 152.1(6) 2_565 . ?
O24W K11 K2 44.8(10) . . ?
O24W K11 K8 120.8(11) . 2_565 ?
O24W K11 O22A 113.8(13) . . ?
O24W K11 O28A 62.0(11) . . ?
O24W K11 O29A 126.4(12) . . ?
O24W K11 W4A 90.2(11) . . ?
O24W K11 W5A 139.2(12) . . ?
O24W K11 O11C 79.9(11) . 2_565 ?
O24W K11 W11C 80.0(10) . 2_565 ?
O24W K11 O25W 103.4(12) . . ?
O25W K11 K2 147.6(8) . . ?
O25W K11 K8 85.9(8) . 2_565 ?
O25W K11 O28A 90.1(7) . . ?
O25W K11 O29A 119.3(7) . . ?
O25W K11 W4A 67.8(6) . . ?
O25W K11 W5A 86.5(6) . . ?
O25W K11 W11C 139.8(9) . 2_565 ?
K12 K12 O9W 146.1(11) 2_676 . ?
K12 K12 O29W 120.1(13) 2_676 . ?
K12 K12 O35W 58.5(18) 2_676 2_676 ?
K12 K12 O35W 71(2) 2_676 . ?
O29W K12 O9W 91.2(10) . . ?
O35W K12 O9W 97.7(19) . . ?
O35W K12 O9W 124.2(18) 2_676 . ?
O35W K12 O29W 77(2) 2_676 . ?
O35W K12 O29W 135(2) . . ?
O35W K12 O35W 129.0(17) . 2_676 ?
K9 K13 K5 77.8(6) . . ?
O23A K13 K5 137.1(12) . . ?
O23A K13 K9 62.9(7) . . ?
O23A K13 O23W 112.4(16) . . ?
O18W K13 K5 96.3(10) . . ?
O18W K13 K9 91.4(10) . . ?
O18W K13 O23A 101.1(11) . . ?
O18W K13 O23W 106.7(16) . . ?
O21W K13 K5 65.2(10) . . ?
O21W K13 K9 130.6(14) . . ?
O21W K13 O23A 129.9(16) . . ?
O21W K13 O18W 123.0(16) . . ?
O21W K13 O23W 78.8(14) . . ?
O23W K13 K5 24.8(10) . . ?
O23W K13 K9 56.2(11) . . ?
O41W K13 K5 61.1(11) . . ?
O41W K13 K9 54.6(11) . . ?
O41W K13 O23A 104.4(14) . . ?
O41W K13 O18W 48.0(13) . . ?
O41W K13 O21W 122.1(16) . . ?
O41W K13 O23W 61.1(15) . . ?
O22B K14 O28B 52.9(4) . . ?
O22B K14 O29B 52.8(5) . . ?
O22B K14 O34B 61.8(5) . . ?
O22B K14 W4B 26.9(3) . . ?
O22B K14 W5B 27.4(3) . . ?
O22B K14 W10B 63.1(4) . . ?
O22B K14 W11B 63.5(4) . . ?
O22B K14 O37W 158.8(15) . . ?
O28B K14 W4B 30.4(3) . . ?
O28B K14 W5B 77.4(4) . . ?
O28B K14 W10B 27.0(3) . . ?
O28B K14 W11B 77.1(4) . . ?
O28B K14 O37W 133.1(15) . . ?
O29B K14 O28B 89.4(6) . . ?
O29B K14 O34B 51.5(5) . . ?
O29B K14 W4B 76.9(4) . . ?
O29B K14 W5B 30.0(3) . . ?
O29B K14 W10B 77.1(5) . . ?
O29B K14 W11B 27.5(3) . . ?
O29B K14 O37W 135.5(15) . . ?
O34B K14 O28B 52.4(4) . . ?
O34B K14 W4B 64.4(4) . . ?
O34B K14 W5B 64.0(4) . . ?
O34B K14 W10B 29.0(3) . . ?
O34B K14 W11B 27.7(3) . . ?
O34B K14 O37W 139.3(15) . . ?
W5B K14 W4B 54.3(2) . . ?
W10B K14 W4B 50.9(2) . . ?
W10B K14 W5B 78.7(3) . . ?
W11B K14 W4B 78.6(3) . . ?
W11B K14 W5B 51.2(2) . . ?
W11B K14 W10B 56.5(2) . . ?
O11W K14 O22B 125.4(11) . . ?
O11W K14 O28B 79.7(10) . . ?
O11W K14 O29B 109.2(10) . . ?
O11W K14 O34B 68.4(10) . . ?
O11W K14 W4B 109.9(10) . . ?
O11W K14 W5B 131.9(10) . . ?
O11W K14 W10B 62.5(9) . . ?
O11W K14 W11B 82.7(9) . . ?
O11W K14 O37W 73.6(17) . . ?
O31W K14 O22B 83.5(18) . . ?
O31W K14 O28B 127.3(18) . . ?
O31W K14 O29B 84.3(17) . . ?
O31W K14 O34B 134.3(18) . . ?
O31W K14 W4B 98.0(17) . . ?
O31W K14 W5B 71.5(17) . . ?
O31W K14 W10B 146.5(18) . . ?
O31W K14 W11B 111.4(16) . . ?
O31W K14 O11W 151(2) . . ?
O31W K14 O37W 79(2) . . ?
O37W K14 W4B 145.9(14) . . ?
O37W K14 W5B 147.5(15) . . ?
O37W K14 W10B 133.2(15) . . ?
O37W K14 W11B 134.5(14) . . ?
K17 K15 W3C 128.9(5) . . ?
K17 K15 W8C 72.4(4) . . ?
O12A K15 K17 50.2(6) . . ?
O12A K15 W3C 136.1(5) . . ?
O12A K15 W8C 87.5(5) . . ?
O12A K15 O14W 70.1(6) . . ?
O3C K15 K17 144.8(6) . . ?
O3C K15 O12A 155.1(7) . . ?
O3C K15 O8C 107.5(5) . . ?
O3C K15 O20C 56.2(4) . . ?
O3C K15 W3C 24.5(3) . . ?
O3C K15 W8C 83.1(3) . . ?
O3C K15 O14W 84.9(6) . . ?
O8C K15 K17 46.0(5) . . ?
O8C K15 O12A 69.6(5) . . ?
O8C K15 O20C 55.3(4) . . ?
O8C K15 W3C 85.3(3) . . ?
O8C K15 W8C 26.5(2) . . ?
O8C K15 O14W 81.5(6) . . ?
O20C K15 K17 101.2(5) . . ?
O20C K15 O12A 108.4(6) . . ?
O20C K15 W3C 31.8(2) . . ?
O20C K15 W8C 28.9(2) . . ?
O20C K15 O14W 60.5(5) . . ?
W8C K15 W3C 59.62(16) . . ?
O14W K15 K17 108.2(8) . . ?
O14W K15 W3C 71.0(5) . . ?
O14W K15 W8C 68.6(5) . . ?
O26W K15 K17 80.5(8) . . ?
O26W K15 O12A 130.7(9) . . ?
O26W K15 O3C 69.8(7) . . ?
O26W K15 O8C 78.1(8) . . ?
O26W K15 O20C 80.2(8) . . ?
O26W K15 W3C 74.1(7) . . ?
O26W K15 W8C 78.6(7) . . ?
O26W K15 O14W 140.6(9) . . ?
O40W K15 K17 53.6(12) . . ?
O40W K15 O12A 76.1(11) . . ?
O40W K15 O3C 128.3(12) . . ?
O40W K15 O8C 97.0(12) . . ?
O40W K15 O20C 144.5(13) . . ?
O40W K15 W3C 144.5(12) . . ?
O40W K15 W8C 121.2(12) . . ?
O40W K15 O14W 144.5(12) . . ?
O40W K15 O26W 71.8(13) . . ?
O10A K16 O7C 67.0(5) . . ?
O10A K16 O19C 102.9(6) . . ?
O10A K16 W2C 131.8(6) . . ?
O10A K16 O14W 66.6(6) . . ?
O10A K16 O16W 97.9(13) . . ?
O10A K16 O20W 135.0(8) . 2_565 ?
O10A K16 O27W 74.2(8) . . ?
O10A K16 O38W 108.6(14) . . ?
O10A K16 O45W 77.6(10) . 2_565 ?
O10A K16 O46W 130(2) . . ?
O2C K16 O10A 153.3(7) . . ?
O2C K16 O7C 103.5(5) . . ?
O2C K16 O19C 55.5(4) . . ?
O2C K16 W2C 23.8(3) . . ?
O2C K16 O14W 87.4(6) . . ?
O2C K16 O16W 78.3(12) . . ?
O2C K16 O20W 61.6(5) . 2_565 ?
O2C K16 O27W 124.3(8) . . ?
O2C K16 O38W 97.9(14) . . ?
O2C K16 O45W 123.1(11) . 2_565 ?
O2C K16 O46W 68(2) . . ?
O7C K16 W2C 83.1(4) . . ?
O7C K16 O14W 79.2(6) . . ?
O7C K16 O27W 130.6(8) . . ?
O19C K16 O7C 53.3(4) . . ?
O19C K16 W2C 32.0(2) . . ?
O19C K16 O14W 59.0(5) . . ?
O19C K16 O27W 170.8(10) . . ?
O19C K16 O45W 112.3(11) . 2_565 ?
O14W K16 W2C 71.5(5) . . ?
O16W K16 O7C 150.2(13) . . ?
O16W K16 O19C 110.3(13) . . ?
O16W K16 W2C 89.9(12) . . ?
O16W K16 O14W 71.2(13) . . ?
O16W K16 O27W 62.1(14) . . ?
O16W K16 O38W 90.5(19) . . ?
O16W K16 O45W 137.1(16) . 2_565 ?
O16W K16 O46W 54(3) . . ?
O20W K16 O7C 79.7(6) 2_565 . ?
O20W K16 O19C 78.1(6) 2_565 . ?
O20W K16 W2C 68.8(5) 2_565 . ?
O20W K16 O14W 136.7(7) 2_565 . ?
O20W K16 O16W 124.5(13) 2_565 . ?
O20W K16 O27W 110.3(9) 2_565 . ?
O20W K16 O38W 61.4(15) 2_565 . ?
O20W K16 O45W 61.5(10) 2_565 2_565 ?
O20W K16 O46W 76(2) 2_565 . ?
O27W K16 W2C 146.3(8) . . ?
O27W K16 O14W 112.2(9) . . ?
O38W K16 O7C 118.2(16) . . ?
O38W K16 O19C 139.3(15) . . ?
O38W K16 W2C 118.9(14) . . ?
O38W K16 O14W 159.5(17) . . ?
O38W K16 O27W 48.9(16) . . ?
O38W K16 O45W 52.8(17) . 2_565 ?
O45W K16 O7C 67.1(10) 2_565 . ?
O45W K16 W2C 125.1(10) 2_565 . ?
O45W K16 O14W 138.2(11) 2_565 . ?
O45W K16 O27W 75.9(12) 2_565 . ?
O46W K16 O7C 155(2) . . ?
O46W K16 O19C 124(2) . . ?
O46W K16 W2C 92(2) . . ?
O46W K16 O14W 123(2) . . ?
O46W K16 O27W 57(2) . . ?
O46W K16 O38W 44(3) . . ?
O46W K16 O45W 97(2) . 2_565 ?
K15 K17 K4 117.5(6) . . ?
K15 K17 W7B 144.3(6) . . ?
O12A K17 K4 63.9(6) . . ?
O12A K17 K15 54.7(6) . . ?
O12A K17 O7B 149.2(10) . . ?
O12A K17 O25B 115.7(12) . . ?
O12A K17 W7B 144.1(13) . . ?
O12A K17 O36W 143.5(17) . . ?
O12A K17 O40W 73.5(12) . . ?
O7B K17 K4 119.0(10) . . ?
O7B K17 K15 119.5(7) . . ?
O7B K17 O25B 52.6(6) . . ?
O7B K17 W7B 25.5(3) . . ?
O7B K17 O36W 65.5(12) . . ?
O25B K17 K4 67.0(7) . . ?
O25B K17 K15 151.7(8) . . ?
O25B K17 W7B 30.0(3) . . ?
W7B K17 K4 94.0(7) . . ?
O8C K17 K4 123.9(10) . . ?
O8C K17 K15 52.8(6) . . ?
O8C K17 O12A 76.4(7) . . ?
O8C K17 O7B 78.3(6) . . ?
O8C K17 O25B 100.4(10) . . ?
O8C K17 W7B 96.4(8) . . ?
O8C K17 O4W 162.9(18) . . ?
O8C K17 O36W 118.0(14) . . ?
O8C K17 O40W 94.7(13) . . ?
O4W K17 K4 41.0(8) . . ?
O4W K17 K15 135.6(12) . . ?
O4W K17 O12A 97.3(10) . . ?
O4W K17 O7B 101.8(11) . . ?
O4W K17 O25B 67.7(11) . . ?
O4W K17 W7B 79.2(10) . . ?
O4W K17 O36W 76.5(13) . . ?
O4W K17 O40W 98.8(14) . . ?
O12W K17 K4 49.5(13) . . ?
O12W K17 K15 104.8(14) . . ?
O12W K17 O12A 61.9(14) . . ?
O12W K17 O7B 95.7(18) . . ?
O12W K17 O25B 55.0(16) . . ?
O12W K17 W7B 82.2(17) . . ?
O12W K17 O8C 77.7(14) . . ?
O12W K17 O4W 85.3(17) . . ?
O12W K17 O36W 150(2) . . ?
O12W K17 O40W 135.4(18) . . ?
O36W K17 K4 117.5(11) . . ?
O36W K17 K15 105.1(15) . . ?
O36W K17 O25B 95.4(12) . . ?
O36W K17 W7B 71.0(11) . . ?
O40W K17 K4 109.1(11) . . ?
O40W K17 K15 44.4(10) . . ?
O40W K17 O7B 126.1(14) . . ?
O40W K17 O25B 163.8(11) . . ?
O40W K17 W7B 142.4(13) . . ?
O40W K17 O36W 72.0(16) . . ?
C2A C1A H1A 115.6 . . ?
O1LA C1A H1A 115.6 . . ?
O1LA C1A C2A 128.9(19) . . ?
C1A C2A C7A 117.7(17) . . ?
C3A C2A C1A 121.1(16) . . ?
C3A C2A C7A 121.1(18) . . ?
C2A C3A C4A 117.3(15) . . ?
O2LA C3A C2A 125.2(17) . . ?
O2LA C3A C4A 117.4(15) . . ?
C5A C4A C3A 118.8(18) . . ?
C5A C4A C8A 121.7(18) . . ?
C8A C4A C3A 119.3(15) . . ?
C4A C5A H5A 118.7 . . ?
C4A C5A C6A 123(2) . . ?
C6A C5A H5A 118.7 . . ?
C5A C6A Br1A 120.3(18) . . ?
C7A C6A Br1A 118.8(18) . . ?
C7A C6A C5A 121(2) . . ?
C2A C7A H7A 120.5 . . ?
C6A C7A C2A 119(2) . . ?
C6A C7A H7A 120.5 . . ?
C4A C8A H8AA 109.4 . . ?
C4A C8A H8AB 109.4 . . ?
C4A C8A N1A 111.0(15) . . ?
H8AA C8A H8AB 108 . . ?
N1A C8A H8AA 109.4 . . ?
N1A C8A H8AB 109.4 . . ?
H9AA C9A H9AB 107.5 . . ?
C10A C9A H9AA 108.5 . . ?
C10A C9A H9AB 108.5 . . ?
C10A C9A N1A 115.0(15) . . ?
N1A C9A H9AA 108.5 . . ?
N1A C9A H9AB 108.5 . . ?
C9A C10A H10A 108.3 . . ?
C9A C10A H10B 108.3 . . ?
H10A C10A H10B 107.4 . . ?
N2A C10A C9A 116.0(14) . . ?
N2A C10A H10A 108.3 . . ?
N2A C10A H10B 108.3 . . ?
H11A C11A H11B 107.4 . . ?
C12A C11A H11A 108.4 . . ?
C12A C11A H11B 108.4 . . ?
C12A C11A N2A 115.6(15) . . ?
N2A C11A H11A 108.4 . . ?
N2A C11A H11B 108.4 . . ?
C13A C12A C11A 119.4(15) . . ?
C17A C12A C11A 121.4(15) . . ?
C17A C12A C13A 118.6(16) . . ?
C14A C13A C12A 118.5(14) . . ?
O3LA C13A C12A 118.3(15) . . ?
O3LA C13A C14A 123.2(14) . . ?
C13A C14A C15A 120.4(15) . . ?
C13A C14A C18A 120.9(14) . . ?
C18A C14A C15A 118.4(16) . . ?
C14A C15A H15A 119.5 . . ?
C16A C15A C14A 121.0(17) . . ?
C16A C15A H15A 119.5 . . ?
C15A C16A Br2A 121.1(14) . . ?
C15A C16A C17A 119.0(16) . . ?
C17A C16A Br2A 119.8(13) . . ?
C12A C17A C16A 122.4(16) . . ?
C12A C17A H17A 118.8 . . ?
C16A C17A H17A 118.8 . . ?
C14A C18A H18A 115.8 . . ?
O4LA C18A C14A 128.4(16) . . ?
O4LA C18A H18A 115.8 . . ?
H19A C19A H19B 109.5 . . ?
H19A C19A H19C 109.5 . . ?
H19B C19A H19C 109.5 . . ?
N1A C19A H19A 109.5 . . ?
N1A C19A H19B 109.5 . . ?
N1A C19A H19C 109.5 . . ?
H20A C20A H20B 109.5 . . ?
H20A C20A H20C 109.5 . . ?
H20B C20A H20C 109.5 . . ?
N2A C20A H20A 109.5 . . ?
N2A C20A H20B 109.5 . . ?
N2A C20A H20C 109.5 . . ?
O37A Ge1A O38A 111.1(6) . . ?
O37A Ge1A O39A 111.9(6) . . ?
O37A Ge1A O40A 110.7(6) . . ?
O38A Ge1A O40A 108.1(6) . . ?
O39A Ge1A O38A 107.0(6) . . ?
O39A Ge1A O40A 107.9(6) . . ?
C8A N1A C9A 112.8(14) . . ?
C8A N1A H1AA 107.9 . . ?
C9A N1A H1AA 107.9 . . ?
C19A N1A C8A 110.5(14) . . ?
C19A N1A C9A 109.7(15) . . ?
C19A N1A H1AA 107.9 . . ?
C10A N2A C11A 112.9(13) . . ?
C10A N2A C20A 112.5(14) . . ?
C10A N2A H2A 108.2 . . ?
C11A N2A H2A 108.2 . . ?
C20A N2A C11A 106.7(15) . . ?
C20A N2A H2A 108.2 . . ?
K2 O10A K16 112.0(6) . . ?
W10A O10A K2 115.6(7) . . ?
W10A O10A K16 131.5(9) . . ?
K1 O11A K9 96.0(4) . . ?
W11A O11A K1 157.6(8) . . ?
W11A O11A K9 95.0(6) . . ?
K17 O12A K15 75.1(8) . . ?
W12A O12A K15 132.5(10) . . ?
W12A O12A K17 142.8(11) . . ?
W2A O13A Tb1A 127.5(6) . . ?
W2A O14A W3A 117.4(6) . . ?
W3A O15A Tb1A 130.3(6) . . ?
W4A O16A Tb1A 155.4(6) . . ?
W5A O17A Tb1A 157.2(6) . . ?
W6A O18A W2A 157.4(9) . . ?
W7A O19A W2A 151.9(9) . . ?
W8A O20A W3A 152.9(8) . . ?
W9A O21A W3A 158.3(7) . . ?
W4A O22A K11 111.2(6) . . ?
W4A O22A W5A 144.8(6) . . ?
W5A O22A K11 103.7(6) . . ?
W5A O23A K13 114.7(10) . . ?
W6A O23A K13 124.8(10) . . ?
W6A O23A W5A 120.5(7) . . ?
W6A O24A K4 104.0(7) . . ?
W7A O24A K4 106.5(6) . . ?
W7A O24A W6A 148.2(8) . . ?
W7A O25A W8A 119.9(8) . . ?
W8A O26A K7 106.4(6) . . ?
W9A O26A K7 105.6(8) . . ?
W9A O26A W8A 147.4(7) . . ?
W9A O27A W4A 119.3(7) . . ?
W4A O28A K11 91.2(5) . . ?
W10A O28A K11 112.9(6) . . ?
W10A O28A W4A 120.0(7) . . ?
W5A O29A K11 93.5(5) . . ?
W11A O29A K11 115.2(6) . . ?
W11A O29A W5A 120.6(6) . . ?
K9 O30A K4 87.3(5) . . ?
W6A O30A K4 107.2(6) . . ?
W6A O30A K9 125.1(7) . . ?
W6A O30A W11A 119.2(7) . . ?
W11A O30A K4 101.2(6) . . ?
W11A O30A K9 108.5(6) . . ?
W7A O31A K4 107.1(8) . . ?
W12A O31A K4 99.5(7) . . ?
W12A O31A W7A 119.8(8) . . ?
W8A O32A K7 100.1(8) . . ?
W12A O32A K7 107.3(8) . . ?
W12A O32A W8A 121.6(8) . . ?
W9A O33A K7 100.5(6) . . ?
W10A O33A K7 107.1(6) . . ?
W10A O33A W9A 118.2(7) . . ?
W10A O34A K2 89.5(5) . . ?
W11A O34A K2 110.6(5) . . ?
W11A O34A W10A 153.2(8) . . ?
W11A O35A K4 102.6(6) . . ?
W12A O35A K4 102.7(6) . . ?
W12A O35A W11A 153.8(9) . . ?
W10A O36A K7 102.2(7) . . ?
W12A O36A K7 103.8(7) . . ?
W12A O36A W10A 153.0(9) . . ?
Ge1A O37A W2A 124.3(6) . . ?
Ge1A O37A W3A 125.0(6) . . ?
W3A O37A W2A 95.0(5) . . ?
Ge1A O38A W4A 121.8(6) . . ?
Ge1A O38A W9A 121.1(6) . . ?
Ge1A O38A W10A 124.3(6) . . ?
W4A O38A W9A 94.6(4) . . ?
W4A O38A W10A 95.2(5) . . ?
W9A O38A W10A 92.2(4) . . ?
Ge1A O39A W5A 120.7(6) . . ?
Ge1A O39A W6A 121.7(6) . . ?
Ge1A O39A W11A 124.5(6) . . ?
W5A O39A W11A 95.0(4) . . ?
W6A O39A W5A 94.0(4) . . ?
W6A O39A W11A 93.3(4) . . ?
Ge1A O40A W7A 119.7(7) . . ?
Ge1A O40A W8A 120.8(7) . . ?
Ge1A O40A W12A 124.6(7) . . ?
W8A O40A W7A 93.8(5) . . ?
W12A O40A W7A 95.4(5) . . ?
W12A O40A W8A 95.5(5) . . ?
O13A Tb1A O1LA 139.5(4) . . ?
O15A Tb1A O13A 80.6(4) . . ?
O15A Tb1A O1LA 138.7(4) . . ?
O15A Tb1A O4LA 84.4(4) . . ?
O16A Tb1A O13A 124.9(4) . . ?
O16A Tb1A O15A 76.3(4) . . ?
O16A Tb1A O17A 73.5(4) . . ?
O16A Tb1A O1LA 71.2(4) . . ?
O16A Tb1A O4LA 83.5(4) . . ?
O17A Tb1A O13A 78.0(4) . . ?
O17A Tb1A O15A 122.0(4) . . ?
O17A Tb1A O1LA 71.8(4) . . ?
O17A Tb1A O4LA 137.9(4) . . ?
O2LA Tb1A O13A 77.4(4) . . ?
O2LA Tb1A O15A 143.8(4) . . ?
O2LA Tb1A O16A 139.8(4) . . ?
O2LA Tb1A O17A 80.8(4) . . ?
O2LA Tb1A O1LA 71.7(4) . . ?
O2LA Tb1A O3LA 74.4(4) . . ?
O2LA Tb1A O4LA 96.2(4) . . ?
O3LA Tb1A O13A 72.1(4) . . ?
O3LA Tb1A O15A 71.6(4) . . ?
O3LA Tb1A O16A 140.3(4) . . ?
O3LA Tb1A O17A 144.5(4) . . ?
O3LA Tb1A O1LA 121.8(4) . . ?
O3LA Tb1A O4LA 70.8(4) . . ?
O4LA Tb1A O13A 142.7(4) . . ?
O4LA Tb1A O1LA 67.5(4) . . ?
O2A W2A O13A 101.7(6) . . ?
O2A W2A O14A 100.1(7) . . ?
O2A W2A O18A 100.7(7) . . ?
O2A W2A O19A 91.7(6) . . ?
O2A W2A O37A 171.1(6) . . ?
O13A W2A O14A 95.3(5) . . ?
O13A W2A O18A 94.8(6) . . ?
O13A W2A O19A 166.5(5) . . ?
O13A W2A O37A 84.8(5) . . ?
O14A W2A O18A 154.5(5) . . ?
O14A W2A O19A 83.6(6) . . ?
O14A W2A O37A 73.1(5) . . ?
O18A W2A O19A 81.2(6) . . ?
O18A W2A O37A 84.6(5) . . ?
O19A W2A O37A 82.0(5) . . ?
O3A W3A O14A 98.7(6) . . ?
O3A W3A O15A 102.8(6) . . ?
O3A W3A O20A 92.7(5) . . ?
O3A W3A O21A 101.3(6) . . ?
O3A W3A O37A 170.7(5) . . ?
O14A W3A O20A 84.7(6) . . ?
O14A W3A O21A 154.9(5) . . ?
O14A W3A O37A 73.4(5) . . ?
O15A W3A O14A 97.9(5) . . ?
O15A W3A O20A 163.6(5) . . ?
O15A W3A O21A 92.4(5) . . ?
O15A W3A O37A 83.3(5) . . ?
O20A W3A O37A 82.0(5) . . ?
O21A W3A O20A 79.2(5) . . ?
O21A W3A O37A 85.2(5) . . ?
O4A W4A K11 74.5(5) . . ?
O4A W4A O16A 105.4(5) . . ?
O4A W4A O22A 102.6(6) . . ?
O4A W4A O27A 98.5(6) . . ?
O4A W4A O28A 93.0(6) . . ?
O4A W4A O38A 162.7(5) . . ?
O16A W4A K11 130.8(5) . . ?
O16A W4A O22A 93.7(5) . . ?
O16A W4A O27A 92.2(5) . . ?
O16A W4A O28A 161.3(5) . . ?
O16A W4A O38A 90.1(5) . . ?
O22A W4A K11 41.9(4) . . ?
O22A W4A O27A 155.7(5) . . ?
O22A W4A O28A 85.1(5) . . ?
O22A W4A O38A 83.7(5) . . ?
O27A W4A K11 137.0(4) . . ?
O27A W4A O28A 81.9(5) . . ?
O27A W4A O38A 72.7(5) . . ?
O28A W4A K11 56.8(4) . . ?
O28A W4A O38A 71.3(5) . . ?
O38A W4A K11 101.5(4) . . ?
O5A W5A K11 72.2(5) . . ?
O5A W5A O17A 105.1(6) . . ?
O5A W5A O22A 102.1(5) . . ?
O5A W5A O23A 100.2(6) . . ?
O5A W5A O29A 94.5(5) . . ?
O5A W5A O39A 163.8(5) . . ?
O17A W5A K11 133.9(4) . . ?
O17A W5A O22A 92.2(5) . . ?
O17A W5A O23A 92.4(5) . . ?
O17A W5A O29A 160.3(5) . . ?
O17A W5A O39A 89.5(5) . . ?
O22A W5A K11 46.6(5) . . ?
O22A W5A O23A 155.2(5) . . ?
O22A W5A O29A 84.2(5) . . ?
O22A W5A O39A 83.8(5) . . ?
O23A W5A K11 133.7(5) . . ?
O23A W5A O29A 83.3(5) . . ?
O23A W5A O39A 71.9(5) . . ?
O29A W5A K11 53.0(4) . . ?
O29A W5A O39A 70.9(5) . . ?
O39A W5A K11 102.7(4) . . ?
O6A W6A K4 87.6(6) . . ?
O6A W6A O18A 102.7(7) . . ?
O6A W6A O23A 98.4(7) . . ?
O6A W6A O24A 102.5(8) . . ?
O6A W6A O30A 99.7(7) . . ?
O6A W6A O39A 169.8(7) . . ?
O18A W6A K4 134.3(5) . . ?
O18A W6A O23A 90.0(6) . . ?
O18A W6A O24A 86.8(7) . . ?
O18A W6A O30A 157.5(6) . . ?
O18A W6A O39A 83.3(5) . . ?
O23A W6A K4 132.9(4) . . ?
O23A W6A O24A 159.1(6) . . ?
O23A W6A O30A 88.2(6) . . ?
O23A W6A O39A 73.2(5) . . ?
O24A W6A K4 47.5(5) . . ?
O24A W6A O39A 85.9(6) . . ?
O30A W6A K4 44.9(4) . . ?
O30A W6A O24A 86.9(6) . . ?
O30A W6A O39A 74.7(5) . . ?
O39A W6A K4 94.0(3) . . ?
O7A W7A K4 85.5(6) . . ?
O7A W7A O19A 104.4(7) . . ?
O7A W7A O24A 101.2(9) . . ?
O7A W7A O25A 99.9(9) . . ?
O7A W7A O31A 98.2(8) . . ?
O7A W7A O40A 167.8(8) . . ?
O19A W7A K4 135.9(5) . . ?
O19A W7A O24A 89.7(7) . . ?
O19A W7A O25A 91.0(8) . . ?
O19A W7A O31A 157.4(6) . . ?
O19A W7A O40A 85.7(6) . . ?
O24A W7A K4 46.2(5) . . ?
O24A W7A O25A 158.1(6) . . ?
O24A W7A O31A 85.3(8) . . ?
O24A W7A O40A 85.3(6) . . ?
O25A W7A K4 130.3(5) . . ?
O25A W7A O31A 85.7(8) . . ?
O25A W7A O40A 72.9(6) . . ?
O31A W7A K4 44.8(6) . . ?
O31A W7A O40A 72.0(6) . . ?
O40A W7A K4 91.9(4) . . ?
O8A W8A O20A 103.4(7) . . ?
O8A W8A O25A 100.7(9) . . ?
O8A W8A O26A 100.7(9) . . ?
O8A W8A O32A 101.4(7) . . ?
O8A W8A O40A 169.4(7) . . ?
O20A W8A O25A 90.7(7) . . ?
O20A W8A O26A 89.7(6) . . ?
O20A W8A O32A 155.2(6) . . ?
O20A W8A O40A 85.4(6) . . ?
O25A W8A O32A 85.6(8) . . ?
O25A W8A O40A 73.0(6) . . ?
O26A W8A O25A 157.9(7) . . ?
O26A W8A O32A 84.8(7) . . ?
O26A W8A O40A 85.0(6) . . ?
O32A W8A O40A 70.0(6) . . ?
O9A W9A O21A 103.0(6) . . ?
O9A W9A O26A 101.3(7) . . ?
O9A W9A O27A 99.1(7) . . ?
O9A W9A O33A 98.6(6) . . ?
O9A W9A O38A 169.7(7) . . ?
O21A W9A O26A 86.3(6) . . ?
O21A W9A O27A 93.5(5) . . ?
O21A W9A O33A 158.2(6) . . ?
O21A W9A O38A 84.4(5) . . ?
O26A W9A O27A 159.0(6) . . ?
O26A W9A O33A 86.5(6) . . ?
O26A W9A O38A 86.3(6) . . ?
O27A W9A O33A 86.0(6) . . ?
O27A W9A O38A 72.9(5) . . ?
O33A W9A O38A 74.6(5) . . ?
O10A W10A K2 40.7(5) . . ?
O10A W10A O28A 102.0(7) . . ?
O10A W10A O33A 99.4(7) . . ?
O10A W10A O34A 100.2(7) . . ?
O10A W10A O36A 100.8(7) . . ?
O10A W10A O38A 172.5(6) . . ?
O28A W10A K2 93.0(4) . . ?
O28A W10A O33A 90.0(6) . . ?
O28A W10A O34A 90.6(5) . . ?
O28A W10A O36A 157.2(5) . . ?
O28A W10A O38A 73.5(5) . . ?
O33A W10A K2 139.6(4) . . ?
O33A W10A O34A 159.9(6) . . ?
O33A W10A O36A 87.4(7) . . ?
O33A W10A O38A 74.9(5) . . ?
O34A W10A K2 60.4(4) . . ?
O34A W10A O36A 84.3(6) . . ?
O34A W10A O38A 86.0(5) . . ?
O36A W10A K2 103.6(5) . . ?
O36A W10A O38A 83.9(5) . . ?
O38A W10A K2 144.0(3) . . ?
O11A W11A K9 58.8(5) . . ?
O11A W11A O29A 102.2(6) . . ?
O11A W11A O30A 98.0(6) . . ?
O11A W11A O34A 103.1(6) . . ?
O11A W11A O35A 100.7(6) . . ?
O11A W11A O39A 169.6(6) . . ?
O29A W11A K9 83.6(4) . . ?
O29A W11A O30A 89.5(6) . . ?
O29A W11A O34A 91.6(5) . . ?
O29A W11A O35A 157.1(6) . . ?
O29A W11A O39A 73.5(5) . . ?
O30A W11A K9 42.3(4) . . ?
O30A W11A O39A 72.7(5) . . ?
O34A W11A K9 159.4(4) . . ?
O34A W11A O30A 158.1(5) . . ?
O34A W11A O35A 83.6(6) . . ?
O34A W11A O39A 86.6(5) . . ?
O35A W11A K9 108.2(5) . . ?
O35A W11A O30A 86.9(6) . . ?
O35A W11A O39A 83.8(5) . . ?
O39A W11A K9 110.9(3) . . ?
O12A W12A O31A 100.9(8) . . ?
O12A W12A O32A 99.2(8) . . ?
O12A W12A O35A 102.4(8) . . ?
O12A W12A O36A 101.6(8) . . ?
O12A W12A O40A 169.7(7) . . ?
O31A W12A O40A 72.9(6) . . ?
O32A W12A O31A 89.3(9) . . ?
O32A W12A O35A 158.2(6) . . ?
O32A W12A O36A 87.9(8) . . ?
O32A W12A O40A 72.9(6) . . ?
O35A W12A O31A 89.5(8) . . ?
O35A W12A O40A 86.0(5) . . ?
O36A W12A O31A 157.5(6) . . ?
O36A W12A O35A 84.9(7) . . ?
O36A W12A O40A 84.9(6) . . ?
C16B Br2B K18 148.7(7) . 1_566 ?
C2B C1B H1B 116.3 . . ?
O1LB C1B H1B 116.3 . . ?
O1LB C1B C2B 127.3(19) . . ?
C3B C2B C1B 122.7(18) . . ?
C7B C2B C1B 117.7(19) . . ?
C7B C2B C3B 119.5(19) . . ?
C4B C3B C2B 118.2(17) . . ?
O2LB C3B C2B 121.3(17) . . ?
O2LB C3B C4B 120.5(17) . . ?
C3B C4B C5B 120.9(18) . . ?
C3B C4B C8B 119.7(17) . . ?
C5B C4B C8B 119.3(18) . . ?
C4B C5B H5B 120.3 . . ?
C6B C5B C4B 119(2) . . ?
C6B C5B H5B 120.3 . . ?
C5B C6B Br1B 118.6(17) . . ?
C7B C6B Br1B 120.8(17) . . ?
C7B C6B C5B 121(2) . . ?
C2B C7B H7B 119.4 . . ?
C6B C7B C2B 121(2) . . ?
C6B C7B H7B 119.4 . . ?
C4B C8B H8BA 109.4 . . ?
C4B C8B H8BB 109.4 . . ?
C4B C8B N1B 111.0(14) . . ?
H8BA C8B H8BB 108 . . ?
N1B C8B H8BA 109.4 . . ?
N1B C8B H8BB 109.4 . . ?
H9BA C9B H9BB 107.4 . . ?
C10B C9B H9BA 108.4 . . ?
C10B C9B H9BB 108.4 . . ?
C10B C9B N1B 115.6(14) . . ?
N1B C9B H9BA 108.4 . . ?
N1B C9B H9BB 108.4 . . ?
C9B C10B H10C 108.6 . . ?
C9B C10B H10D 108.6 . . ?
H10C C10B H10D 107.6 . . ?
N2B C10B C9B 114.6(14) . . ?
N2B C10B H10C 108.6 . . ?
N2B C10B H10D 108.6 . . ?
H11C C11B H11D 107.4 . . ?
C12B C11B H11C 108.3 . . ?
C12B C11B H11D 108.3 . . ?
C12B C11B N2B 115.9(15) . . ?
N2B C11B H11C 108.3 . . ?
N2B C11B H11D 108.3 . . ?
C11B C12B C13B 119.8(16) . . ?
C17B C12B C11B 121.5(17) . . ?
C17B C12B C13B 118.6(17) . . ?
C14B C13B C12B 116.4(16) . . ?
O3LB C13B C12B 118.1(16) . . ?
O3LB C13B C14B 125.3(17) . . ?
C13B C14B C15B 122.2(16) . . ?
C13B C14B C18B 118.7(15) . . ?
C18B C14B C15B 118.8(14) . . ?
C14B C15B H15B 121.3 . . ?
C16B C15B C14B 117.3(16) . . ?
C16B C15B H15B 121.3 . . ?
C15B C16B Br2B 118.1(14) . . ?
C15B C16B C17B 121.6(17) . . ?
C17B C16B Br2B 120.1(14) . . ?
C12B C17B C16B 123.3(18) . . ?
C12B C17B H17B 118.3 . . ?
C16B C17B H17B 118.3 . . ?
C14B C18B H18B 116.1 . . ?
O4LB C18B C14B 127.9(15) . . ?
O4LB C18B H18B 116.1 . . ?
H19D C19B H19E 109.5 . . ?
H19D C19B H19F 109.5 . . ?
H19E C19B H19F 109.5 . . ?
N1B C19B H19D 109.5 . . ?
N1B C19B H19E 109.5 . . ?
N1B C19B H19F 109.5 . . ?
H20D C20B H20E 109.5 . . ?
H20D C20B H20F 109.5 . . ?
H20E C20B H20F 109.5 . . ?
N2B C20B H20D 109.5 . . ?
N2B C20B H20E 109.5 . . ?
N2B C20B H20F 109.5 . . ?
O37B Ge1B O38B 112.5(5) . . ?
O37B Ge1B O39B 111.0(5) . . ?
O37B Ge1B O40B 110.2(5) . . ?
O39B Ge1B O38B 108.5(6) . . ?
O39B Ge1B O40B 106.9(5) . . ?
O40B Ge1B O38B 107.6(5) . . ?
C8B N1B H1BA 108.1 . . ?
C9B N1B C8B 112.5(13) . . ?
C9B N1B H1BA 108.1 . . ?
C19B N1B C8B 108.2(14) . . ?
C19B N1B C9B 111.8(14) . . ?
C19B N1B H1BA 108.1 . . ?
C10B N2B C11B 111.3(13) . . ?
C10B N2B C20B 114.0(14) . . ?
C10B N2B H2B 107.7 . . ?
C11B N2B H2B 107.7 . . ?
C20B N2B C11B 108.3(15) . . ?
C20B N2B H2B 107.7 . . ?
K6 O7B K17 119.4(6) . . ?
W7B O7B K6 124.2(8) . . ?
W7B O7B K17 103.2(9) . . ?
K1 O8B K9 96.6(4) . . ?
K4 O8B K1 115.7(5) . . ?
K4 O8B K9 81.3(4) . . ?
W8B O8B K1 106.4(6) . . ?
W8B O8B K4 119.3(6) . . ?
W8B O8B K9 135.5(7) . . ?
W12B O12B K3 134.7(7) . . ?
W2B O13B Tb1B 127.8(6) . . ?
W3B O14B W2B 115.7(5) . . ?
W3B O15B Tb1B 129.6(6) . . ?
W4B O16B Tb1B 154.9(6) . . ?
W5B O17B Tb1B 157.2(7) . . ?
W6B O18B W2B 157.4(7) . . ?
W7B O19B W2B 153.7(7) . . ?
W8B O20B W3B 153.5(6) . . ?
W9B O21B W3B 158.8(6) . . ?
W4B O22B K14 108.8(6) . . ?
W4B O22B W5B 143.1(7) . . ?
W5B O22B K14 107.9(6) . . ?
W6B O23B W5B 120.9(7) . . ?
W7B O24B W6B 148.3(7) . . ?
W7B O25B K17 95.3(6) . . ?
W7B O25B W8B 118.4(6) . . ?
W8B O25B K17 138.5(8) . . ?
W8B O26B K10 103.2(5) . . ?
W8B O26B W9B 148.2(7) . . ?
W9B O26B K10 107.2(5) . . ?
W9B O27B W4B 120.4(6) . . ?
W4B O28B K14 101.1(6) . . ?
W10B O28B K14 104.6(6) . . ?
W10B O28B W4B 121.3(7) . . ?
W5B O29B K14 102.7(6) . . ?
W11B O29B K14 104.1(7) . . ?
W11B O29B W5B 121.7(8) . . ?
W6B O30B W11B 119.2(7) . . ?
W12B O31B W7B 121.8(6) . . ?
K10 O32B K1 91.6(4) . . ?
W8B O32B K1 96.2(5) . . ?
W8B O32B K10 108.4(6) . . ?
W12B O32B K1 135.4(6) . . ?
W12B O32B K10 99.5(6) . . ?
W12B O32B W8B 120.2(6) . . ?
W9B O33B K10 108.2(6) . . ?
W10B O33B K10 100.3(5) . . ?
W10B O33B W9B 119.6(6) . . ?
W10B O34B K14 102.5(6) . . ?
W11B O34B K14 103.1(6) . . ?
W11B O34B W10B 152.8(7) . . ?
W12B O35B W11B 151.9(7) . . ?
W10B O36B K10 105.2(5) . . ?
W12B O36B K10 102.6(5) . . ?
W12B O36B W10B 151.6(7) . . ?
Ge1B O37B W2B 125.0(6) . . ?
Ge1B O37B W3B 124.2(5) . . ?
W2B O37B W3B 96.1(5) . . ?
Ge1B O38B W4B 119.6(6) . . ?
Ge1B O38B W9B 122.0(6) . . ?
Ge1B O38B W10B 124.5(6) . . ?
W4B O38B W10B 95.4(4) . . ?
W9B O38B W4B 94.6(4) . . ?
W9B O38B W10B 93.4(4) . . ?
Ge1B O39B W5B 120.6(5) . . ?
Ge1B O39B W6B 122.8(7) . . ?
Ge1B O39B W11B 123.4(6) . . ?
W5B O39B W11B 94.8(5) . . ?
W6B O39B W5B 94.6(4) . . ?
W6B O39B W11B 93.1(4) . . ?
Ge1B O40B W7B 121.4(6) . . ?
Ge1B O40B W8B 120.0(5) . . ?
Ge1B O40B W12B 125.7(6) . . ?
W7B O40B W8B 93.4(4) . . ?
W12B O40B W7B 94.7(3) . . ?
W12B O40B W8B 93.8(4) . . ?
O13B Tb1B O1LB 139.4(4) . . ?
O15B Tb1B O13B 80.9(4) . . ?
O15B Tb1B O1LB 138.5(4) . . ?
O15B Tb1B O4LB 84.0(4) . . ?
O16B Tb1B O13B 125.0(4) . . ?
O16B Tb1B O15B 76.2(4) . . ?
O16B Tb1B O1LB 71.2(4) . . ?
O16B Tb1B O4LB 84.5(4) . . ?
O17B Tb1B O13B 78.1(4) . . ?
O17B Tb1B O15B 122.7(4) . . ?
O17B Tb1B O16B 73.9(4) . . ?
O17B Tb1B O1LB 71.6(4) . . ?
O17B Tb1B O4LB 138.6(4) . . ?
O2LB Tb1B O13B 76.7(4) . . ?
O2LB Tb1B O15B 144.1(4) . . ?
O2LB Tb1B O16B 139.6(4) . . ?
O2LB Tb1B O17B 79.5(4) . . ?
O2LB Tb1B O1LB 71.9(4) . . ?
O2LB Tb1B O3LB 74.1(4) . . ?
O2LB Tb1B O4LB 96.5(4) . . ?
O3LB Tb1B O13B 71.1(4) . . ?
O3LB Tb1B O15B 72.3(4) . . ?
O3LB Tb1B O16B 141.4(4) . . ?
O3LB Tb1B O17B 143.1(4) . . ?
O3LB Tb1B O1LB 122.0(4) . . ?
O3LB Tb1B O4LB 70.7(4) . . ?
O4LB Tb1B O13B 141.6(4) . . ?
O4LB Tb1B O1LB 68.2(5) . . ?
O2B W2B O13B 101.3(5) . . ?
O2B W2B O14B 99.8(6) . . ?
O2B W2B O18B 100.5(6) . . ?
O2B W2B O19B 91.8(5) . . ?
O2B W2B O37B 171.4(5) . . ?
O13B W2B O14B 94.5(5) . . ?
O13B W2B O18B 94.2(5) . . ?
O13B W2B O19B 166.6(5) . . ?
O13B W2B O37B 85.0(5) . . ?
O14B W2B O19B 85.7(5) . . ?
O14B W2B O37B 73.6(4) . . ?
O18B W2B O14B 155.8(5) . . ?
O18B W2B O19B 80.7(5) . . ?
O18B W2B O37B 84.8(5) . . ?
O19B W2B O37B 82.2(4) . . ?
O3B W3B O14B 98.1(5) . . ?
O3B W3B O15B 99.7(6) . . ?
O3B W3B O20B 95.0(5) . . ?
O3B W3B O21B 101.2(5) . . ?
O3B W3B O37B 171.5(5) . . ?
O14B W3B O20B 86.1(4) . . ?
O14B W3B O21B 156.3(5) . . ?
O14B W3B O37B 73.7(5) . . ?
O15B W3B O14B 97.2(5) . . ?
O15B W3B O20B 164.3(5) . . ?
O15B W3B O21B 93.0(5) . . ?
O15B W3B O37B 83.8(5) . . ?
O20B W3B O37B 82.3(4) . . ?
O21B W3B O20B 78.7(4) . . ?
O21B W3B O37B 86.3(4) . . ?
O4B W4B K14 79.3(5) . . ?
O4B W4B O16B 103.8(5) . . ?
O4B W4B O22B 100.3(6) . . ?
O4B W4B O27B 101.0(6) . . ?
O4B W4B O28B 95.1(5) . . ?
O4B W4B O38B 163.7(5) . . ?
O16B W4B K14 137.6(4) . . ?
O16B W4B O22B 94.6(5) . . ?
O16B W4B O27B 91.6(5) . . ?
O16B W4B O28B 161.0(5) . . ?
O16B W4B O38B 90.9(5) . . ?
O22B W4B K14 44.3(5) . . ?
O22B W4B O27B 155.7(5) . . ?
O22B W4B O28B 84.5(6) . . ?
O22B W4B O38B 85.2(5) . . ?
O27B W4B K14 129.9(4) . . ?
O27B W4B O28B 82.0(5) . . ?
O27B W4B O38B 71.1(4) . . ?
O28B W4B K14 48.5(5) . . ?
O28B W4B O38B 70.0(5) . . ?
O38B W4B K14 94.7(4) . . ?
O5B W5B K14 80.0(6) . . ?
O5B W5B O17B 104.1(6) . . ?
O5B W5B O22B 100.6(7) . . ?
O5B W5B O23B 100.7(7) . . ?
O5B W5B O29B 95.9(6) . . ?
O5B W5B O39B 164.9(5) . . ?
O17B W5B K14 136.7(5) . . ?
O17B W5B O22B 93.2(6) . . ?
O17B W5B O23B 92.9(6) . . ?
O17B W5B O29B 160.0(5) . . ?
O17B W5B O39B 89.4(5) . . ?
O22B W5B K14 44.7(4) . . ?
O22B W5B O23B 155.6(5) . . ?
O22B W5B O29B 83.5(6) . . ?
O22B W5B O39B 85.2(5) . . ?
O23B W5B K14 129.2(5) . . ?
O23B W5B O29B 82.7(6) . . ?
O23B W5B O39B 71.3(5) . . ?
O29B W5B K14 47.3(5) . . ?
O29B W5B O39B 70.7(5) . . ?
O39B W5B K14 95.0(4) . . ?
O6B W6B O18B 102.9(7) . . ?
O6B W6B O23B 99.7(6) . . ?
O6B W6B O24B 101.0(6) . . ?
O6B W6B O30B 99.7(7) . . ?
O6B W6B O39B 170.9(7) . . ?
O18B W6B O23B 90.8(6) . . ?
O18B W6B O24B 86.7(6) . . ?
O18B W6B O30B 157.2(5) . . ?
O18B W6B O39B 82.6(5) . . ?
O23B W6B O24B 159.2(5) . . ?
O23B W6B O30B 87.7(6) . . ?
O23B W6B O39B 72.8(5) . . ?
O24B W6B O39B 86.4(5) . . ?
O30B W6B O24B 86.7(6) . . ?
O30B W6B O39B 75.3(5) . . ?
O7B W7B K17 51.3(7) . . ?
O7B W7B O19B 103.8(6) . . ?
O7B W7B O24B 101.3(6) . . ?
O7B W7B O25B 99.1(6) . . ?
O7B W7B O31B 100.1(6) . . ?
O7B W7B O40B 169.3(5) . . ?
O19B W7B K17 80.9(5) . . ?
O19B W7B O24B 88.1(6) . . ?
O19B W7B O25B 92.5(6) . . ?
O19B W7B O31B 156.2(5) . . ?
O19B W7B O40B 85.1(4) . . ?
O24B W7B K17 145.8(7) . . ?
O24B W7B O25B 158.8(5) . . ?
O24B W7B O31B 86.9(6) . . ?
O24B W7B O40B 84.8(5) . . ?
O25B W7B K17 54.7(6) . . ?
O25B W7B O31B 84.1(6) . . ?
O25B W7B O40B 74.2(4) . . ?
O31B W7B K17 115.2(5) . . ?
O31B W7B O40B 71.2(4) . . ?
O40B W7B K17 125.9(5) . . ?
K1 W8B K4 78.35(13) . . ?
K1 W8B K10 67.07(15) . . ?
K4 W8B K10 122.1(2) . . ?
O8B W8B K1 48.1(4) . . ?
O8B W8B K4 38.7(4) . . ?
O8B W8B K10 85.2(5) . . ?
O8B W8B O20B 104.3(6) . . ?
O8B W8B O25B 97.6(6) . . ?
O8B W8B O26B 102.5(6) . . ?
O8B W8B O32B 98.1(6) . . ?
O8B W8B O40B 167.3(5) . . ?
O20B W8B K1 146.9(4) . . ?
O20B W8B K4 69.3(4) . . ?
O20B W8B K10 137.4(4) . . ?
O20B W8B O25B 92.0(5) . . ?
O20B W8B O26B 88.4(5) . . ?
O20B W8B O32B 157.6(5) . . ?
O20B W8B O40B 85.4(4) . . ?
O25B W8B K1 77.0(4) . . ?
O25B W8B K4 82.8(5) . . ?
O25B W8B K10 128.4(4) . . ?
O25B W8B O40B 73.5(5) . . ?
O26B W8B K1 112.8(3) . . ?
O26B W8B K4 116.7(4) . . ?
O26B W8B K10 49.1(4) . . ?
O26B W8B O25B 159.1(5) . . ?
O26B W8B O32B 87.0(5) . . ?
O26B W8B O40B 85.7(5) . . ?
O32B W8B K1 53.5(4) . . ?
O32B W8B K4 131.8(4) . . ?
O32B W8B K10 44.3(4) . . ?
O32B W8B O25B 84.7(6) . . ?
O32B W8B O40B 72.4(4) . . ?
O40B W8B K1 119.8(2) . . ?
O40B W8B K4 144.6(3) . . ?
O40B W8B K10 93.2(3) . . ?
O9B W9B K10 87.0(4) . . ?
O9B W9B O21B 101.7(6) . . ?
O9B W9B O26B 100.5(6) . . ?
O9B W9B O27B 100.3(6) . . ?
O9B W9B O33B 100.6(6) . . ?
O9B W9B O38B 171.4(6) . . ?
O21B W9B K10 131.5(4) . . ?
O21B W9B O26B 85.3(5) . . ?
O21B W9B O27B 93.4(5) . . ?
O21B W9B O33B 157.2(5) . . ?
O21B W9B O38B 84.7(5) . . ?
O26B W9B K10 46.3(4) . . ?
O26B W9B O33B 85.8(5) . . ?
O26B W9B O38B 85.7(4) . . ?
O27B W9B K10 132.2(4) . . ?
O27B W9B O26B 158.9(5) . . ?
O27B W9B O33B 87.4(5) . . ?
O27B W9B O38B 73.3(5) . . ?
O33B W9B K10 45.1(4) . . ?
O33B W9B O38B 73.7(5) . . ?
O38B W9B K10 93.1(3) . . ?
K10 W10B K14 165.6(3) . . ?
O10B W10B K10 81.7(6) . . ?
O10B W10B K14 85.2(6) . . ?
O10B W10B O28B 100.9(6) . . ?
O10B W10B O33B 99.9(7) . . ?
O10B W10B O34B 102.0(7) . . ?
O10B W10B O36B 101.5(6) . . ?
O10B W10B O38B 170.7(6) . . ?
O28B W10B K10 140.5(5) . . ?
O28B W10B K14 48.3(5) . . ?
O28B W10B O33B 90.4(6) . . ?
O28B W10B O34B 89.4(6) . . ?
O28B W10B O36B 157.6(5) . . ?
O28B W10B O38B 73.2(5) . . ?
O33B W10B K10 50.8(4) . . ?
O33B W10B K14 138.4(4) . . ?
O33B W10B O34B 157.8(5) . . ?
O33B W10B O36B 87.0(5) . . ?
O33B W10B O38B 73.3(5) . . ?
O34B W10B K10 129.1(4) . . ?
O34B W10B K14 48.5(4) . . ?
O34B W10B O36B 84.8(5) . . ?
O34B W10B O38B 85.4(5) . . ?
O36B W10B K10 45.6(4) . . ?
O36B W10B K14 132.9(5) . . ?
O36B W10B O38B 84.7(4) . . ?
O38B W10B K10 98.2(4) . . ?
O38B W10B K14 95.8(4) . . ?
O11B W11B K14 85.6(6) . . ?
O11B W11B O29B 102.1(7) . . ?
O11B W11B O30B 99.4(7) . . ?
O11B W11B O34B 102.2(7) . . ?
O11B W11B O35B 101.9(6) . . ?
O11B W11B O39B 170.0(7) . . ?
O29B W11B K14 48.4(6) . . ?
O29B W11B O30B 89.7(6) . . ?
O29B W11B O34B 89.7(6) . . ?
O29B W11B O35B 156.0(6) . . ?
O29B W11B O39B 72.7(5) . . ?
O30B W11B K14 137.6(5) . . ?
O30B W11B O39B 72.4(5) . . ?
O34B W11B K14 49.2(5) . . ?
O34B W11B O30B 158.0(6) . . ?
O34B W11B O35B 86.1(5) . . ?
O34B W11B O39B 86.5(5) . . ?
O35B W11B K14 135.0(5) . . ?
O35B W11B O30B 85.5(6) . . ?
O35B W11B O39B 83.4(5) . . ?
O39B W11B K14 96.7(4) . . ?
O12B W12B K10 81.4(5) . . ?
O12B W12B O31B 101.1(6) . . ?
O12B W12B O32B 101.9(6) . . ?
O12B W12B O35B 101.0(6) . . ?
O12B W12B O36B 100.9(6) . . ?
O12B W12B O40B 171.9(5) . . ?
O31B W12B K10 136.6(4) . . ?
O31B W12B O32B 87.4(5) . . ?
O31B W12B O40B 72.3(5) . . ?
O32B W12B K10 50.4(4) . . ?
O32B W12B O40B 73.6(5) . . ?
O35B W12B K10 134.2(4) . . ?
O35B W12B O31B 88.4(6) . . ?
O35B W12B O32B 157.1(5) . . ?
O35B W12B O40B 83.7(5) . . ?
O36B W12B K10 48.3(4) . . ?
O36B W12B O31B 158.0(5) . . ?
O36B W12B O32B 88.4(6) . . ?
O36B W12B O35B 87.0(6) . . ?
O36B W12B O40B 85.8(4) . . ?
O40B W12B K10 100.2(3) . . ?
C16C Br2C K18 155.1(8) . 1_455 ?
C2C C1C H1C 115.3 . . ?
O1LC C1C H1C 115.3 . . ?
O1LC C1C C2C 129.3(16) . . ?
C3C C2C C1C 119.5(16) . . ?
C7C C2C C1C 117.4(17) . . ?
C7C C2C C3C 122.9(18) . . ?
C2C C3C C4C 116.2(16) . . ?
O2LC C3C C2C 126.0(16) . . ?
O2LC C3C C4C 117.8(15) . . ?
C3C C4C C5C 120.6(16) . . ?
C3C C4C C8C 119.9(15) . . ?
C5C C4C C8C 119.3(17) . . ?
C4C C5C H5C 120.1 . . ?
C6C C5C C4C 119.7(19) . . ?
C6C C5C H5C 120.1 . . ?
C5C C6C Br1C 119.0(17) . . ?
C5C C6C C7C 121.2(18) . . ?
C7C C6C Br1C 119.7(15) . . ?
C2C C7C H7C 120.5 . . ?
C6C C7C C2C 119.1(17) . . ?
C6C C7C H7C 120.5 . . ?
C4C C8C H8CA 109.5 . . ?
C4C C8C H8CB 109.5 . . ?
C4C C8C N1C 110.8(14) . . ?
H8CA C8C H8CB 108.1 . . ?
N1C C8C H8CA 109.5 . . ?
N1C C8C H8CB 109.5 . . ?
H9CA C9C H9CB 107.5 . . ?
C10C C9C H9CA 108.5 . . ?
C10C C9C H9CB 108.5 . . ?
N1C C9C H9CA 108.5 . . ?
N1C C9C H9CB 108.5 . . ?
N1C C9C C10C 114.9(13) . . ?
C9C C10C H10E 108.4 . . ?
C9C C10C H10F 108.4 . . ?
H10E C10C H10F 107.4 . . ?
N2C C10C C9C 115.7(14) . . ?
N2C C10C H10E 108.4 . . ?
N2C C10C H10F 108.4 . . ?
H11E C11C H11F 107.6 . . ?
C12C C11C H11E 108.7 . . ?
C12C C11C H11F 108.7 . . ?
C12C C11C N2C 114.2(15) . . ?
N2C C11C H11E 108.7 . . ?
N2C C11C H11F 108.7 . . ?
C13C C12C C11C 119.0(14) . . ?
C17C C12C C11C 121.2(17) . . ?
C17C C12C C13C 119.4(16) . . ?
C14C C13C C12C 117.2(15) . . ?
O3LC C13C C12C 118.8(13) . . ?
O3LC C13C C14C 124.0(15) . . ?
C13C C14C C15C 121.7(18) . . ?
C13C C14C C18C 121.0(15) . . ?
C15C C14C C18C 117.0(16) . . ?
C14C C15C H15C 121.1 . . ?
C16C C15C C14C 117.8(18) . . ?
C16C C15C H15C 121.1 . . ?
C15C C16C Br2C 119.0(15) . . ?
C15C C16C C17C 121.4(17) . . ?
C17C C16C Br2C 119.4(16) . . ?
C12C C17C C16C 122.3(18) . . ?
C12C C17C H17C 118.9 . . ?
C16C C17C H17C 118.9 . . ?
C14C C18C H18C 116.9 . . ?
O4LC C18C C14C 126.1(16) . . ?
O4LC C18C H18C 116.9 . . ?
H19G C19C H19H 109.5 . . ?
H19G C19C H19I 109.5 . . ?
H19H C19C H19I 109.5 . . ?
N1C C19C H19G 109.5 . . ?
N1C C19C H19H 109.5 . . ?
N1C C19C H19I 109.5 . . ?
H20G C20C H20H 109.5 . . ?
H20G C20C H20I 109.5 . . ?
H20H C20C H20I 109.5 . . ?
N2C C20C H20G 109.5 . . ?
N2C C20C H20H 109.5 . . ?
N2C C20C H20I 109.5 . . ?
O37C Ge1C O39C 111.2(5) . . ?
O37C Ge1C O40C 110.1(5) . . ?
O38C Ge1C O37C 112.8(5) . . ?
O38C Ge1C O39C 107.6(5) . . ?
O38C Ge1C O40C 107.6(5) . . ?
O40C Ge1C O39C 107.4(5) . . ?
C8C N1C C9C 113.7(13) . . ?
C8C N1C H1CA 106.6 . . ?
C9C N1C H1CA 106.6 . . ?
C19C N1C C8C 110.4(14) . . ?
C19C N1C C9C 112.3(13) . . ?
C19C N1C H1CA 106.6 . . ?
C10C N2C C11C 111.1(13) . . ?
C10C N2C C20C 112.4(13) . . ?
C10C N2C H2C 108.7 . . ?
C11C N2C H2C 108.7 . . ?
C20C N2C C11C 107.1(14) . . ?
C20C N2C H2C 108.7 . . ?
W2C O2C K16 115.4(6) . . ?
W3C O3C K15 111.4(6) . . ?
K3 O6C K1 82.5(3) 2_565 2_565 ?
K10 O6C K1 90.2(4) 2_565 2_565 ?
K10 O6C K3 131.4(5) 2_565 2_565 ?
W6C O6C K1 99.4(5) . 2_565 ?
W6C O6C K3 107.1(5) . 2_565 ?
W6C O6C K10 121.4(6) . 2_565 ?
K2 O7C K3 113.4(4) . 2_565 ?
K2 O7C K16 102.8(4) . . ?
K3 O7C K16 90.0(4) 2_565 . ?
W7C O7C K2 134.8(5) . . ?
W7C O7C K3 104.1(4) . 2_565 ?
W7C O7C K16 101.4(5) . . ?
K17 O8C K15 81.1(9) . . ?
W8C O8C K15 103.3(6) . . ?
W8C O8C K17 174.3(9) . . ?
K11 O11C K2 98.5(6) 2_565 2_565 ?
W11C O11C K2 105.9(5) . 2_565 ?
W11C O11C K11 126.9(8) . 2_565 ?
W12C O12C K3 141.0(6) . . ?
W2C O13C Tb1C 128.5(6) . . ?
W2C O14C W3C 116.1(5) . . ?
W3C O15C Tb1C 130.3(6) . . ?
W4C O16C Tb1C 156.3(6) . . ?
W5C O17C Tb1C 157.7(6) . . ?
W6C O18C W2C 158.1(6) . . ?
W2C O19C K16 96.4(4) . . ?
W7C O19C K16 101.0(5) . . ?
W7C O19C W2C 152.1(6) . . ?
W3C O20C K15 98.7(5) . . ?
W8C O20C K15 98.0(5) . . ?
W8C O20C W3C 153.7(6) . . ?
W9C O21C W3C 156.9(6) . . ?
W4C O22C K8 105.9(5) . . ?
W4C O22C W5C 144.5(6) . . ?
W5C O22C K8 109.4(5) . . ?
W6C O23C W5C 119.6(5) . . ?
W6C O24C K3 97.2(4) . 2_565 ?
W7C O24C K3 99.9(4) . 2_565 ?
W7C O24C W6C 149.9(6) . . ?
W7C O25C W8C 118.4(5) . . ?
W8C O26C K6 105.8(4) . . ?
W8C O26C W9C 148.2(6) . . ?
W9C O26C K6 105.3(5) . . ?
W9C O27C W4C 118.8(5) . . ?
W4C O28C K8 104.2(5) . . ?
W10C O28C K8 103.6(5) . . ?
W10C O28C W4C 120.6(6) . . ?
W5C O29C K8 103.3(5) . . ?
W11C O29C K8 101.1(5) . . ?
W11C O29C W5C 118.9(6) . . ?
W6C O30C K1 107.7(5) . 2_565 ?
W6C O30C W11C 120.2(6) . . ?
W11C O30C K1 132.0(5) . 2_565 ?
W12C O31C W7C 119.8(5) . . ?
W8C O32C K6 98.7(5) . . ?
W12C O32C K6 107.0(5) . . ?
W12C O32C W8C 120.0(5) . . ?
W9C O33C K6 101.9(5) . . ?
W10C O33C K6 108.9(5) . . ?
W10C O33C W9C 120.7(6) . . ?
W10C O34C K8 99.9(5) . . ?
W10C O34C W11C 154.8(6) . . ?
W11C O34C K8 103.6(5) . . ?
W11C O35C K2 92.8(4) . 2_565 ?
W12C O35C K2 109.8(5) . 2_565 ?
W12C O35C W11C 151.0(7) . . ?
W10C O36C K6 102.1(5) . . ?
W12C O36C K6 103.6(5) . . ?
W12C O36C W10C 153.4(6) . . ?
Ge1C O37C W2C 125.4(5) . . ?
Ge1C O37C W3C 123.7(5) . . ?
W2C O37C W3C 96.9(4) . . ?
Ge1C O38C W4C 121.0(5) . . ?
Ge1C O38C W9C 122.0(5) . . ?
Ge1C O38C W10C 125.1(6) . . ?
W4C O38C W10C 94.6(4) . . ?
W9C O38C W4C 93.9(4) . . ?
W9C O38C W10C 92.2(4) . . ?
Ge1C O39C W5C 120.5(5) . . ?
Ge1C O39C W6C 122.1(5) . . ?
Ge1C O39C W11C 123.7(6) . . ?
W5C O39C W11C 95.2(4) . . ?
W6C O39C W5C 94.6(4) . . ?
W6C O39C W11C 93.3(4) . . ?
Ge1C O40C W7C 121.0(5) . . ?
Ge1C O40C W8C 120.6(5) . . ?
Ge1C O40C W12C 125.3(5) . . ?
W7C O40C W8C 93.0(3) . . ?
W12C O40C W7C 94.7(4) . . ?
W12C O40C W8C 94.4(4) . . ?
O13C Tb1C O1LC 140.2(4) . . ?
O13C Tb1C O4LC 142.1(4) . . ?
O15C Tb1C O13C 79.9(4) . . ?
O15C Tb1C O1LC 138.4(4) . . ?
O15C Tb1C O4LC 83.5(4) . . ?
O16C Tb1C O13C 123.8(3) . . ?
O16C Tb1C O15C 76.8(4) . . ?
O16C Tb1C O1LC 70.5(4) . . ?
O16C Tb1C O3LC 141.7(4) . . ?
O16C Tb1C O4LC 84.4(4) . . ?
O17C Tb1C O13C 77.9(4) . . ?
O17C Tb1C O15C 122.3(4) . . ?
O17C Tb1C O16C 73.0(4) . . ?
O17C Tb1C O1LC 71.6(4) . . ?
O17C Tb1C O3LC 143.4(4) . . ?
O17C Tb1C O4LC 138.9(4) . . ?
O2LC Tb1C O13C 79.1(3) . . ?
O2LC Tb1C O15C 144.7(4) . . ?
O2LC Tb1C O16C 138.4(4) . . ?
O2LC Tb1C O17C 80.2(4) . . ?
O2LC Tb1C O1LC 71.2(4) . . ?
O2LC Tb1C O3LC 74.9(4) . . ?
O2LC Tb1C O4LC 96.2(4) . . ?
O3LC Tb1C O13C 71.5(4) . . ?
O3LC Tb1C O15C 71.7(4) . . ?
O3LC Tb1C O1LC 122.8(4) . . ?
O3LC Tb1C O4LC 71.0(4) . . ?
O4LC Tb1C O1LC 68.6(4) . . ?
O2C W2C K16 40.8(4) . . ?
O2C W2C O13C 101.6(5) . . ?
O2C W2C O14C 99.3(5) . . ?
O2C W2C O18C 99.8(5) . . ?
O2C W2C O19C 91.8(5) . . ?
O2C W2C O37C 170.7(5) . . ?
O13C W2C K16 141.9(4) . . ?
O13C W2C O14C 94.9(5) . . ?
O13C W2C O18C 95.8(5) . . ?
O13C W2C O19C 166.5(5) . . ?
O13C W2C O37C 85.0(4) . . ?
O14C W2C K16 87.9(4) . . ?
O14C W2C O19C 84.0(4) . . ?
O14C W2C O37C 73.4(4) . . ?
O18C W2C K16 96.9(4) . . ?
O18C W2C O14C 155.7(5) . . ?
O18C W2C O19C 80.6(4) . . ?
O18C W2C O37C 85.9(4) . . ?
O19C W2C K16 51.6(3) . . ?
O19C W2C O37C 81.8(4) . . ?
O37C W2C K16 131.6(3) . . ?
O3C W3C K15 44.1(4) . . ?
O3C W3C O14C 98.7(5) . . ?
O3C W3C O15C 101.6(5) . . ?
O3C W3C O20C 93.3(5) . . ?
O3C W3C O21C 100.3(5) . . ?
O3C W3C O37C 170.4(5) . . ?
O14C W3C K15 90.5(4) . . ?
O14C W3C O20C 86.3(4) . . ?
O14C W3C O21C 156.8(5) . . ?
O14C W3C O37C 72.6(4) . . ?
O15C W3C K15 145.6(4) . . ?
O15C W3C O14C 96.4(5) . . ?
O15C W3C O20C 164.2(5) . . ?
O15C W3C O21C 92.8(5) . . ?
O15C W3C O37C 83.7(4) . . ?
O20C W3C K15 49.5(4) . . ?
O20C W3C O37C 82.3(4) . . ?
O21C W3C K15 93.8(4) . . ?
O21C W3C O20C 79.3(4) . . ?
O21C W3C O37C 87.3(4) . . ?
O37C W3C K15 130.3(3) . . ?
O4C W4C K8 80.1(5) . . ?
O4C W4C O16C 104.9(5) . . ?
O4C W4C O22C 102.3(5) . . ?
O4C W4C O27C 98.8(5) . . ?
O4C W4C O28C 94.4(5) . . ?
O4C W4C O38C 163.6(5) . . ?
O16C W4C K8 139.8(4) . . ?
O16C W4C O22C 93.7(5) . . ?
O16C W4C O27C 91.6(5) . . ?
O16C W4C O28C 160.6(4) . . ?
O16C W4C O38C 89.7(4) . . ?
O22C W4C K8 47.2(4) . . ?
O22C W4C O27C 156.1(4) . . ?
O22C W4C O28C 84.5(5) . . ?
O22C W4C O38C 83.9(4) . . ?
O27C W4C K8 127.5(4) . . ?
O27C W4C O28C 82.8(5) . . ?
O27C W4C O38C 72.8(4) . . ?
O28C W4C K8 45.5(4) . . ?
O28C W4C O38C 70.9(4) . . ?
O38C W4C K8 93.8(3) . . ?
O5C W5C K8 82.4(5) . . ?
O5C W5C O17C 104.4(5) . . ?
O5C W5C O22C 102.4(5) . . ?
O5C W5C O23C 99.7(5) . . ?
O5C W5C O29C 94.6(5) . . ?
O5C W5C O39C 164.1(5) . . ?
O17C W5C K8 135.2(4) . . ?
O17C W5C O22C 91.9(5) . . ?
O17C W5C O23C 92.7(5) . . ?
O17C W5C O29C 161.0(4) . . ?
O17C W5C O39C 89.8(4) . . ?
O22C W5C K8 44.1(3) . . ?
O22C W5C O23C 155.6(4) . . ?
O22C W5C O29C 84.3(5) . . ?
O22C W5C O39C 83.9(4) . . ?
O23C W5C K8 130.5(4) . . ?
O23C W5C O29C 83.6(5) . . ?
O23C W5C O39C 72.1(4) . . ?
O29C W5C K8 47.1(4) . . ?
O29C W5C O39C 71.3(4) . . ?
O39C W5C K8 92.7(3) . . ?
K1 W6C K10 66.2(2) 2_565 2_565 ?
K3 W6C K1 63.82(9) 2_565 2_565 ?
K3 W6C K10 84.70(17) 2_565 2_565 ?
O6C W6C K1 55.0(5) . 2_565 ?
O6C W6C K3 47.3(4) . 2_565 ?
O6C W6C K10 37.4(4) . 2_565 ?
O6C W6C O18C 103.3(6) . . ?
O6C W6C O23C 100.3(5) . . ?
O6C W6C O24C 99.9(5) . . ?
O6C W6C O30C 99.1(6) . . ?
O6C W6C O39C 170.7(5) . . ?
O18C W6C K1 156.8(3) . 2_565 ?
O18C W6C K3 96.0(3) . 2_565 ?
O18C W6C K10 102.5(4) . 2_565 ?
O18C W6C O23C 90.8(5) . . ?
O18C W6C O24C 85.0(5) . . ?
O18C W6C O30C 157.3(5) . . ?
O18C W6C O39C 83.9(4) . . ?
O23C W6C K1 100.7(3) . 2_565 ?
O23C W6C K3 147.7(3) . 2_565 ?
O23C W6C K10 63.0(4) . 2_565 ?
O23C W6C O24C 159.8(5) . . ?
O23C W6C O30C 88.8(5) . . ?
O23C W6C O39C 73.5(4) . . ?
O24C W6C K1 90.5(3) . 2_565 ?
O24C W6C K3 52.6(3) . 2_565 ?
O24C W6C K10 137.3(3) . 2_565 ?
O24C W6C O39C 86.4(4) . . ?
O30C W6C K1 44.4(4) . 2_565 ?
O30C W6C K3 96.5(3) . 2_565 ?
O30C W6C K10 97.5(4) . 2_565 ?
O30C W6C O24C 87.7(5) . . ?
O30C W6C O39C 74.1(4) . . ?
O39C W6C K1 118.5(3) . 2_565 ?
O39C W6C K3 138.6(3) . 2_565 ?
O39C W6C K10 135.9(3) . 2_565 ?
O7C W7C K3 50.3(4) . 2_565 ?
O7C W7C O19C 103.9(5) . . ?
O7C W7C O24C 101.0(5) . . ?
O7C W7C O25C 99.6(5) . . ?
O7C W7C O31C 99.0(5) . . ?
O7C W7C O40C 169.2(4) . . ?
O19C W7C K3 97.4(3) . 2_565 ?
O19C W7C O24C 88.1(4) . . ?
O19C W7C O25C 92.5(4) . . ?
O19C W7C O31C 157.0(4) . . ?
O19C W7C O40C 85.5(4) . . ?
O24C W7C K3 50.8(3) . 2_565 ?
O24C W7C O25C 158.6(4) . . ?
O24C W7C O31C 85.7(4) . . ?
O24C W7C O40C 84.5(4) . . ?
O25C W7C K3 149.8(3) . 2_565 ?
O25C W7C O31C 85.5(4) . . ?
O25C W7C O40C 74.3(4) . . ?
O31C W7C K3 95.7(3) . 2_565 ?
O31C W7C O40C 71.9(4) . . ?
O40C W7C K3 134.8(3) . 2_565 ?
O8C W8C K15 50.2(5) . . ?
O8C W8C O20C 103.3(6) . . ?
O8C W8C O25C 97.2(5) . . ?
O8C W8C O26C 102.8(5) . . ?
O8C W8C O32C 100.3(5) . . ?
O8C W8C O40C 168.3(5) . . ?
O20C W8C K15 53.1(4) . . ?
O20C W8C O25C 91.5(5) . . ?
O20C W8C O26C 88.3(5) . . ?
O20C W8C O32C 156.4(5) . . ?
O20C W8C O40C 84.7(4) . . ?
O25C W8C K15 95.1(4) . . ?
O25C W8C O32C 84.3(4) . . ?
O25C W8C O40C 73.9(4) . . ?
O26C W8C K15 101.1(4) . . ?
O26C W8C O25C 159.5(4) . . ?
O26C W8C O32C 87.8(5) . . ?
O26C W8C O40C 85.7(4) . . ?
O32C W8C K15 150.3(4) . . ?
O32C W8C O40C 71.7(4) . . ?
O40C W8C K15 136.6(3) . . ?
O9C W9C O21C 101.6(6) . . ?
O9C W9C O26C 101.1(5) . . ?
O9C W9C O27C 98.6(5) . . ?
O9C W9C O33C 100.5(6) . . ?
O9C W9C O38C 170.6(5) . . ?
O21C W9C O26C 86.0(5) . . ?
O21C W9C O27C 92.7(5) . . ?
O21C W9C O33C 157.5(5) . . ?
O21C W9C O38C 84.8(4) . . ?
O26C W9C O27C 160.2(5) . . ?
O26C W9C O33C 86.0(5) . . ?
O26C W9C O38C 86.1(4) . . ?
O27C W9C O33C 87.8(5) . . ?
O27C W9C O38C 74.1(4) . . ?
O33C W9C O38C 73.7(4) . . ?
O10C W10C K8 84.2(5) . . ?
O10C W10C O28C 102.2(5) . . ?
O10C W10C O33C 100.3(6) . . ?
O10C W10C O34C 101.9(6) . . ?
O10C W10C O36C 100.9(5) . . ?
O10C W10C O38C 172.2(5) . . ?
O28C W10C K8 48.3(4) . . ?
O28C W10C O33C 90.6(5) . . ?
O28C W10C O34C 90.3(5) . . ?
O28C W10C O36C 156.8(5) . . ?
O28C W10C O38C 73.9(4) . . ?
O33C W10C K8 138.2(4) . . ?
O33C W10C O34C 157.1(5) . . ?
O33C W10C O36C 86.9(5) . . ?
O33C W10C O38C 73.3(4) . . ?
O34C W10C K8 50.7(3) . . ?
O34C W10C O36C 83.4(5) . . ?
O34C W10C O38C 85.0(4) . . ?
O36C W10C K8 133.5(4) . . ?
O36C W10C O38C 83.4(4) . . ?
O38C W10C K8 97.6(3) . . ?
K2 W11C K8 125.4(2) 2_565 . ?
K2 W11C K11 65.8(3) 2_565 2_565 ?
K8 W11C K11 59.8(4) . 2_565 ?
O11C W11C K2 47.3(4) . 2_565 ?
O11C W11C K8 85.4(4) . . ?
O11C W11C K11 32.6(5) . 2_565 ?
O11C W11C O29C 100.9(5) . . ?
O11C W11C O30C 99.6(6) . . ?
O11C W11C O34C 102.2(6) . . ?
O11C W11C O35C 99.9(5) . . ?
O11C W11C O39C 170.5(5) . . ?
O29C W11C K2 144.2(4) . 2_565 ?
O29C W11C K8 51.2(4) . . ?
O29C W11C K11 96.4(5) . 2_565 ?
O29C W11C O30C 90.0(5) . . ?
O29C W11C O34C 92.0(5) . . ?
O29C W11C O35C 159.3(5) . . ?
O29C W11C O39C 74.5(4) . . ?
O30C W11C K2 81.8(3) . 2_565 ?
O30C W11C K8 140.9(4) . . ?
O30C W11C K11 132.2(5) . 2_565 ?
O30C W11C O35C 85.7(5) . . ?
O30C W11C O39C 72.3(4) . . ?
O34C W11C K2 108.8(3) . 2_565 ?
O34C W11C K8 48.2(4) . . ?
O34C W11C K11 70.1(4) . 2_565 ?
O34C W11C O30C 157.3(5) . . ?
O34C W11C O35C 84.5(5) . . ?
O34C W11C O39C 86.4(4) . . ?
O35C W11C K2 55.1(4) . 2_565 ?
O35C W11C K8 132.0(4) . . ?
O35C W11C K11 101.6(4) . 2_565 ?
O35C W11C O39C 84.8(4) . . ?
O39C W11C K2 133.8(3) . 2_565 ?
O39C W11C K8 97.7(3) . . ?
O39C W11C K11 154.7(4) . 2_565 ?
O12C W12C K2 58.3(4) . 2_565 ?
O12C W12C O31C 100.3(5) . . ?
O12C W12C O32C 99.7(5) . . ?
O12C W12C O35C 101.0(5) . . ?
O12C W12C O36C 102.0(5) . . ?
O12C W12C O40C 171.1(4) . . ?
O31C W12C K2 85.8(4) . 2_565 ?
O31C W12C O40C 73.6(4) . . ?
O32C W12C K2 155.5(3) . 2_565 ?
O32C W12C O31C 88.2(5) . . ?
O32C W12C O36C 89.0(5) . . ?
O32C W12C O40C 73.9(4) . . ?
O35C W12C K2 44.3(4) . 2_565 ?
O35C W12C O31C 88.5(5) . . ?
O35C W12C O32C 159.3(5) . . ?
O35C W12C O36C 86.3(5) . . ?
O35C W12C O40C 85.6(4) . . ?
O36C W12C K2 105.2(4) . 2_565 ?
O36C W12C O31C 157.7(5) . . ?
O36C W12C O40C 84.3(4) . . ?
O40C W12C K2 126.5(3) . 2_565 ?
C1A O1LA Tb1A 129.7(13) . . ?
C3A O2LA Tb1A 133.3(11) . . ?
C13A O3LA Tb1A 134.8(10) . . ?
C18A O4LA Tb1A 132.1(11) . . ?
C1B O1LB Tb1B 131.3(13) . . ?
C3B O2LB Tb1B 135.5(11) . . ?
C13B O3LB Tb1B 132.7(11) . . ?
C18B O4LB Tb1B 132.7(11) . . ?
C1C O1LC Tb1C 130.2(12) . . ?
C3C O2LC Tb1C 133.7(10) . . ?
C13C O3LC Tb1C 132.8(10) . . ?
C18C O4LC Tb1C 132.1(12) . . ?
K1 O1W K3 93.2(4) . . ?
K1 O2W K2 89.3(4) . . ?
K1 O2W K3 81.9(3) . . ?
K2 O2W K3 169.6(4) . . ?
K9 O3W K10 124.5(8) . . ?
K17 O4W K4 100.9(12) . . ?
K9 O5W K1 108.6(6) . . ?
K9 O5W K10 121.4(7) . . ?
K10 O5W K1 95.8(5) . . ?
K2 O6W K1 90.2(6) . . ?
K1 O12W K4 98.3(13) . . ?
K17 O12W K1 155(2) . . ?
K17 O12W K4 98.1(17) . . ?
K7 O14W K15 90.8(8) . . ?
K7 O14W K16 93.2(8) . . ?
K15 O14W K16 169.5(9) . . ?
K7 O16W K16 99.7(18) . . ?
K3 O20W K16 102.0(7) . 2_565 ?
K5 O23W K13 126.9(19) . . ?
K11 O24W K2 99.5(13) . . ?
O39W O29W K12 169(3) . . ?
K12 O35W K12 51.0(17) . 2_676 ?
O29W O39W K5 118(3) . . ?
K15 O40W K17 82.0(14) . . ?
K9 O42W K4 80.2(9) . . ?
Br2B K18 Br2C 62.5(3) 1_544 1_655 ?
O43W K18 Br2B 127.0(18) . 1_544 ?
O43W K18 Br2C 100.3(18) . 1_655 ?
K3 O45W K16 91.9(13) . 2_565 ?

loop_
_geom_bond_atom_site_label_1
_geom_bond_atom_site_label_2
_geom_bond_distance
_geom_bond_site_symmetry_2
_geom_bond_publ_flag
K1 O11A 2.796(13) . ?
K1 O8B 2.967(13) . ?
K1 O32B 3.088(13) . ?
K1 W8B 3.821(4) . ?
K1 O6C 3.240(14) 2_565 ?
K1 O30C 2.864(12) 2_565 ?
K1 W6C 3.901(4) 2_565 ?
K1 O1W 2.783(13) . ?
K1 O2W 2.912(12) . ?
K1 O5W 2.926(16) . ?
K1 O6W 2.94(2) . ?
K1 O12W 3.24(5) . ?
K2 O10A 2.765(17) . ?
K2 O34A 3.326(14) . ?
K2 W10A 3.824(6) . ?
K2 O7C 2.780(11) . ?
K2 O11C 2.803(12) 2_565 ?
K2 O35C 3.010(13) 2_565 ?
K2 W11C 3.668(5) 2_565 ?
K2 W12C 4.059(6) 2_565 ?
K2 O2W 2.930(13) . ?
K2 O6W 2.86(2) . ?
K2 O24W 2.95(4) . ?
K3 O12B 2.823(13) . ?
K3 O6C 2.910(12) 2_565 ?
K3 O7C 3.055(11) 2_565 ?
K3 O12C 2.727(11) . ?
K3 O24C 3.027(11) 2_565 ?
K3 W6C 3.782(4) 2_565 ?
K3 W7C 3.851(4) 2_565 ?
K3 O1W 2.810(14) . ?
K3 O2W 3.271(13) . ?
K3 O20W 2.81(2) . ?
K3 O45W 2.98(5) . ?
K4 K9 3.888(16) . ?
K4 O24A 2.994(16) . ?
K4 O30A 2.910(15) . ?
K4 O31A 2.93(2) . ?
K4 O35A 2.879(18) . ?
K4 W6A 3.938(8) . ?
K4 W7A 3.975(8) . ?
K4 O8B 2.857(15) . ?
K4 O4W 2.86(3) . ?
K4 O12W 3.28(5) . ?
K4 O15W 2.81(5) . ?
K4 O42W 3.13(4) . ?
K5 K13 4.96(3) . ?
K5 O22W 2.45(5) . ?
K5 O23W 2.60(5) . ?
K5 O34W 3.29(9) . ?
K5 O39W 2.28(5) . ?
K6 O7B 3.021(18) . ?
K6 O26C 2.926(15) . ?
K6 O32C 3.080(16) . ?
K6 O33C 3.004(16) . ?
K6 O36C 3.170(16) . ?
K6 O7W 3.06(5) . ?
K6 O19W 3.37(3) . ?
K6 O28W 3.17(5) . ?
K6 O30W 2.82(6) . ?
K7 K16 4.35(2) . ?
K7 O26A 2.841(15) . ?
K7 O32A 2.96(2) . ?
K7 O33A 2.939(17) . ?
K7 O36A 3.031(19) . ?
K7 O13W 2.77(2) . ?
K7 O14W 2.58(3) . ?
K7 O16W 2.83(6) . ?
K7 O33W 2.93(7) . ?
K8 K11 3.91(3) 2_565 ?
K8 O22C 3.049(16) . ?
K8 O28C 2.941(17) . ?
K8 O29C 3.112(17) . ?
K8 O34C 3.005(14) . ?
K8 W4C 3.997(11) . ?
K8 W5C 4.133(12) . ?
K8 W10C 3.826(10) . ?
K8 W11C 3.921(10) . ?
K8 O8W 2.86(5) . ?
K8 O17W 2.90(3) . ?
K8 O32W 2.92(6) . ?
K9 K10 4.851(19) . ?
K9 K13 4.74(4) . ?
K9 O11A 3.289(19) . ?
K9 O30A 2.718(19) . ?
K9 W11A 3.829(12) . ?
K9 O8B 3.105(18) . ?
K9 O3W 2.06(2) . ?
K9 O5W 2.65(2) . ?
K9 O42W 2.90(4) . ?
K10 O26B 3.117(17) . ?
K10 O32B 2.951(17) . ?
K10 O33B 3.073(16) . ?
K10 O36B 2.890(18) . ?
K10 W8B 4.013(13) . ?
K10 W10B 3.902(11) . ?
K10 W12B 3.778(11) . ?
K10 O6C 2.863(14) 2_565 ?
K10 W6C 4.026(10) 2_565 ?
K10 O3W 3.38(2) . ?
K10 O5W 2.91(2) . ?
K10 O10W 3.02(3) . ?
K11 O22A 2.813(19) . ?
K11 O28A 3.29(3) . ?
K11 O29A 3.01(2) . ?
K11 W4A 3.927(18) . ?
K11 W5A 3.763(15) . ?
K11 O11C 2.646(19) 2_565 ?
K11 W11C 3.927(14) 2_565 ?
K11 O24W 2.44(4) . ?
K11 O25W 3.01(3) . ?
K12 K12 1.85(3) 2_676 ?
K12 O9W 3.36(3) . ?
K12 O29W 3.35(5) . ?
K12 O35W 2.02(7) . ?
K12 O35W 2.24(6) 2_676 ?
K13 O23A 2.83(3) . ?
K13 O18W 2.80(5) . ?
K13 O21W 2.77(4) . ?
K13 O23W 2.95(6) . ?
K13 O41W 2.75(6) . ?
K14 O22B 2.95(2) . ?
K14 O28B 3.05(2) . ?
K14 O29B 3.01(2) . ?
K14 O34B 3.03(2) . ?
K14 W4B 4.003(15) . ?
K14 W5B 3.998(17) . ?
K14 W10B 3.955(17) . ?
K14 W11B 3.905(17) . ?
K14 O11W 2.93(5) . ?
K14 O31W 2.78(8) . ?
K14 O37W 3.20(8) . ?
K15 K17 3.64(3) . ?
K15 O12A 3.08(2) . ?
K15 O3C 2.921(16) . ?
K15 O8C 2.940(19) . ?
K15 O20C 3.007(15) . ?
K15 W3C 3.910(11) . ?
K15 W8C 3.723(12) . ?
K15 O14W 3.14(3) . ?
K15 O26W 2.79(3) . ?
K15 O40W 2.57(5) . ?
K16 O10A 2.823(19) . ?
K16 O2C 2.822(15) . ?
K16 O7C 3.14(2) . ?
K16 O19C 3.075(17) . ?
K16 W2C 3.901(11) . ?
K16 O14W 3.36(3) . ?
K16 O16W 2.86(6) . ?
K16 O20W 2.83(3) 2_565 ?
K16 O27W 3.33(4) . ?
K16 O38W 2.97(7) . ?
K16 O45W 3.12(5) 2_565 ?
K16 O46W 2.94(11) . ?
K17 O12A 2.90(3) . ?
K17 O7B 3.11(3) . ?
K17 O25B 3.18(4) . ?
K17 W7B 3.87(3) . ?
K17 O8C 2.655(19) . ?
K17 O4W 2.68(4) . ?
K17 O12W 2.32(6) . ?
K17 O36W 3.13(6) . ?
K17 O40W 2.96(6) . ?
Br1A C6A 1.89(2) . ?
Br2A C16A 1.870(16) . ?
C1A H1A 0.95 . ?
C1A C2A 1.44(3) . ?
C1A O1LA 1.22(2) . ?
C2A C3A 1.40(2) . ?
C2A C7A 1.45(3) . ?
C3A C4A 1.45(2) . ?
C3A O2LA 1.29(2) . ?
C4A C5A 1.37(3) . ?
C4A C8A 1.44(3) . ?
C5A H5A 0.95 . ?
C5A C6A 1.40(3) . ?
C6A C7A 1.34(3) . ?
C7A H7A 0.95 . ?
C8A H8AA 0.99 . ?
C8A H8AB 0.99 . ?
C8A N1A 1.51(2) . ?
C9A H9AA 0.99 . ?
C9A H9AB 0.99 . ?
C9A C10A 1.49(2) . ?
C9A N1A 1.52(2) . ?
C10A H10A 0.99 . ?
C10A H10B 0.99 . ?
C10A N2A 1.47(2) . ?
C11A H11A 0.99 . ?
C11A H11B 0.99 . ?
C11A C12A 1.49(2) . ?
C11A N2A 1.51(2) . ?
C12A C13A 1.43(2) . ?
C12A C17A 1.39(2) . ?
C13A C14A 1.41(2) . ?
C13A O3LA 1.310(18) . ?
C14A C15A 1.42(2) . ?
C14A C18A 1.42(2) . ?
C15A H15A 0.95 . ?
C15A C16A 1.36(2) . ?
C16A C17A 1.41(2) . ?
C17A H17A 0.95 . ?
C18A H18A 0.95 . ?
C18A O4LA 1.230(19) . ?
C19A H19A 0.98 . ?
C19A H19B 0.98 . ?
C19A H19C 0.98 . ?
C19A N1A 1.49(2) . ?
C20A H20A 0.98 . ?
C20A H20B 0.98 . ?
C20A H20C 0.98 . ?
C20A N2A 1.50(2) . ?
Ge1A O37A 1.709(11) . ?
Ge1A O38A 1.725(13) . ?
Ge1A O39A 1.722(12) . ?
Ge1A O40A 1.773(13) . ?
N1A H1AA 1 . ?
N2A H2A 1 . ?
O2A W2A 1.748(14) . ?
O3A W3A 1.752(13) . ?
O4A W4A 1.728(13) . ?
O5A W5A 1.731(13) . ?
O6A W6A 1.703(15) . ?
O7A W7A 1.750(16) . ?
O8A W8A 1.758(18) . ?
O9A W9A 1.712(14) . ?
O10A W10A 1.704(14) . ?
O11A W11A 1.696(12) . ?
O12A W12A 1.725(15) . ?
O13A Tb1A 2.409(11) . ?
O13A W2A 1.779(11) . ?
O14A W2A 1.921(15) . ?
O14A W3A 1.926(13) . ?
O15A Tb1A 2.362(12) . ?
O15A W3A 1.758(11) . ?
O16A Tb1A 2.337(11) . ?
O16A W4A 1.762(11) . ?
O17A Tb1A 2.360(11) . ?
O17A W5A 1.735(12) . ?
O18A W2A 1.939(14) . ?
O18A W6A 1.888(13) . ?
O19A W2A 2.076(13) . ?
O19A W7A 1.831(13) . ?
O20A W3A 2.109(12) . ?
O20A W8A 1.790(12) . ?
O21A W3A 1.981(12) . ?
O21A W9A 1.844(11) . ?
O22A W4A 1.905(12) . ?
O22A W5A 1.922(12) . ?
O23A W5A 1.961(11) . ?
O23A W6A 1.895(15) . ?
O24A W6A 1.934(15) . ?
O24A W7A 1.897(16) . ?
O25A W7A 1.917(18) . ?
O25A W8A 1.936(16) . ?
O26A W8A 1.92(2) . ?
O26A W9A 1.923(18) . ?
O27A W4A 1.969(12) . ?
O27A W9A 1.927(13) . ?
O28A W4A 2.080(11) . ?
O28A W10A 1.855(13) . ?
O29A W5A 2.078(12) . ?
O29A W11A 1.854(12) . ?
O30A W6A 1.930(13) . ?
O30A W11A 1.971(14) . ?
O31A W7A 1.958(15) . ?
O31A W12A 1.940(17) . ?
O32A W8A 2.008(14) . ?
O32A W12A 1.841(17) . ?
O33A W9A 1.987(12) . ?
O33A W10A 1.912(14) . ?
O34A W10A 1.918(13) . ?
O34A W11A 1.897(13) . ?
O35A W11A 1.959(15) . ?
O35A W12A 1.882(15) . ?
O36A W10A 1.971(17) . ?
O36A W12A 1.867(18) . ?
O37A W2A 2.239(12) . ?
O37A W3A 2.221(12) . ?
O38A W4A 2.276(12) . ?
O38A W9A 2.300(12) . ?
O38A W10A 2.344(12) . ?
O39A W5A 2.292(11) . ?
O39A W6A 2.285(11) . ?
O39A W11A 2.343(11) . ?
O40A W7A 2.293(14) . ?
O40A W8A 2.274(15) . ?
O40A W12A 2.267(13) . ?
Tb1A O1LA 2.490(13) . ?
Tb1A O2LA 2.306(12) . ?
Tb1A O3LA 2.334(11) . ?
Tb1A O4LA 2.392(12) . ?
Br1B C6B 1.91(2) . ?
Br2B C16B 1.881(18) . ?
Br2B K18 3.553(19) 1_566 ?
C1B H1B 0.95 . ?
C1B C2B 1.47(3) . ?
C1B O1LB 1.23(2) . ?
C2B C3B 1.42(3) . ?
C2B C7B 1.38(3) . ?
C3B C4B 1.36(3) . ?
C3B O2LB 1.32(2) . ?
C4B C5B 1.40(3) . ?
C4B C8B 1.46(3) . ?
C5B H5B 0.95 . ?
C5B C6B 1.36(3) . ?
C6B C7B 1.35(3) . ?
C7B H7B 0.95 . ?
C8B H8BA 0.99 . ?
C8B H8BB 0.99 . ?
C8B N1B 1.56(2) . ?
C9B H9BA 0.99 . ?
C9B H9BB 0.99 . ?
C9B C10B 1.50(2) . ?
C9B N1B 1.50(2) . ?
C10B H10C 0.99 . ?
C10B H10D 0.99 . ?
C10B N2B 1.45(2) . ?
C11B H11C 0.99 . ?
C11B H11D 0.99 . ?
C11B C12B 1.46(2) . ?
C11B N2B 1.52(2) . ?
C12B C13B 1.47(3) . ?
C12B C17B 1.34(2) . ?
C13B C14B 1.42(2) . ?
C13B O3LB 1.30(2) . ?
C14B C15B 1.45(2) . ?
C14B C18B 1.44(2) . ?
C15B H15B 0.95 . ?
C15B C16B 1.35(3) . ?
C16B C17B 1.40(3) . ?
C17B H17B 0.95 . ?
C18B H18B 0.95 . ?
C18B O4LB 1.24(2) . ?
C19B H19D 0.98 . ?
C19B H19E 0.98 . ?
C19B H19F 0.98 . ?
C19B N1B 1.50(2) . ?
C20B H20D 0.98 . ?
C20B H20E 0.98 . ?
C20B H20F 0.98 . ?
C20B N2B 1.51(2) . ?
Ge1B O37B 1.713(12) . ?
Ge1B O38B 1.749(11) . ?
Ge1B O39B 1.726(12) . ?
Ge1B O40B 1.740(10) . ?
N1B H1BA 1 . ?
N2B H2B 1 . ?
O2B W2B 1.754(12) . ?
O3B W3B 1.761(13) . ?
O4B W4B 1.720(12) . ?
O5B W5B 1.690(14) . ?
O6B W6B 1.705(14) . ?
O7B W7B 1.713(12) . ?
O8B W8B 1.711(12) . ?
O9B W9B 1.722(12) . ?
O10B W10B 1.696(14) . ?
O11B W11B 1.748(14) . ?
O12B W12B 1.726(14) . ?
O13B Tb1B 2.400(11) . ?
O13B W2B 1.789(11) . ?
O14B W2B 1.959(12) . ?
O14B W3B 1.933(10) . ?
O15B Tb1B 2.366(11) . ?
O15B W3B 1.779(10) . ?
O16B Tb1B 2.355(11) . ?
O16B W4B 1.759(11) . ?
O17B Tb1B 2.349(13) . ?
O17B W5B 1.741(13) . ?
O18B W2B 1.917(13) . ?
O18B W6B 1.897(14) . ?
O19B W2B 2.057(11) . ?
O19B W7B 1.824(12) . ?
O20B W3B 2.079(11) . ?
O20B W8B 1.813(11) . ?
O21B W3B 1.958(11) . ?
O21B W9B 1.860(11) . ?
O22B W4B 1.913(13) . ?
O22B W5B 1.933(13) . ?
O23B W5B 1.955(13) . ?
O23B W6B 1.901(14) . ?
O24B W6B 1.920(12) . ?
O24B W7B 1.911(13) . ?
O25B W7B 1.944(13) . ?
O25B W8B 1.960(11) . ?
O26B W8B 1.913(12) . ?
O26B W9B 1.927(12) . ?
O27B W4B 1.981(13) . ?
O27B W9B 1.897(11) . ?
O28B W4B 2.066(13) . ?
O28B W10B 1.857(13) . ?
O29B W5B 2.050(14) . ?
O29B W11B 1.860(13) . ?
O30B W6B 1.908(15) . ?
O30B W11B 1.974(15) . ?
O31B W7B 1.945(13) . ?
O31B W12B 1.905(12) . ?
O32B W8B 1.944(13) . ?
O32B W12B 1.923(13) . ?
O33B W9B 1.947(13) . ?
O33B W10B 1.918(14) . ?
O34B W10B 1.964(13) . ?
O34B W11B 1.866(14) . ?
O35B W11B 1.958(13) . ?
O35B W12B 1.885(13) . ?
O36B W10B 1.970(11) . ?
O36B W12B 1.883(12) . ?
O37B W2B 2.208(11) . ?
O37B W3B 2.221(12) . ?
O38B W4B 2.306(10) . ?
O38B W9B 2.275(12) . ?
O38B W10B 2.316(12) . ?
O39B W5B 2.296(11) . ?
O39B W6B 2.267(12) . ?
O39B W11B 2.343(12) . ?
O40B W7B 2.296(11) . ?
O40B W8B 2.313(12) . ?
O40B W12B 2.278(10) . ?
Tb1B O1LB 2.451(14) . ?
Tb1B O2LB 2.312(12) . ?
Tb1B O3LB 2.343(12) . ?
Tb1B O4LB 2.372(12) . ?
Br1C C6C 1.900(18) . ?
Br2C C16C 1.874(18) . ?
Br2C K18 3.598(19) 1_455 ?
C1C H1C 0.95 . ?
C1C C2C 1.47(3) . ?
C1C O1LC 1.21(2) . ?
C2C C3C 1.39(2) . ?
C2C C7C 1.38(2) . ?
C3C C4C 1.41(2) . ?
C3C O2LC 1.297(19) . ?
C4C C5C 1.42(2) . ?
C4C C8C 1.47(2) . ?
C5C H5C 0.95 . ?
C5C C6C 1.35(3) . ?
C6C C7C 1.38(3) . ?
C7C H7C 0.95 . ?
C8C H8CA 0.99 . ?
C8C H8CB 0.99 . ?
C8C N1C 1.49(2) . ?
C9C H9CA 0.99 . ?
C9C H9CB 0.99 . ?
C9C C10C 1.50(2) . ?
C9C N1C 1.50(2) . ?
C10C H10E 0.99 . ?
C10C H10F 0.99 . ?
C10C N2C 1.49(2) . ?
C11C H11E 0.99 . ?
C11C H11F 0.99 . ?
C11C C12C 1.50(2) . ?
C11C N2C 1.54(2) . ?
C12C C13C 1.45(2) . ?
C12C C17C 1.37(2) . ?
C13C C14C 1.43(2) . ?
C13C O3LC 1.295(18) . ?
C14C C15C 1.44(2) . ?
C14C C18C 1.47(3) . ?
C15C H15C 0.95 . ?
C15C C16C 1.37(3) . ?
C16C C17C 1.40(3) . ?
C17C H17C 0.95 . ?
C18C H18C 0.95 . ?
C18C O4LC 1.22(2) . ?
C19C H19G 0.98 . ?
C19C H19H 0.98 . ?
C19C H19I 0.98 . ?
C19C N1C 1.46(2) . ?
C20C H20G 0.98 . ?
C20C H20H 0.98 . ?
C20C H20I 0.98 . ?
C20C N2C 1.509(19) . ?
Ge1C O37C 1.730(10) . ?
Ge1C O38C 1.717(11) . ?
Ge1C O39C 1.746(10) . ?
Ge1C O40C 1.740(9) . ?
N1C H1CA 1 . ?
N2C H2C 1 . ?
O2C W2C 1.741(11) . ?
O3C W3C 1.742(12) . ?
O4C W4C 1.738(11) . ?
O5C W5C 1.741(10) . ?
O6C W6C 1.706(12) . ?
O7C W7C 1.715(10) . ?
O8C W8C 1.704(12) . ?
O9C W9C 1.692(13) . ?
O10C W10C 1.712(12) . ?
O11C W11C 1.718(12) . ?
O12C W12C 1.734(12) . ?
O13C Tb1C 2.407(10) . ?
O13C W2C 1.759(9) . ?
O14C W2C 1.935(11) . ?
O14C W3C 1.949(11) . ?
O15C Tb1C 2.382(10) . ?
O15C W3C 1.757(10) . ?
O16C Tb1C 2.352(11) . ?
O16C W4C 1.744(11) . ?
O17C Tb1C 2.341(11) . ?
O17C W5C 1.751(11) . ?
O18C W2C 1.934(10) . ?
O18C W6C 1.885(10) . ?
O19C W2C 2.082(10) . ?
O19C W7C 1.827(11) . ?
O20C W3C 2.084(11) . ?
O20C W8C 1.817(11) . ?
O21C W3C 1.950(11) . ?
O21C W9C 1.884(11) . ?
O22C W4C 1.881(12) . ?
O22C W5C 1.955(12) . ?
O23C W5C 1.960(12) . ?
O23C W6C 1.912(10) . ?
O24C W6C 1.921(10) . ?
O24C W7C 1.918(10) . ?
O25C W7C 1.940(11) . ?
O25C W8C 1.953(10) . ?
O26C W8C 1.916(10) . ?
O26C W9C 1.919(10) . ?
O27C W4C 1.985(12) . ?
O27C W9C 1.921(10) . ?
O28C W4C 2.079(12) . ?
O28C W10C 1.850(10) . ?
O29C W5C 2.098(12) . ?
O29C W11C 1.859(10) . ?
O30C W6C 1.916(12) . ?
O30C W11C 1.935(12) . ?
O31C W7C 1.987(11) . ?
O31C W12C 1.910(11) . ?
O32C W8C 1.989(12) . ?
O32C W12C 1.899(11) . ?
O33C W9C 1.944(13) . ?
O33C W10C 1.904(13) . ?
O34C W10C 1.907(11) . ?
O34C W11C 1.910(11) . ?
O35C W11C 1.952(10) . ?
O35C W12C 1.890(11) . ?
O36C W10C 1.932(10) . ?
O36C W12C 1.905(10) . ?
O37C W2C 2.190(10) . ?
O37C W3C 2.214(10) . ?
O38C W4C 2.305(10) . ?
O38C W9C 2.297(11) . ?
O38C W10C 2.343(11) . ?
O39C W5C 2.289(10) . ?
O39C W6C 2.263(11) . ?
O39C W11C 2.326(10) . ?
O40C W7C 2.301(10) . ?
O40C W8C 2.308(10) . ?
O40C W12C 2.283(10) . ?
Tb1C O1LC 2.496(11) . ?
Tb1C O2LC 2.318(11) . ?
Tb1C O3LC 2.357(12) . ?
Tb1C O4LC 2.411(12) . ?
O29W O39W 1.72(6) . ?
K18 O43W 2.78(8) . ?

loop_
_geom_torsion_atom_site_label_1
_geom_torsion_atom_site_label_2
_geom_torsion_atom_site_label_3
_geom_torsion_atom_site_label_4
_geom_torsion
_geom_torsion_site_symmetry_1
_geom_torsion_site_symmetry_2
_geom_torsion_site_symmetry_3
_geom_torsion_site_symmetry_4
_geom_torsion_publ_flag
K1 O11A W11A K9 -119(2) . . . . ?
K1 O11A W11A O29A 166.3(19) . . . . ?
K1 O11A W11A O30A -103(2) . . . . ?
K1 O11A W11A O34A 72(2) . . . . ?
K1 O11A W11A O35A -14(2) . . . . ?
K1 O11A W11A O39A -129(3) . . . . ?
K1 O8B W8B K4 133.2(9) . . . . ?
K1 O8B W8B K10 -63.3(4) . . . . ?
K1 O8B W8B O20B 158.9(4) . . . . ?
K1 O8B W8B O25B 64.8(6) . . . . ?
K1 O8B W8B O26B -109.5(5) . . . . ?
K1 O8B W8B O32B -20.8(6) . . . . ?
K1 O8B W8B O40B 20(3) . . . . ?
K1 O6C W6C K3 -85.0(5) 2_565 . . 2_565 ?
K1 O6C W6C K10 96.0(8) 2_565 . . 2_565 ?
K1 O6C W6C O18C -170.8(4) 2_565 . . . ?
K1 O6C W6C O23C 95.9(4) 2_565 . . . ?
K1 O6C W6C O24C -83.7(4) 2_565 . . . ?
K1 O6C W6C O30C 5.5(5) 2_565 . . . ?
K2 O10A W10A O28A -80.5(8) . . . . ?
K2 O10A W10A O33A -172.5(8) . . . . ?
K2 O10A W10A O34A 12.3(9) . . . . ?
K2 O10A W10A O36A 98.4(9) . . . . ?
K2 O34A W11A K9 -21.5(15) . . . . ?
K2 O34A W11A O11A 5.6(7) . . . . ?
K2 O34A W11A O29A -97.4(6) . . . . ?
K2 O34A W11A O30A 170.0(12) . . . . ?
K2 O34A W11A O35A 105.1(6) . . . . ?
K2 O34A W11A O39A -170.7(5) . . . . ?
K2 O7C W7C K3 145.8(10) . . . 2_565 ?
K2 O7C W7C O19C -126.1(7) . . . . ?
K2 O7C W7C O24C 143.2(7) . . . . ?
K2 O7C W7C O25C -31.1(8) . . . . ?
K2 O7C W7C O31C 55.8(8) . . . . ?
K2 O7C W7C O40C 24(3) . . . . ?
K2 O11C W11C K8 149.8(5) 2_565 . . . ?
K2 O11C W11C K11 114.0(10) 2_565 . . 2_565 ?
K2 O11C W11C O29C -161.2(5) 2_565 . . . ?
K2 O11C W11C O30C -69.3(6) 2_565 . . . ?
K2 O11C W11C O34C 104.4(5) 2_565 . . . ?
K2 O11C W11C O35C 18.0(6) 2_565 . . . ?
K2 O35C W12C O12C 14.8(6) 2_565 . . . ?
K2 O35C W12C O31C -85.4(5) 2_565 . . . ?
K2 O35C W12C O32C -166.3(11) 2_565 . . . ?
K2 O35C W12C O36C 116.3(5) 2_565 . . . ?
K2 O35C W12C O40C -159.1(5) 2_565 . . . ?
K3 O12B W12B K10 89.4(9) . . . . ?
K3 O12B W12B O31B -46.6(10) . . . . ?
K3 O12B W12B O32B 43.1(10) . . . . ?
K3 O12B W12B O35B -137.1(9) . . . . ?
K3 O12B W12B O36B 133.8(9) . . . . ?
K3 O6C W6C K1 85.0(5) 2_565 . . 2_565 ?
K3 O6C W6C K10 -179.0(11) 2_565 . . 2_565 ?
K3 O6C W6C O18C -85.8(5) 2_565 . . . ?
K3 O6C W6C O23C -179.1(5) 2_565 . . . ?
K3 O6C W6C O24C 1.3(6) 2_565 . . . ?
K3 O6C W6C O30C 90.5(5) 2_565 . . . ?
K3 O7C W7C O19C 88.1(5) 2_565 . . . ?
K3 O7C W7C O24C -2.6(5) 2_565 . . . ?
K3 O7C W7C O25C -176.9(4) 2_565 . . . ?
K3 O7C W7C O31C -89.9(4) 2_565 . . . ?
K3 O7C W7C O40C -122(2) 2_565 . . . ?
K3 O12C W12C K2 -120.4(10) . . . 2_565 ?
K3 O12C W12C O31C -42.0(10) . . . . ?
K3 O12C W12C O32C 47.9(10) . . . . ?
K3 O12C W12C O35C -132.5(9) . . . . ?
K3 O12C W12C O36C 138.9(9) . . . . ?
K4 O24A W7A O7A -72.5(8) . . . . ?
K4 O24A W7A O19A -177.1(7) . . . . ?
K4 O24A W7A O25A 91.0(17) . . . . ?
K4 O24A W7A O31A 24.9(7) . . . . ?
K4 O24A W7A O40A 97.1(6) . . . . ?
K4 O35A W12A O12A 69.8(8) . . . . ?
K4 O35A W12A O31A -31.3(6) . . . . ?
K4 O35A W12A O32A -118(2) . . . . ?
K4 O35A W12A O36A 170.6(6) . . . . ?
K4 O35A W12A O40A -104.1(6) . . . . ?
K4 O8B W8B K1 -133.2(9) . . . . ?
K4 O8B W8B K10 163.5(7) . . . . ?
K4 O8B W8B O20B 25.7(8) . . . . ?
K4 O8B W8B O25B -68.3(8) . . . . ?
K4 O8B W8B O26B 117.3(7) . . . . ?
K4 O8B W8B O32B -154.0(7) . . . . ?
K4 O8B W8B O40B -113(2) . . . . ?
K6 O7B W7B K17 -140.1(11) . . . . ?
K6 O7B W7B O19B 153.8(7) . . . . ?
K6 O7B W7B O24B 63.0(8) . . . . ?
K6 O7B W7B O25B -111.4(8) . . . . ?
K6 O7B W7B O31B -25.9(9) . . . . ?
K6 O7B W7B O40B -61(4) . . . . ?
K6 O32C W12C K2 98.5(8) . . . 2_565 ?
K6 O32C W12C O12C 74.0(6) . . . . ?
K6 O32C W12C O31C 174.1(5) . . . . ?
K6 O32C W12C O35C -104.9(13) . . . . ?
K6 O32C W12C O36C -28.0(5) . . . . ?
K6 O32C W12C O40C -112.4(5) . . . . ?
K7 O32A W12A O12A 73.3(8) . . . . ?
K7 O32A W12A O31A 174.3(6) . . . . ?
K7 O32A W12A O35A -99(2) . . . . ?
K7 O32A W12A O36A -28.1(6) . . . . ?
K7 O32A W12A O40A -113.5(7) . . . . ?
K7 O36A W12A O12A -72.1(8) . . . . ?
K7 O36A W12A O31A 110(2) . . . . ?
K7 O36A W12A O32A 26.9(6) . . . . ?
K7 O36A W12A O35A -173.7(6) . . . . ?
K7 O36A W12A O40A 99.9(6) . . . . ?
K8 O22C W4C O4C 63.8(6) . . . . ?
K8 O22C W4C O16C 169.9(5) . . . . ?
K8 O22C W4C O27C -87.7(12) . . . . ?
K8 O22C W4C O28C -29.5(5) . . . . ?
K8 O22C W4C O38C -100.9(5) . . . . ?
K8 O28C W10C O10C 70.7(6) . . . . ?
K8 O28C W10C O33C 171.3(5) . . . . ?
K8 O28C W10C O34C -31.5(5) . . . . ?
K8 O28C W10C O36C -105.2(13) . . . . ?
K8 O28C W10C O38C -116.3(6) . . . . ?
K8 O29C W11C K2 -98.9(6) . . . 2_565 ?
K8 O29C W11C K11 -42.3(5) . . . 2_565 ?
K8 O29C W11C O11C -75.0(6) . . . . ?
K8 O29C W11C O30C -174.8(5) . . . . ?
K8 O29C W11C O34C 27.8(5) . . . . ?
K8 O29C W11C O35C 107.4(14) . . . . ?
K8 O29C W11C O39C 113.6(5) . . . . ?
K9 O11A W11A O29A -74.6(6) . . . . ?
K9 O11A W11A O30A 16.6(6) . . . . ?
K9 O11A W11A O34A -169.2(5) . . . . ?
K9 O11A W11A O35A 105.0(6) . . . . ?
K9 O11A W11A O39A -10(3) . . . . ?
K9 O8B W8B K1 118.0(10) . . . . ?
K9 O8B W8B K4 -108.8(11) . . . . ?
K9 O8B W8B K10 54.7(8) . . . . ?
K9 O8B W8B O20B -83.1(9) . . . . ?
K9 O8B W8B O25B -177.2(9) . . . . ?
K9 O8B W8B O26B 8.4(10) . . . . ?
K9 O8B W8B O32B 97.1(9) . . . . ?
K9 O8B W8B O40B 137.9(19) . . . . ?
K10 O36B W12B O12B -67.9(7) . . . . ?
K10 O36B W12B O31B 113.2(14) . . . . ?
K10 O36B W12B O32B 33.9(6) . . . . ?
K10 O36B W12B O35B -168.6(6) . . . . ?
K10 O36B W12B O40B 107.6(5) . . . . ?
K10 O6C W6C K1 -96.0(8) 2_565 . . 2_565 ?
K10 O6C W6C K3 179.0(11) 2_565 . . 2_565 ?
K10 O6C W6C O18C 93.2(8) 2_565 . . . ?
K10 O6C W6C O23C -0.1(8) 2_565 . . . ?
K10 O6C W6C O24C -179.7(7) 2_565 . . . ?
K10 O6C W6C O30C -90.5(8) 2_565 . . . ?
K11 O28A W10A K2 39.7(5) . . . . ?
K11 O28A W10A O10A 79.8(7) . . . . ?
K11 O28A W10A O33A 179.3(6) . . . . ?
K11 O28A W10A O34A -20.8(6) . . . . ?
K11 O28A W10A O36A -97.3(16) . . . . ?
K11 O28A W10A O38A -106.4(6) . . . . ?
K11 O29A W11A K9 -133.8(6) . . . . ?
K11 O29A W11A O11A -77.7(8) . . . . ?
K11 O29A W11A O30A -175.8(7) . . . . ?
K11 O29A W11A O34A 26.2(7) . . . . ?
K11 O29A W11A O35A 103.4(16) . . . . ?
K11 O29A W11A O39A 112.2(7) . . . . ?
K11 O11C W11C K2 -114.0(10) 2_565 . . 2_565 ?
K11 O11C W11C K8 35.8(8) 2_565 . . . ?
K11 O11C W11C O29C 84.8(9) 2_565 . . . ?
K11 O11C W11C O30C 176.7(8) 2_565 . . . ?
K11 O11C W11C O34C -9.6(9) 2_565 . . . ?
K11 O11C W11C O35C -96.1(8) 2_565 . . . ?
K12 O29W O39W K5 -145(14) . . . . ?
K13 O23A W6A K4 92.5(10) . . . . ?
K13 O23A W6A O6A -2.1(12) . . . . ?
K13 O23A W6A O18A -104.9(11) . . . . ?
K13 O23A W6A O24A 173.9(16) . . . . ?
K13 O23A W6A O30A 97.5(11) . . . . ?
K13 O23A W6A O39A 172.1(11) . . . . ?
K14 O28B W10B K10 163.5(5) . . . . ?
K14 O28B W10B O10B 73.4(8) . . . . ?
K14 O28B W10B O33B 173.6(6) . . . . ?
K14 O28B W10B O34B -28.7(6) . . . . ?
K14 O28B W10B O36B -103.3(15) . . . . ?
K14 O28B W10B O38B -114.1(6) . . . . ?
K14 O29B W11B O11B -72.8(8) . . . . ?
K14 O29B W11B O30B -172.4(6) . . . . ?
K14 O29B W11B O34B 29.6(6) . . . . ?
K14 O29B W11B O35B 109.2(15) . . . . ?
K14 O29B W11B O39B 116.0(6) . . . . ?
K14 O34B W11B O11B 73.1(7) . . . . ?
K14 O34B W11B O29B -29.2(6) . . . . ?
K14 O34B W11B O30B -117.7(13) . . . . ?
K14 O34B W11B O35B 174.5(6) . . . . ?
K14 O34B W11B O39B -102.0(5) . . . . ?
K15 O12A W12A O31A -105.7(13) . . . . ?
K15 O12A W12A O32A -14.6(14) . . . . ?
K15 O12A W12A O35A 162.4(11) . . . . ?
K15 O12A W12A O36A 75.1(13) . . . . ?
K15 O12A W12A O40A -54(5) . . . . ?
K15 O3C W3C O14C 81.7(6) . . . . ?
K15 O3C W3C O15C -179.8(6) . . . . ?
K15 O3C W3C O20C -5.1(6) . . . . ?
K15 O3C W3C O21C -84.8(6) . . . . ?
K15 O8C W8C O20C 2.6(7) . . . . ?
K15 O8C W8C O25C -90.6(6) . . . . ?
K15 O8C W8C O26C 93.9(6) . . . . ?
K15 O8C W8C O32C -176.0(5) . . . . ?
K15 O8C W8C O40C -130(2) . . . . ?
K15 O20C W8C O8C -2.5(6) . . . . ?
K15 O20C W8C O25C 95.2(5) . . . . ?
K15 O20C W8C O26C -105.3(5) . . . . ?
K15 O20C W8C O32C 174.2(10) . . . . ?
K15 O20C W8C O40C 168.9(5) . . . . ?
K16 O10A W10A K2 168.6(17) . . . . ?
K16 O10A W10A O28A 88.1(12) . . . . ?
K16 O10A W10A O33A -4.0(12) . . . . ?
K16 O10A W10A O34A -179.1(11) . . . . ?
K16 O10A W10A O36A -93.1(12) . . . . ?
K16 O2C W2C O13C -172.7(7) . . . . ?
K16 O2C W2C O14C -75.7(7) . . . . ?
K16 O2C W2C O18C 89.3(7) . . . . ?
K16 O2C W2C O19C 8.5(7) . . . . ?
K16 O7C W7C K3 -92.9(5) . . . 2_565 ?
K16 O7C W7C O19C -4.8(6) . . . . ?
K16 O7C W7C O24C -95.5(5) . . . . ?
K16 O7C W7C O25C 90.2(5) . . . . ?
K16 O7C W7C O31C 177.1(5) . . . . ?
K16 O7C W7C O40C 145(2) . . . . ?
K16 O19C W7C K3 55.7(4) . . . 2_565 ?
K16 O19C W7C O7C 4.9(6) . . . . ?
K16 O19C W7C O24C 105.7(5) . . . . ?
K16 O19C W7C O25C -95.7(5) . . . . ?
K16 O19C W7C O31C -180.0(10) . . . . ?
K16 O19C W7C O40C -169.7(5) . . . . ?
K17 O12A W12A O31A 23(2) . . . . ?
K17 O12A W12A O32A 114(2) . . . . ?
K17 O12A W12A O35A -69(2) . . . . ?
K17 O12A W12A O36A -156.0(19) . . . . ?
K17 O12A W12A O40A 75(5) . . . . ?
K17 O7B W7B O19B -66.1(8) . . . . ?
K17 O7B W7B O24B -156.9(7) . . . . ?
K17 O7B W7B O25B 28.8(8) . . . . ?
K17 O7B W7B O31B 114.3(7) . . . . ?
K17 O7B W7B O40B 79(3) . . . . ?
Br1A C6A C7A C2A 178.9(14) . . . . ?
Br2A C16A C17A C12A -175.2(13) . . . . ?
C1A C2A C3A C4A -176.6(16) . . . . ?
C1A C2A C3A O2LA 3(3) . . . . ?
C1A C2A C7A C6A 177.2(19) . . . . ?
C2A C1A O1LA Tb1A 12(3) . . . . ?
C2A C3A C4A C5A -2(2) . . . . ?
C2A C3A C4A C8A -177.5(16) . . . . ?
C2A C3A O2LA Tb1A -34(2) . . . . ?
C3A C2A C7A C6A -3(3) . . . . ?
C3A C4A C5A C6A 0(3) . . . . ?
C3A C4A C8A N1A -50(2) . . . . ?
C4A C3A O2LA Tb1A 145.4(12) . . . . ?
C4A C5A C6A Br1A -177.5(15) . . . . ?
C4A C5A C6A C7A 1(3) . . . . ?
C4A C8A N1A C9A 164.0(15) . . . . ?
C4A C8A N1A C19A -72.9(19) . . . . ?
C5A C4A C8A N1A 134.0(17) . . . . ?
C5A C6A C7A C2A 0(3) . . . . ?
C7A C2A C3A C4A 3(2) . . . . ?
C7A C2A C3A O2LA -177.8(17) . . . . ?
C8A C4A C5A C6A 175.4(18) . . . . ?
C9A C10A N2A C11A 176.6(15) . . . . ?
C9A C10A N2A C20A -63(2) . . . . ?
C10A C9A N1A C8A -67.6(19) . . . . ?
C10A C9A N1A C19A 168.9(15) . . . . ?
C11A C12A C13A C14A -167.6(16) . . . . ?
C11A C12A C13A O3LA 11(2) . . . . ?
C11A C12A C17A C16A 166.2(17) . . . . ?
C12A C11A N2A C10A -68.8(18) . . . . ?
C12A C11A N2A C20A 167.1(15) . . . . ?
C12A C13A C14A C15A -1(2) . . . . ?
C12A C13A C14A C18A 173.4(16) . . . . ?
C12A C13A O3LA Tb1A 157.4(12) . . . . ?
C13A C12A C17A C16A -5(3) . . . . ?
C13A C14A C15A C16A -1(2) . . . . ?
C13A C14A C18A O4LA 7(3) . . . . ?
C14A C13A O3LA Tb1A -24(2) . . . . ?
C14A C15A C16A Br2A 178.3(12) . . . . ?
C14A C15A C16A C17A 0(3) . . . . ?
C14A C18A O4LA Tb1A 19(3) . . . . ?
C15A C14A C18A O4LA -178.6(17) . . . . ?
C15A C16A C17A C12A 3(3) . . . . ?
C17A C12A C13A C14A 4(2) . . . . ?
C17A C12A C13A O3LA -177.3(15) . . . . ?
C18A C14A C15A C16A -175.5(16) . . . . ?
N1A C9A C10A N2A -97.5(18) . . . . ?
N2A C11A C12A C13A -46(2) . . . . ?
N2A C11A C12A C17A 142.6(16) . . . . ?
O37A Ge1A O38A W4A -58.7(8) . . . . ?
O37A Ge1A O38A W9A 60.2(7) . . . . ?
O37A Ge1A O38A W10A 178.0(6) . . . . ?
O37A Ge1A O39A W5A 58.0(8) . . . . ?
O37A Ge1A O39A W6A -59.5(8) . . . . ?
O37A Ge1A O39A W11A -179.9(6) . . . . ?
O37A Ge1A O40A W7A 58.3(9) . . . . ?
O37A Ge1A O40A W8A -57.0(9) . . . . ?
O37A Ge1A O40A W12A 179.9(8) . . . . ?
O38A Ge1A O37A W2A 175.4(6) . . . . ?
O38A Ge1A O37A W3A -57.4(9) . . . . ?
O38A Ge1A O39A W5A -63.8(7) . . . . ?
O38A Ge1A O39A W6A 178.6(6) . . . . ?
O38A Ge1A O39A W11A 58.2(8) . . . . ?
O38A Ge1A O40A W7A -179.8(7) . . . . ?
O38A Ge1A O40A W8A 64.8(9) . . . . ?
O38A Ge1A O40A W12A -58.2(10) . . . . ?
O39A Ge1A O37A W2A 55.9(8) . . . . ?
O39A Ge1A O37A W3A -176.9(6) . . . . ?
O39A Ge1A O38A W4A 63.7(8) . . . . ?
O39A Ge1A O38A W9A -177.4(6) . . . . ?
O39A Ge1A O38A W10A -59.6(8) . . . . ?
O39A Ge1A O40A W7A -64.5(8) . . . . ?
O39A Ge1A O40A W8A -179.8(7) . . . . ?
O39A Ge1A O40A W12A 57.2(10) . . . . ?
O40A Ge1A O37A W2A -64.5(9) . . . . ?
O40A Ge1A O37A W3A 62.7(9) . . . . ?
O40A Ge1A O38A W4A 179.7(7) . . . . ?
O40A Ge1A O38A W9A -61.4(8) . . . . ?
O40A Ge1A O38A W10A 56.4(9) . . . . ?
O40A Ge1A O39A W5A -179.9(7) . . . . ?
O40A Ge1A O39A W6A 62.5(8) . . . . ?
O40A Ge1A O39A W11A -57.9(8) . . . . ?
Tb1A O13A W2A O2A 172.0(8) . . . . ?
Tb1A O13A W2A O14A 70.6(8) . . . . ?
Tb1A O13A W2A O18A -86.0(8) . . . . ?
Tb1A O13A W2A O19A -14(3) . . . . ?
Tb1A O13A W2A O37A -1.9(7) . . . . ?
Tb1A O15A W3A O3A -165.8(8) . . . . ?
Tb1A O15A W3A O14A -65.0(8) . . . . ?
Tb1A O15A W3A O20A 33(2) . . . . ?
Tb1A O15A W3A O21A 92.1(8) . . . . ?
Tb1A O15A W3A O37A 7.1(7) . . . . ?
Tb1A O16A W4A K11 15.4(17) . . . . ?
Tb1A O16A W4A O4A 98.0(15) . . . . ?
Tb1A O16A W4A O22A -6.1(15) . . . . ?
Tb1A O16A W4A O27A -162.5(15) . . . . ?
Tb1A O16A W4A O28A -92(2) . . . . ?
Tb1A O16A W4A O38A -89.9(14) . . . . ?
Tb1A O17A W5A K11 -13(2) . . . . ?
Tb1A O17A W5A O5A -92.4(17) . . . . ?
Tb1A O17A W5A O22A 10.8(17) . . . . ?
Tb1A O17A W5A O23A 166.4(17) . . . . ?
Tb1A O17A W5A O29A 90(2) . . . . ?
Tb1A O17A W5A O39A 94.5(17) . . . . ?
W2A O18A W6A K4 28(2) . . . . ?
W2A O18A W6A O6A 127.3(19) . . . . ?
W2A O18A W6A O23A -134.1(19) . . . . ?
W2A O18A W6A O24A 25.2(19) . . . . ?
W2A O18A W6A O30A -49(3) . . . . ?
W2A O18A W6A O39A -61.0(19) . . . . ?
W2A O19A W7A K4 -24(2) . . . . ?
W2A O19A W7A O7A -122(2) . . . . ?
W2A O19A W7A O24A -21(2) . . . . ?
W2A O19A W7A O25A 137(2) . . . . ?
W2A O19A W7A O31A 56(3) . . . . ?
W2A O19A W7A O40A 65(2) . . . . ?
W3A O20A W8A O8A 122(2) . . . . ?
W3A O20A W8A O25A -137(2) . . . . ?
W3A O20A W8A O26A 21(2) . . . . ?
W3A O20A W8A O32A -56(3) . . . . ?
W3A O20A W8A O40A -63.9(19) . . . . ?
W3A O21A W9A O9A -134.3(19) . . . . ?
W3A O21A W9A O26A -33.5(19) . . . . ?
W3A O21A W9A O27A 125.5(19) . . . . ?
W3A O21A W9A O33A 38(3) . . . . ?
W3A O21A W9A O38A 53.1(19) . . . . ?
W4A O28A W10A K2 145.4(6) . . . . ?
W4A O28A W10A O10A -174.5(8) . . . . ?
W4A O28A W10A O33A -74.9(7) . . . . ?
W4A O28A W10A O34A 85.0(7) . . . . ?
W4A O28A W10A O36A 8(2) . . . . ?
W4A O28A W10A O38A -0.7(6) . . . . ?
W5A O23A W6A K4 -84.8(8) . . . . ?
W5A O23A W6A O6A -179.3(8) . . . . ?
W5A O23A W6A O18A 77.8(8) . . . . ?
W5A O23A W6A O24A -3(2) . . . . ?
W5A O23A W6A O30A -79.8(8) . . . . ?
W5A O23A W6A O39A -5.2(6) . . . . ?
W5A O29A W11A K9 115.3(6) . . . . ?
W5A O29A W11A O11A 171.4(7) . . . . ?
W5A O29A W11A O30A 73.3(7) . . . . ?
W5A O29A W11A O34A -84.8(7) . . . . ?
W5A O29A W11A O35A -7.5(19) . . . . ?
W5A O29A W11A O39A 1.2(6) . . . . ?
W6A O24A W7A K4 -163(2) . . . . ?
W6A O24A W7A O7A 124.1(17) . . . . ?
W6A O24A W7A O19A 19.5(18) . . . . ?
W6A O24A W7A O25A -72(3) . . . . ?
W6A O24A W7A O31A -138.5(18) . . . . ?
W6A O24A W7A O40A -66.2(17) . . . . ?
W8A O32A W12A O12A -172.6(12) . . . . ?
W8A O32A W12A O31A -71.7(12) . . . . ?
W8A O32A W12A O35A 15(3) . . . . ?
W8A O32A W12A O36A 86.0(12) . . . . ?
W8A O32A W12A O40A 0.6(10) . . . . ?
W10A O34A W11A K9 -157.9(9) . . . . ?
W10A O34A W11A O11A -130.8(15) . . . . ?
W10A O34A W11A O29A 126.2(16) . . . . ?
W10A O34A W11A O30A 34(3) . . . . ?
W10A O34A W11A O35A -31.3(15) . . . . ?
W10A O34A W11A O39A 52.9(15) . . . . ?
W10A O36A W12A O12A 123(2) . . . . ?
W10A O36A W12A O31A -55(3) . . . . ?
W10A O36A W12A O32A -138(2) . . . . ?
W10A O36A W12A O35A 21.7(19) . . . . ?
W10A O36A W12A O40A -64.7(19) . . . . ?
W11A O35A W12A O12A -126(2) . . . . ?
W11A O35A W12A O31A 133(2) . . . . ?
W11A O35A W12A O32A 46(3) . . . . ?
W11A O35A W12A O36A -24.9(19) . . . . ?
W11A O35A W12A O40A 60.4(19) . . . . ?
Br1B C6B C7B C2B -179.6(15) . . . . ?
Br2B C16B C17B C12B -173.1(15) . . . . ?
C1B C2B C3B C4B -178.1(16) . . . . ?
C1B C2B C3B O2LB 1(3) . . . . ?
C1B C2B C7B C6B 178.6(18) . . . . ?
C2B C1B O1LB Tb1B 12(3) . . . . ?
C2B C3B C4B C5B -2(3) . . . . ?
C2B C3B C4B C8B 180.0(16) . . . . ?
C2B C3B O2LB Tb1B -33(2) . . . . ?
C3B C2B C7B C6B -2(3) . . . . ?
C3B C4B C5B C6B 0(3) . . . . ?
C3B C4B C8B N1B -47(2) . . . . ?
C4B C3B O2LB Tb1B 146.3(13) . . . . ?
C4B C5B C6B Br1B -178.9(14) . . . . ?
C4B C5B C6B C7B 1(3) . . . . ?
C4B C8B N1B C9B 162.5(15) . . . . ?
C4B C8B N1B C19B -73.5(19) . . . . ?
C5B C4B C8B N1B 134.5(17) . . . . ?
C5B C6B C7B C2B 0(3) . . . . ?
C7B C2B C3B C4B 3(3) . . . . ?
C7B C2B C3B O2LB -177.7(16) . . . . ?
C8B C4B C5B C6B 178.0(18) . . . . ?
C9B C10B N2B C11B 175.0(14) . . . . ?
C9B C10B N2B C20B -62(2) . . . . ?
C10B C9B N1B C8B -65.3(19) . . . . ?
C10B C9B N1B C19B 172.6(15) . . . . ?
C11B C12B C13B C14B -168.5(16) . . . . ?
C11B C12B C13B O3LB 8(3) . . . . ?
C11B C12B C17B C16B 168.9(18) . . . . ?
C12B C11B N2B C10B -72.0(18) . . . . ?
C12B C11B N2B C20B 161.9(15) . . . . ?
C12B C13B C14B C15B -3(3) . . . . ?
C12B C13B C14B C18B 171.1(16) . . . . ?
C12B C13B O3LB Tb1B 156.6(12) . . . . ?
C13B C12B C17B C16B -7(3) . . . . ?
C13B C14B C15B C16B -2(3) . . . . ?
C13B C14B C18B O4LB 9(3) . . . . ?
C14B C13B O3LB Tb1B -27(3) . . . . ?
C14B C15B C16B Br2B 178.0(13) . . . . ?
C14B C15B C16B C17B 3(3) . . . . ?
C14B C18B O4LB Tb1B 19(3) . . . . ?
C15B C14B C18B O4LB -176.4(18) . . . . ?
C15B C16B C17B C12B 2(3) . . . . ?
C17B C12B C13B C14B 8(3) . . . . ?
C17B C12B C13B O3LB -175.6(16) . . . . ?
C18B C14B C15B C16B -176.4(17) . . . . ?
N1B C9B C10B N2B -96.7(19) . . . . ?
N2B C11B C12B C13B -44(2) . . . . ?
N2B C11B C12B C17B 140.3(17) . . . . ?
O37B Ge1B O38B W4B -59.8(8) . . . . ?
O37B Ge1B O38B W9B 57.8(8) . . . . ?
O37B Ge1B O38B W10B 178.6(6) . . . . ?
O37B Ge1B O39B W5B 60.7(8) . . . . ?
O37B Ge1B O39B W6B -58.8(8) . . . . ?
O37B Ge1B O39B W11B -178.9(6) . . . . ?
O37B Ge1B O40B W7B 56.5(8) . . . . ?
O37B Ge1B O40B W8B -59.1(7) . . . . ?
O37B Ge1B O40B W12B -179.7(6) . . . . ?
O38B Ge1B O37B W2B 176.3(6) . . . . ?
O38B Ge1B O37B W3B -54.3(8) . . . . ?
O38B Ge1B O39B W5B -63.4(8) . . . . ?
O38B Ge1B O39B W6B 177.2(6) . . . . ?
O38B Ge1B O39B W11B 57.0(8) . . . . ?
O38B Ge1B O40B W7B 179.4(6) . . . . ?
O38B Ge1B O40B W8B 63.8(7) . . . . ?
O38B Ge1B O40B W12B -56.7(8) . . . . ?
O39B Ge1B O37B W2B 54.6(8) . . . . ?
O39B Ge1B O37B W3B -176.1(6) . . . . ?
O39B Ge1B O38B W4B 63.3(8) . . . . ?
O39B Ge1B O38B W9B -179.1(6) . . . . ?
O39B Ge1B O38B W10B -58.2(8) . . . . ?
O39B Ge1B O40B W7B -64.2(8) . . . . ?
O39B Ge1B O40B W8B -179.8(6) . . . . ?
O39B Ge1B O40B W12B 59.6(8) . . . . ?
O40B Ge1B O37B W2B -63.7(8) . . . . ?
O40B Ge1B O37B W3B 65.7(8) . . . . ?
O40B Ge1B O38B W4B 178.6(6) . . . . ?
O40B Ge1B O38B W9B -63.8(8) . . . . ?
O40B Ge1B O38B W10B 57.1(8) . . . . ?
O40B Ge1B O39B W5B -179.1(6) . . . . ?
O40B Ge1B O39B W6B 61.5(8) . . . . ?
O40B Ge1B O39B W11B -58.7(8) . . . . ?
Tb1B O13B W2B O2B 172.2(8) . . . . ?
Tb1B O13B W2B O14B 71.2(8) . . . . ?
Tb1B O13B W2B O18B -86.2(8) . . . . ?
Tb1B O13B W2B O19B -19(3) . . . . ?
Tb1B O13B W2B O37B -1.8(7) . . . . ?
Tb1B O15B W3B O3B -166.1(7) . . . . ?
Tb1B O15B W3B O14B -66.6(8) . . . . ?
Tb1B O15B W3B O20B 35(2) . . . . ?
Tb1B O15B W3B O21B 92.0(7) . . . . ?
Tb1B O15B W3B O37B 6.1(7) . . . . ?
Tb1B O16B W4B K14 9.0(18) . . . . ?
Tb1B O16B W4B O4B 98.1(15) . . . . ?
Tb1B O16B W4B O22B -3.7(15) . . . . ?
Tb1B O16B W4B O27B -160.1(14) . . . . ?
Tb1B O16B W4B O28B -90(2) . . . . ?
Tb1B O16B W4B O38B -89.0(14) . . . . ?
Tb1B O17B W5B K14 -3(2) . . . . ?
Tb1B O17B W5B O5B -93.2(17) . . . . ?
Tb1B O17B W5B O22B 8.6(17) . . . . ?
Tb1B O17B W5B O23B 165.0(16) . . . . ?
Tb1B O17B W5B O29B 88(2) . . . . ?
Tb1B O17B W5B O39B 93.7(16) . . . . ?
W2B O18B W6B O6B 125.0(18) . . . . ?
W2B O18B W6B O23B -134.9(19) . . . . ?
W2B O18B W6B O24B 24.5(19) . . . . ?
W2B O18B W6B O30B -49(3) . . . . ?
W2B O18B W6B O39B -62.3(18) . . . . ?
W2B O19B W7B K17 -170.9(15) . . . . ?
W2B O19B W7B O7B -124.6(14) . . . . ?
W2B O19B W7B O24B -23.4(14) . . . . ?
W2B O19B W7B O25B 135.4(14) . . . . ?
W2B O19B W7B O31B 55(2) . . . . ?
W2B O19B W7B O40B 61.5(14) . . . . ?
W3B O20B W8B K1 156.8(9) . . . . ?
W3B O20B W8B K4 144.3(14) . . . . ?
W3B O20B W8B K10 28.9(17) . . . . ?
W3B O20B W8B O8B 127.4(13) . . . . ?
W3B O20B W8B O25B -134.2(14) . . . . ?
W3B O20B W8B O26B 24.9(14) . . . . ?
W3B O20B W8B O32B -53(2) . . . . ?
W3B O20B W8B O40B -60.9(13) . . . . ?
W3B O21B W9B K10 -38(2) . . . . ?
W3B O21B W9B O9B -134.5(18) . . . . ?
W3B O21B W9B O26B -34.7(18) . . . . ?
W3B O21B W9B O27B 124.2(18) . . . . ?
W3B O21B W9B O33B 33(3) . . . . ?
W3B O21B W9B O38B 51.4(17) . . . . ?
W4B O27B W9B K10 85.5(7) . . . . ?
W4B O27B W9B O9B -179.1(7) . . . . ?
W4B O27B W9B O21B -76.5(7) . . . . ?
W4B O27B W9B O26B 9.3(18) . . . . ?
W4B O27B W9B O33B 80.6(7) . . . . ?
W4B O27B W9B O38B 6.8(6) . . . . ?
W4B O28B W10B K10 -83.5(10) . . . . ?
W4B O28B W10B K14 113.0(10) . . . . ?
W4B O28B W10B O10B -173.6(9) . . . . ?
W4B O28B W10B O33B -73.4(8) . . . . ?
W4B O28B W10B O34B 84.3(9) . . . . ?
W4B O28B W10B O36B 10(2) . . . . ?
W4B O28B W10B O38B -1.1(7) . . . . ?
W5B O29B W11B K14 -115.0(11) . . . . ?
W5B O29B W11B O11B 172.2(10) . . . . ?
W5B O29B W11B O30B 72.6(10) . . . . ?
W5B O29B W11B O34B -85.4(9) . . . . ?
W5B O29B W11B O35B -6(2) . . . . ?
W5B O29B W11B O39B 1.0(8) . . . . ?
W10B O34B W11B K14 159.7(19) . . . . ?
W10B O34B W11B O11B -127.2(16) . . . . ?
W10B O34B W11B O29B 130.5(16) . . . . ?
W10B O34B W11B O30B 42(2) . . . . ?
W10B O34B W11B O35B -25.9(15) . . . . ?
W10B O34B W11B O39B 57.7(15) . . . . ?
W10B O36B W12B K10 -167.9(19) . . . . ?
W10B O36B W12B O12B 124.3(15) . . . . ?
W10B O36B W12B O31B -55(3) . . . . ?
W10B O36B W12B O32B -134.0(16) . . . . ?
W10B O36B W12B O35B 23.6(16) . . . . ?
W10B O36B W12B O40B -60.3(15) . . . . ?
W11B O35B W12B K10 -31(2) . . . . ?
W11B O35B W12B O12B -119.9(16) . . . . ?
W11B O35B W12B O31B 139.1(17) . . . . ?
W11B O35B W12B O32B 60(3) . . . . ?
W11B O35B W12B O36B -19.4(17) . . . . ?
W11B O35B W12B O40B 66.7(16) . . . . ?
Br1C C6C C7C C2C -178.3(13) . . . . ?
Br2C C16C C17C C12C -175.2(15) . . . . ?
C1C C2C C3C C4C -178.2(14) . . . . ?
C1C C2C C3C O2LC 1(3) . . . . ?
C1C C2C C7C C6C 178.5(16) . . . . ?
C2C C1C O1LC Tb1C 8(3) . . . . ?
C2C C3C C4C C5C -4(2) . . . . ?
C2C C3C C4C C8C -179.3(15) . . . . ?
C2C C3C O2LC Tb1C -34(2) . . . . ?
C3C C2C C7C C6C -6(3) . . . . ?
C3C C4C C5C C6C 2(2) . . . . ?
C3C C4C C8C N1C -50(2) . . . . ?
C4C C3C O2LC Tb1C 145.6(12) . . . . ?
C4C C5C C6C Br1C -179.7(12) . . . . ?
C4C C5C C6C C7C -1(3) . . . . ?
C4C C8C N1C C9C 164.6(14) . . . . ?
C4C C8C N1C C19C -68.1(19) . . . . ?
C5C C4C C8C N1C 135.2(15) . . . . ?
C5C C6C C7C C2C 3(3) . . . . ?
C7C C2C C3C C4C 6(2) . . . . ?
C7C C2C C3C O2LC -174.3(16) . . . . ?
C8C C4C C5C C6C 177.0(16) . . . . ?
C9C C10C N2C C11C 175.3(14) . . . . ?
C9C C10C N2C C20C -64.6(19) . . . . ?
C10C C9C N1C C8C -65.7(19) . . . . ?
C10C C9C N1C C19C 168.0(15) . . . . ?
C11C C12C C13C C14C -168.6(16) . . . . ?
C11C C12C C13C O3LC 11(2) . . . . ?
C11C C12C C17C C16C 169.4(18) . . . . ?
C12C C11C N2C C10C -72.2(19) . . . . ?
C12C C11C N2C C20C 164.6(15) . . . . ?
C12C C13C C14C C15C -1(2) . . . . ?
C12C C13C C14C C18C 172.6(15) . . . . ?
C12C C13C O3LC Tb1C 154.8(11) . . . . ?
C13C C12C C17C C16C -4(3) . . . . ?
C13C C14C C15C C16C -3(3) . . . . ?
C13C C14C C18C O4LC 8(3) . . . . ?
C14C C13C O3LC Tb1C -26(2) . . . . ?
C14C C15C C16C Br2C 178.6(14) . . . . ?
C14C C15C C16C C17C 4(3) . . . . ?
C14C C18C O4LC Tb1C 23(3) . . . . ?
C15C C14C C18C O4LC -178.0(18) . . . . ?
C15C C16C C17C C12C -1(3) . . . . ?
C17C C12C C13C C14C 5(2) . . . . ?
C17C C12C C13C O3LC -176.2(16) . . . . ?
C18C C14C C15C C16C -177.2(17) . . . . ?
N1C C9C C10C N2C -96.1(17) . . . . ?
N2C C11C C12C C13C -45(2) . . . . ?
N2C C11C C12C C17C 141.6(17) . . . . ?
O37C Ge1C O38C W4C -59.4(7) . . . . ?
O37C Ge1C O38C W9C 58.5(7) . . . . ?
O37C Ge1C O38C W10C 178.2(5) . . . . ?
O37C Ge1C O39C W5C 60.2(7) . . . . ?
O37C Ge1C O39C W6C -58.5(7) . . . . ?
O37C Ge1C O39C W11C -178.5(5) . . . . ?
O37C Ge1C O40C W7C 56.1(7) . . . . ?
O37C Ge1C O40C W8C -59.2(7) . . . . ?
O37C Ge1C O40C W12C 179.0(6) . . . . ?
O38C Ge1C O37C W2C 174.9(5) . . . . ?
O38C Ge1C O37C W3C -54.6(7) . . . . ?
O38C Ge1C O39C W5C -63.8(7) . . . . ?
O38C Ge1C O39C W6C 177.6(6) . . . . ?
O38C Ge1C O39C W11C 57.6(7) . . . . ?
O38C Ge1C O40C W7C 179.4(6) . . . . ?
O38C Ge1C O40C W8C 64.1(7) . . . . ?
O38C Ge1C O40C W12C -57.7(8) . . . . ?
O39C Ge1C O37C W2C 54.0(7) . . . . ?
O39C Ge1C O37C W3C -175.5(5) . . . . ?
O39C Ge1C O38C W4C 63.6(7) . . . . ?
O39C Ge1C O38C W9C -178.5(5) . . . . ?
O39C Ge1C O38C W10C -58.9(7) . . . . ?
O39C Ge1C O40C W7C -65.1(7) . . . . ?
O39C Ge1C O40C W8C 179.7(5) . . . . ?
O39C Ge1C O40C W12C 57.8(7) . . . . ?
O40C Ge1C O37C W2C -64.9(7) . . . . ?
O40C Ge1C O37C W3C 65.6(7) . . . . ?
O40C Ge1C O38C W4C 179.0(6) . . . . ?
O40C Ge1C O38C W9C -63.1(7) . . . . ?
O40C Ge1C O38C W10C 56.6(7) . . . . ?
O40C Ge1C O39C W5C -179.4(5) . . . . ?
O40C Ge1C O39C W6C 62.0(7) . . . . ?
O40C Ge1C O39C W11C -58.0(7) . . . . ?
Tb1C O13C W2C K16 164.2(5) . . . . ?
Tb1C O13C W2C O2C 172.0(7) . . . . ?
Tb1C O13C W2C O14C 71.4(7) . . . . ?
Tb1C O13C W2C O18C -86.8(7) . . . . ?
Tb1C O13C W2C O19C -13(2) . . . . ?
Tb1C O13C W2C O37C -1.4(6) . . . . ?
Tb1C O15C W3C K15 -167.6(4) . . . . ?
Tb1C O15C W3C O3C -167.4(7) . . . . ?
Tb1C O15C W3C O14C -67.1(8) . . . . ?
Tb1C O15C W3C O20C 32(2) . . . . ?
Tb1C O15C W3C O21C 91.5(7) . . . . ?
Tb1C O15C W3C O37C 4.6(7) . . . . ?
Tb1C O16C W4C K8 3.5(17) . . . . ?
Tb1C O16C W4C O4C 95.7(14) . . . . ?
Tb1C O16C W4C O22C -8.0(14) . . . . ?
Tb1C O16C W4C O27C -164.7(14) . . . . ?
Tb1C O16C W4C O28C -92(2) . . . . ?
Tb1C O16C W4C O38C -91.9(14) . . . . ?
Tb1C O17C W5C K8 0.0(18) . . . . ?
Tb1C O17C W5C O5C -93.7(15) . . . . ?
Tb1C O17C W5C O22C 9.7(15) . . . . ?
Tb1C O17C W5C O23C 165.6(15) . . . . ?
Tb1C O17C W5C O29C 87(2) . . . . ?
Tb1C O17C W5C O39C 93.6(15) . . . . ?
W2C O18C W6C K1 110.9(16) . . . 2_565 ?
W2C O18C W6C K3 82.8(17) . . . 2_565 ?
W2C O18C W6C K10 168.7(16) . . . 2_565 ?
W2C O18C W6C O6C 130.3(16) . . . . ?
W2C O18C W6C O23C -128.9(17) . . . . ?
W2C O18C W6C O24C 31.3(17) . . . . ?
W2C O18C W6C O30C -40(2) . . . . ?
W2C O18C W6C O39C -55.5(16) . . . . ?
W2C O19C W7C K3 -72.0(13) . . . 2_565 ?
W2C O19C W7C O7C -122.8(12) . . . . ?
W2C O19C W7C O24C -22.0(13) . . . . ?
W2C O19C W7C O25C 136.6(13) . . . . ?
W2C O19C W7C O31C 52(2) . . . . ?
W2C O19C W7C O40C 62.6(12) . . . . ?
W3C O20C W8C K15 129.0(16) . . . . ?
W3C O20C W8C O8C 126.4(14) . . . . ?
W3C O20C W8C O25C -135.8(14) . . . . ?
W3C O20C W8C O26C 23.7(14) . . . . ?
W3C O20C W8C O32C -57(2) . . . . ?
W3C O20C W8C O40C -62.2(14) . . . . ?
W3C O21C W9C O9C -136.2(16) . . . . ?
W3C O21C W9C O26C -35.7(16) . . . . ?
W3C O21C W9C O27C 124.5(16) . . . . ?
W3C O21C W9C O33C 34(2) . . . . ?
W3C O21C W9C O38C 50.8(16) . . . . ?
W4C O28C W10C K8 115.9(9) . . . . ?
W4C O28C W10C O10C -173.4(7) . . . . ?
W4C O28C W10C O33C -72.7(7) . . . . ?
W4C O28C W10C O34C 84.4(7) . . . . ?
W4C O28C W10C O36C 10.8(18) . . . . ?
W4C O28C W10C O38C -0.3(6) . . . . ?
W5C O22C W4C K8 174.0(13) . . . . ?
W5C O22C W4C O4C -122.3(10) . . . . ?
W5C O22C W4C O16C -16.2(11) . . . . ?
W5C O22C W4C O27C 86.3(15) . . . . ?
W5C O22C W4C O28C 144.4(10) . . . . ?
W5C O22C W4C O38C 73.1(10) . . . . ?
W5C O29C W11C K2 149.1(3) . . . 2_565 ?
W5C O29C W11C K8 -112.0(8) . . . . ?
W5C O29C W11C K11 -154.3(6) . . . 2_565 ?
W5C O29C W11C O11C 173.0(7) . . . . ?
W5C O29C W11C O30C 73.2(7) . . . . ?
W5C O29C W11C O34C -84.2(7) . . . . ?
W5C O29C W11C O35C -4.6(19) . . . . ?
W5C O29C W11C O39C 1.5(6) . . . . ?
W8C O32C W12C K2 -150.5(4) . . . 2_565 ?
W8C O32C W12C O12C -175.0(6) . . . . ?
W8C O32C W12C O31C -74.8(6) . . . . ?
W8C O32C W12C O35C 6.1(17) . . . . ?
W8C O32C W12C O36C 83.0(6) . . . . ?
W8C O32C W12C O40C -1.4(5) . . . . ?
W11C O35C W12C K2 -139.2(17) . . . 2_565 ?
W11C O35C W12C O12C -124.4(14) . . . . ?
W11C O35C W12C O31C 135.4(14) . . . . ?
W11C O35C W12C O32C 54(2) . . . . ?
W11C O35C W12C O36C -22.9(14) . . . . ?
W11C O35C W12C O40C 61.7(14) . . . . ?
O1LA C1A C2A C3A 7(3) . . . . ?
O1LA C1A C2A C7A -173(2) . . . . ?
O2LA C3A C4A C5A 179.1(15) . . . . ?
O2LA C3A C4A C8A 3(2) . . . . ?
O3LA C13A C14A C15A -179.7(15) . . . . ?
O3LA C13A C14A C18A -5(3) . . . . ?
O1LB C1B C2B C3B 8(3) . . . . ?
O1LB C1B C2B C7B -173.5(19) . . . . ?
O2LB C3B C4B C5B 179.1(16) . . . . ?
O2LB C3B C4B C8B 1(3) . . . . ?
O3LB C13B C14B C15B -179.6(16) . . . . ?
O3LB C13B C14B C18B -5(3) . . . . ?
O1LC C1C C2C C3C 10(3) . . . . ?
O1LC C1C C2C C7C -174.2(19) . . . . ?
O2LC C3C C4C C5C 176.4(14) . . . . ?
O2LC C3C C4C C8C 1(2) . . . . ?
O3LC C13C C14C C15C 179.6(16) . . . . ?
O3LC C13C C14C C18C -7(3) . . . . ?
K18 Br2B C16B C15B -83(2) 1_566 . . . ?
K18 Br2B C16B C17B 92.2(18) 1_566 . . . ?
K18 Br2C C16C C15C -117(2) 1_455 . . . ?
K18 Br2C C16C C17C 57(3) 1_455 . . . ?
